data_4511223
loop_
_publ_author_name
'Akutagawa, Tomoyuki'
'Endo, Daigoro'
'Kudo, Fumito'
'Noro, Shin-ichiro'
'Takeda, Sadamu'
'Cronin, Leroy'
'Nakamura, Takayoshi'

_publ_section_title
;
 A Solid-State Supramolecular Rotator Assembled from a Cs-crown Ether
 Polyoxometalate Hybrid: (Cs+)3([18]crown-6)3(H+)2[PMo12O40]
;
_journal_issue 3
_journal_name_full 'Crystal Growth &amp; Design'
_journal_page_first 812
_journal_paper_doi 10.1021/cg060951+
_journal_volume 8
_journal_year 2008
_chemical_formula_moiety 'C38 H72 Cs3 N Mo12 O58 P '
_chemical_formula_sum 'C38 H72 Cs3 Mo12 N O58 P'
_chemical_formula_weight 3051.93
_space_group_IT_number 122
_symmetry_cell_setting tetragonal
_symmetry_Int_Tables_number 122
_symmetry_space_group_name_Hall 'I -4 2bw'
_symmetry_space_group_name_H-M 'I -4 2 d'
_cell_angle_alpha 90.0000
_cell_angle_beta 90.0000
_cell_angle_gamma 90.0000
_cell_formula_units_Z 8
_cell_length_a 21.8123(12)
_cell_length_b 21.8123(12)
_cell_length_c 34.6801(19)
_cell_measurement_reflns_used 31639
_cell_measurement_temperature 163.1
_cell_measurement_theta_max 27.4
_cell_measurement_theta_min 3.0
_cell_volume 16500.0(16)
_computing_cell_refinement PROCESS-AUTO
_computing_data_collection PROCESS-AUTO
_computing_data_reduction CrystalStructure
_computing_publication_material 'CrystalStructure 3.7.0'
_computing_structure_refinement SHELXL
_diffrn_detector_area_resol_mean 10.00
_diffrn_measured_fraction_theta_full 0.993
_diffrn_measured_fraction_theta_max 0.993
_diffrn_measurement_device_type 'Rigaku RAXIS-RAPID'
_diffrn_measurement_method \w
_diffrn_radiation_type 'Mo K\a'
_diffrn_radiation_wavelength 0.71075
_diffrn_reflns_av_R_equivalents 0.065
_diffrn_reflns_limit_h_max 28
_diffrn_reflns_limit_h_min -27
_diffrn_reflns_limit_k_max 28
_diffrn_reflns_limit_k_min -27
_diffrn_reflns_limit_l_max 44
_diffrn_reflns_limit_l_min -44
_diffrn_reflns_number 69597
_diffrn_reflns_theta_full 27.44
_diffrn_reflns_theta_max 27.44
_exptl_absorpt_coefficient_mu 3.184
_exptl_absorpt_correction_type none
_exptl_crystal_colour black
_exptl_crystal_density_diffrn 2.457
_exptl_crystal_density_method 'not measured'
_exptl_crystal_description platelet
_exptl_crystal_F_000 11640.00
_exptl_crystal_size_max 0.30
_exptl_crystal_size_mid 0.10
_exptl_crystal_size_min 0.05
_refine_diff_density_max 0.62
_refine_diff_density_min -0.77
_refine_ls_abs_structure_details 'Flack, H. D. (1983), Acta Cryst. A39, 876-881.  4344 Friedel Pairs'
_refine_ls_abs_structure_Flack 0.49(3)
_refine_ls_extinction_method none
_refine_ls_goodness_of_fit_ref 1.023
_refine_ls_number_parameters 455
_refine_ls_number_reflns 9350
_refine_ls_R_factor_gt 0.0599
_refine_ls_shift/su_max 1.0300
_refine_ls_structure_factor_coef Fsqd
_refine_ls_weighting_details 'w = 1/[\s^2^(Fo^2^)+(0.0885P)^2^+31.2617P] where P=(Fo^2^+2Fc^2^)/3'
_refine_ls_weighting_scheme calc
_refine_ls_wR_factor_ref 0.1702
_reflns_number_gt 5771
_reflns_number_total 9350
_reflns_threshold_expression F^2^>2.0\s(F^2^)
_cod_data_source_file cg060951%2B%2B-file004.cif
_cod_data_source_block '_TA'
_cod_original_formula_sum 'C38 H72 Cs3 N Mo12 O58 P '
_cod_database_code 4511223

loop_
_symmetry_equiv_pos_site_id
_symmetry_equiv_pos_as_xyz
1 +X,+Y,+Z
2 +Y,-X,-Z
3 -X,-Y,+Z
4 -Y,+X,-Z
5 1/2-X,+Y,3/4-Z
6 1/2-Y,-X,3/4+Z
7 1/2+X,-Y,3/4-Z
8 1/2+Y,+X,3/4+Z
9 1/2+X,1/2+Y,1/2+Z
10 1/2+Y,1/2-X,1/2-Z
11 1/2-X,1/2-Y,1/2+Z
12 1/2-Y,1/2+X,1/2-Z
13 -X,1/2+Y,1/4-Z
14 -Y,1/2-X,1/4+Z
15 +X,1/2-Y,1/4-Z
16 +Y,1/2+X,1/4+Z

loop_
_atom_site_label
_atom_site_type_symbol
_atom_site_fract_x
_atom_site_fract_y
_atom_site_fract_z
_atom_site_U_iso_or_equiv
_atom_site_adp_type
_atom_site_occupancy
_atom_site_symmetry_multiplicity
_atom_site_calc_flag
_atom_site_refinement_flags
Cs(1) Cs 0.08853(4) 0.24189(3) -0.00345(2) 0.0786(2) Uani 1.00 1 d .
Cs(2) Cs 0.5969(2) 0.02799(12) 0.25906(12) 0.2033(19) Uani 0.50 1 d P
Mo(1) Mo 0.0000 0.5000 -0.10736(4) 0.0986(5) Uani 1.00 2 d S
Mo(2) Mo 0.11166(6) 0.41401(6) -0.05567(3) 0.0932(3) Uani 1.00 1 d .
Mo(3) Mo -0.04418(6) 0.36590(6) -0.05521(3) 0.0832(3) Uani 1.00 1 d .
Mo(4) Mo -0.15640(5) 0.45168(5) -0.00408(4) 0.0910(3) Uani 1.00 1 d .
Mo(5) Mo -0.04457(6) 0.36600(6) 0.04707(3) 0.0849(3) Uani 1.00 1 d .
Mo(6) Mo 0.11175(6) 0.41422(6) 0.04716(3) 0.0937(4) Uani 1.00 1 d .
Mo(7) Mo 0.0000 0.5000 0.09832(3) 0.0790(3) Uani 1.00 2 d S
P(1) P 0.0000 0.5000 -0.00426(9) 0.0613(7) Uani 1.00 2 d S
O(1) O 0.0000 0.5000 -0.1547(2) 0.130(5) Uani 1.00 2 d S
O(2) O 0.0754(5) 0.4593(5) -0.0962(3) 0.125(4) Uani 1.00 1 d .
O(3) O -0.0388(5) 0.4243(5) -0.0959(3) 0.126(4) Uani 1.00 1 d .
O(4) O 0.1570(7) 0.4856(4) -0.0416(2) 0.132(5) Uani 1.00 1 d .
O(5) O 0.1639(4) 0.3723(5) -0.0797(2) 0.098(2) Uani 1.00 1 d .
O(6) O 0.0436(5) 0.3607(5) -0.0580(3) 0.126(4) Uani 1.00 1 d .
O(7) O 0.1240(7) 0.3875(3) -0.0041(2) 0.141(4) Uani 1.00 1 d .
O(8) O -0.0625(6) 0.3040(4) -0.0794(2) 0.112(3) Uani 1.00 1 d .
O(9) O -0.1219(4) 0.3996(5) -0.0412(2) 0.093(2) Uani 1.00 1 d .
O(10) O -0.0383(3) 0.3357(4) -0.0042(2) 0.093(2) Uani 1.00 1 d .
O(11) O -0.2295(4) 0.4285(5) -0.0040(3) 0.116(3) Uani 1.00 1 d .
O(12) O -0.1211(4) 0.3998(4) 0.0336(2) 0.088(2) Uani 1.00 1 d .
O(13) O -0.0643(6) 0.3028(4) 0.0711(2) 0.119(3) Uani 1.00 1 d .
O(14) O -0.0399(4) 0.4249(5) 0.0869(3) 0.114(3) Uani 1.00 1 d .
O(15) O 0.1632(4) 0.3733(4) 0.0704(2) 0.101(3) Uani 1.00 1 d .
O(16) O 0.0416(4) 0.3626(5) 0.0489(2) 0.110(3) Uani 1.00 1 d .
O(17) O 0.1532(8) 0.4853(4) 0.0338(2) 0.143(5) Uani 1.00 1 d .
O(18) O 0.0746(4) 0.4606(5) 0.0868(3) 0.111(3) Uani 1.00 1 d .
O(19) O 0.0000 0.5000 0.1456(2) 0.079(2) Uani 1.00 2 d S
O(20) O 0.0077(6) 0.4623(6) -0.0398(3) 0.060(3) Uani 0.50 1 d P
O(21) O 0.0104(7) 0.4587(5) 0.0309(3) 0.064(3) Uani 0.50 1 d P
O(22) O 0.0398(6) 0.5535(5) -0.0044(3) 0.062(3) Uani 0.50 1 d P
O(23) O -0.0697(6) 0.5197(5) -0.0044(3) 0.063(3) Uani 0.50 1 d P
O(24) O 0.0279(19) 0.1697(17) -0.0788(10) 0.161(11) Uiso 0.50 1 d P
O(25) O 0.0977(16) 0.1846(14) -0.0882(8) 0.136(8) Uiso 0.50 1 d P
O(26) O 0.178(2) 0.184(2) -0.0973(15) 0.205(18) Uiso 0.50 1 d P
O(27) O 0.213(2) 0.195(2) -0.0476(13) 0.184(14) Uiso 0.50 1 d P
O(28) O 0.2249(19) 0.2286(19) 0.0112(13) 0.191(14) Uiso 0.50 1 d P
O(29) O 0.2210(14) 0.2029(15) 0.0363(10) 0.138(8) Uiso 0.50 1 d P
O(30) O 0.164(2) 0.1935(19) 0.0709(12) 0.186(14) Uiso 0.50 1 d P
O(31) O 0.1135(10) 0.1900(10) 0.0789(6) 0.094(5) Uiso 0.50 1 d P
O(32) O 0.0477(17) 0.1516(15) 0.0646(9) 0.148(9) Uiso 0.50 1 d P
O(33) O 0.0067(8) 0.1563(8) 0.0390(5) 0.082(4) Uiso 0.50 1 d P
O(34) O -0.0262(11) 0.1420(11) -0.0037(8) 0.126(6) Uiso 0.50 1 d P
O(35) O -0.0014(12) 0.1566(11) -0.0406(7) 0.114(6) Uiso 0.50 1 d P
O(36) O 0.6237(14) 0.1467(15) 0.2157(8) 0.141(8) Uiso 0.50 1 d P
O(37) O 0.6589(16) 0.0329(15) 0.1796(9) 0.143(9) Uiso 0.50 1 d P
O(38) O 0.6572(18) -0.082(2) 0.2202(11) 0.163(11) Uiso 0.50 1 d P
O(39) O 0.685(2) -0.046(2) 0.2936(13) 0.208(16) Uiso 0.50 1 d P
O(40) O 0.6711(19) 0.0486(19) 0.3429(11) 0.165(11) Uiso 0.50 1 d P
O(41) O 0.632(3) 0.059(2) 0.3238(17) 0.26(2) Uiso 0.50 1 d P
N(1) N 0.693(4) -0.103(4) 0.292(2) 0.24(3) Uiso 0.50 1 d P
C(1) C 0.056(2) 0.1865(17) -0.1028(10) 0.208(13) Uiso 1.00 1 d .
C(2) C 0.138(2) 0.209(2) -0.1021(14) 0.26(2) Uiso 1.00 1 d .
C(3) C 0.205(2) 0.211(2) -0.0752(17) 0.26(2) Uiso 1.00 1 d .
C(4) C 0.257(2) 0.2136(19) -0.0305(12) 0.230(14) Uiso 1.00 1 d .
C(5) C 0.256(2) 0.192(2) 0.0129(17) 0.29(2) Uiso 1.00 1 d .
C(6) C 0.2216(12) 0.2100(11) 0.0716(7) 0.150(7) Uiso 1.00 1 d .
C(7) C 0.141(2) 0.198(2) 0.0954(15) 0.27(2) Uiso 1.00 1 d .
C(8) C 0.0679(10) 0.1722(10) 0.0984(5) 0.129(6) Uiso 1.00 1 d .
C(9) C -0.0013(18) 0.1563(16) 0.0735(9) 0.193(11) Uiso 1.00 1 d .
C(10) C -0.0430(12) 0.1222(11) 0.0262(7) 0.164(8) Uiso 1.00 1 d .
C(11) C -0.0502(15) 0.1526(15) -0.0318(9) 0.183(10) Uiso 1.00 1 d .
C(12) C -0.0138(14) 0.1467(13) -0.0765(7) 0.157(8) Uiso 1.00 1 d .
C(13) C 0.642(3) 0.120(3) 0.1694(16) 0.163(18) Uiso 0.50 1 d P
C(14) C 0.683(3) 0.084(3) 0.1679(16) 0.168(18) Uiso 0.50 1 d P
C(15) C 0.697(4) 0.017(4) 0.172(2) 0.23(3) Uiso 0.50 1 d P
C(16) C 0.662(2) -0.068(2) 0.1741(13) 0.144(14) Uiso 0.50 1 d P
C(17) C 0.684(4) -0.046(4) 0.218(2) 0.23(3) Uiso 0.50 1 d P
C(18) C 0.685(5) -0.108(5) 0.215(3) 0.25(4) Uiso 0.50 1 d P
C(19) C 0.703(2) -0.110(2) 0.2680(19) 0.137(14) Uiso 0.50 1 d P
C(20) C 0.649(3) -0.113(3) 0.3272(17) 0.169(19) Uiso 0.50 1 d P
C(21) C 0.700(3) -0.048(3) 0.3385(18) 0.34(2) Uiso 1.00 1 d .
C(22) C 0.690(3) 0.120(3) 0.3535(18) 0.20(2) Uiso 0.50 1 d P
C(23) C 0.657(4) 0.148(4) 0.317(2) 0.25(3) Uiso 0.50 1 d P
C(24) C 0.713(4) 0.032(4) 0.360(2) 0.30(4) Uiso 0.50 1 d P
C(25) C 0.710(2) -0.104(2) 0.237(2) 0.137(16) Uiso 0.50 1 d P

loop_
_atom_site_aniso_label
_atom_site_aniso_U_11
_atom_site_aniso_U_22
_atom_site_aniso_U_33
_atom_site_aniso_U_12
_atom_site_aniso_U_13
_atom_site_aniso_U_23
Cs(1) 0.0905(4) 0.0629(3) 0.0825(4) 0.0074(3) 0.0099(4) -0.0032(3)
Cs(2) 0.252(3) 0.0968(15) 0.261(4) 0.0475(19) 0.142(3) 0.038(2)
Mo(1) 0.1621(18) 0.0879(11) 0.0457(6) 0.0210(14) 0.0000 0.0000
Mo(2) 0.1119(9) 0.0916(8) 0.0761(6) 0.0137(7) 0.0267(6) -0.0135(5)
Mo(3) 0.0984(8) 0.0747(7) 0.0766(6) -0.0119(6) 0.0044(5) -0.0178(5)
Mo(4) 0.0848(6) 0.0708(5) 0.1174(8) -0.0058(5) 0.0084(7) 0.0037(7)
Mo(5) 0.1194(9) 0.0650(6) 0.0704(5) -0.0147(6) -0.0152(5) 0.0105(4)
Mo(6) 0.1085(9) 0.1065(9) 0.0661(5) 0.0433(8) 0.0031(5) 0.0125(5)
Mo(7) 0.0916(10) 0.0990(11) 0.0463(5) 0.0174(11) 0.0000 0.0000
P(1) 0.079(2) 0.059(2) 0.0461(14) 0.0048(19) 0.0000 0.0000
O(1) 0.213(18) 0.128(12) 0.048(5) 0.030(15) 0.0000 0.0000
O(2) 0.091(7) 0.132(9) 0.152(9) -0.008(7) 0.007(6) 0.071(8)
O(3) 0.093(7) 0.130(9) 0.156(9) -0.010(7) 0.015(6) 0.072(8)
O(4) 0.252(16) 0.071(6) 0.072(5) -0.035(7) 0.017(7) -0.003(4)
O(5) 0.091(6) 0.121(7) 0.081(5) 0.023(5) 0.017(4) -0.021(5)
O(6) 0.085(6) 0.109(8) 0.183(10) 0.008(6) 0.006(7) 0.072(8)
O(7) 0.296(15) 0.063(4) 0.063(4) -0.036(6) 0.026(7) -0.015(4)
O(8) 0.185(11) 0.068(5) 0.082(5) -0.012(6) -0.027(6) -0.025(4)
O(9) 0.101(6) 0.118(7) 0.060(4) 0.028(6) -0.007(4) -0.002(4)
O(10) 0.090(5) 0.116(6) 0.074(4) 0.023(4) -0.004(4) -0.018(5)
O(11) 0.071(5) 0.158(9) 0.119(7) 0.006(5) 0.011(5) 0.020(7)
O(12) 0.094(6) 0.098(6) 0.072(4) 0.038(5) -0.001(4) 0.001(4)
O(13) 0.176(11) 0.076(6) 0.105(6) 0.008(6) 0.028(7) 0.046(5)
O(14) 0.080(6) 0.124(8) 0.139(8) 0.010(6) -0.023(5) -0.075(7)
O(15) 0.095(6) 0.103(7) 0.105(6) 0.042(5) -0.010(5) 0.035(5)
O(16) 0.078(5) 0.150(9) 0.100(6) -0.004(6) -0.008(4) -0.062(6)
O(17) 0.305(19) 0.056(5) 0.068(4) 0.002(7) 0.027(7) -0.015(4)
O(18) 0.079(6) 0.122(8) 0.132(7) 0.025(6) -0.002(5) -0.066(6)
O(19) 0.120(9) 0.081(7) 0.037(3) -0.014(8) 0.0000 0.0000
O(20) 0.049(7) 0.071(8) 0.061(6) 0.000(7) -0.003(5) 0.008(6)
O(21) 0.098(10) 0.044(7) 0.050(6) 0.012(8) -0.008(7) -0.004(5)
O(22) 0.081(8) 0.044(6) 0.061(7) -0.003(6) 0.006(6) 0.008(6)
O(23) 0.085(9) 0.054(6) 0.050(6) 0.009(6) -0.003(6) 0.016(5)

loop_
_atom_type_symbol
_atom_type_description
_atom_type_scat_dispersion_real
_atom_type_scat_dispersion_imag
_atom_type_scat_source
C C 0.003 0.002
;
International Tables for Crystallography
(1992, Vol. C, Tables 4.2.6.8 and 6.1.1.4)
;
H H 0.000 0.000
;
International Tables for Crystallography
(1992, Vol. C, Table 6.1.1.4)
;
O O 0.011 0.006
;
International Tables for Crystallography
(1992, Vol. C, Tables 4.2.6.8 and 6.1.1.4)
;
N N 0.006 0.003
;
International Tables for Crystallography
(1992, Vol. C, Tables 4.2.6.8 and 6.1.1.4)
;
Cs Cs -0.368 2.119
;
International Tables for Crystallography
(1992, Vol. C, Tables 4.2.6.8 and 6.1.1.4)
;
Mo Mo -1.683 0.686
;
International Tables for Crystallography
(1992, Vol. C, Tables 4.2.6.8 and 6.1.1.4)
;
P P 0.102 0.094
;
International Tables for Crystallography
(1992, Vol. C, Tables 4.2.6.8 and 6.1.1.4)
;

loop_
_geom_angle_atom_site_label_1
_geom_angle_atom_site_label_2
_geom_angle_atom_site_label_3
_geom_angle
_geom_angle_site_symmetry_1
_geom_angle_site_symmetry_3
O(6) Cs(1) O(7) 46.8(2) . .
O(6) Cs(1) O(10) 45.7(2) . .
O(6) Cs(1) O(16) 67.1(2) . .
O(6) Cs(1) O(24) 78.8(6) . .
O(6) Cs(1) O(25) 78.6(6) . .
O(6) Cs(1) O(27) 102.7(8) . .
O(6) Cs(1) O(28) 117.1(8) . .
O(6) Cs(1) O(29) 133.5(6) . .
O(6) Cs(1) O(30) 148.2(7) . .
O(6) Cs(1) O(31) 147.9(4) . .
O(6) Cs(1) O(32) 144.1(6) . .
O(6) Cs(1) O(33) 126.1(4) . .
O(6) Cs(1) O(34) 106.6(5) . .
O(6) Cs(1) O(35) 92.6(5) . .
O(7) Cs(1) O(10) 67.2(3) . .
O(7) Cs(1) O(16) 46.7(2) . .
O(7) Cs(1) O(24) 123.3(6) . .
O(7) Cs(1) O(25) 111.0(5) . .
O(7) Cs(1) O(27) 96.1(8) . .
O(7) Cs(1) O(28) 82.0(8) . .
O(7) Cs(1) O(29) 92.6(6) . .
O(7) Cs(1) O(30) 101.6(7) . .
O(7) Cs(1) O(31) 108.5(4) . .
O(7) Cs(1) O(32) 132.0(6) . .
O(7) Cs(1) O(33) 139.1(4) . .
O(7) Cs(1) O(34) 144.7(5) . .
O(7) Cs(1) O(35) 139.1(5) . .
O(10) Cs(1) O(16) 45.0(2) . .
O(10) Cs(1) O(24) 87.5(7) . .
O(10) Cs(1) O(25) 106.0(6) . .
O(10) Cs(1) O(27) 147.9(8) . .
O(10) Cs(1) O(28) 147.9(8) . .
O(10) Cs(1) O(29) 149.0(6) . .
O(10) Cs(1) O(30) 127.6(8) . .
O(10) Cs(1) O(31) 111.3(4) . .
O(10) Cs(1) O(32) 98.5(6) . .
O(10) Cs(1) O(33) 83.9(3) . .
O(10) Cs(1) O(34) 77.6(4) . .
O(10) Cs(1) O(35) 80.8(5) . .
O(16) Cs(1) O(24) 132.5(7) . .
O(16) Cs(1) O(25) 145.3(5) . .
O(16) Cs(1) O(27) 138.6(8) . .
O(16) Cs(1) O(28) 106.5(8) . .
O(16) Cs(1) O(29) 104.0(6) . .
O(16) Cs(1) O(30) 88.9(7) . .
O(16) Cs(1) O(31) 80.9(4) . .
O(16) Cs(1) O(32) 89.9(6) . .
O(16) Cs(1) O(33) 92.3(3) . .
O(16) Cs(1) O(34) 106.6(4) . .
O(16) Cs(1) O(35) 121.3(5) . .
O(24) Cs(1) O(25) 28.1(9) . .
O(24) Cs(1) O(27) 79.2(10) . .
O(24) Cs(1) O(28) 118.5(11) . .
O(24) Cs(1) O(29) 123.5(9) . .
O(24) Cs(1) O(30) 132.4(10) . .
O(24) Cs(1) O(31) 128.1(7) . .
O(24) Cs(1) O(32) 100.2(8) . .
O(24) Cs(1) O(33) 81.6(7) . .
O(24) Cs(1) O(34) 52.2(8) . .
O(24) Cs(1) O(35) 26.8(8) . .
O(25) Cs(1) O(27) 52.9(10) . .
O(25) Cs(1) O(28) 93.2(11) . .
O(25) Cs(1) O(29) 103.1(8) . .
O(25) Cs(1) O(30) 124.9(9) . .
O(25) Cs(1) O(31) 133.5(6) . .
O(25) Cs(1) O(32) 117.0(8) . .
O(25) Cs(1) O(33) 104.3(6) . .
O(25) Cs(1) O(34) 77.8(7) . .
O(25) Cs(1) O(35) 53.4(7) . .
O(27) Cs(1) O(28) 40.3(12) . .
O(27) Cs(1) O(29) 52.6(10) . .
O(27) Cs(1) O(30) 81.3(11) . .
O(27) Cs(1) O(31) 99.8(9) . .
O(27) Cs(1) O(32) 112.5(10) . .
O(27) Cs(1) O(33) 122.1(8) . .
O(27) Cs(1) O(34) 114.6(9) . .
O(27) Cs(1) O(35) 98.4(9) . .
O(28) Cs(1) O(29) 18.2(10) . .
O(28) Cs(1) O(30) 48.3(12) . .
O(28) Cs(1) O(31) 68.9(9) . .
O(28) Cs(1) O(32) 95.2(10) . .
O(28) Cs(1) O(33) 116.5(9) . .
O(28) Cs(1) O(34) 132.7(9) . .
O(28) Cs(1) O(35) 131.0(9) . .
O(29) Cs(1) O(30) 30.7(10) . .
O(29) Cs(1) O(31) 51.2(7) . .
O(29) Cs(1) O(32) 77.1(8) . .
O(29) Cs(1) O(33) 99.0(6) . .
O(29) Cs(1) O(34) 119.4(7) . .
O(29) Cs(1) O(35) 126.2(7) . .
O(30) Cs(1) O(31) 20.6(9) . .
O(30) Cs(1) O(32) 49.8(10) . .
O(30) Cs(1) O(33) 73.0(9) . .
O(30) Cs(1) O(34) 100.0(9) . .
O(30) Cs(1) O(35) 118.3(9) . .
O(31) Cs(1) O(32) 31.8(7) . .
O(31) Cs(1) O(33) 54.8(5) . .
O(31) Cs(1) O(34) 84.0(6) . .
O(31) Cs(1) O(35) 106.4(6) . .
O(32) Cs(1) O(33) 23.3(7) . .
O(32) Cs(1) O(34) 52.3(8) . .
O(32) Cs(1) O(35) 75.7(7) . .
O(33) Cs(1) O(34) 30.3(6) . .
O(33) Cs(1) O(35) 55.2(5) . .
O(34) Cs(1) O(35) 25.4(7) . .
Cs(2) Cs(2) Cs(2) 87.76(14) 55510 54512
Cs(2) Cs(2) O(36) 136.2(5) 55510 .
Cs(2) Cs(2) O(36) 53.2(4) 55510 55510
Cs(2) Cs(2) O(37) 93.5(6) 55510 .
Cs(2) Cs(2) O(38) 56.1(7) 55510 .
Cs(2) Cs(2) O(38) 145.2(8) 55510 54512
Cs(2) Cs(2) O(39) 85.0(11) 55510 .
Cs(2) Cs(2) O(40) 121.0(7) 55510 .
Cs(2) Cs(2) O(41) 124.4(14) 55510 .
Cs(2) Cs(2) C(17) 74.5(18) 55510 .
Cs(2) Cs(2) C(18) 156(2) 55510 54512
Cs(2) Cs(2) C(23) 157.1(14) 55510 .
Cs(2) Cs(2) O(36) 70.4(5) 54512 .
Cs(2) Cs(2) O(36) 138.1(5) 54512 55510
Cs(2) Cs(2) O(37) 100.6(6) 54512 .
Cs(2) Cs(2) O(38) 130.9(7) 54512 .
Cs(2) Cs(2) O(38) 59.7(7) 54512 54512
Cs(2) Cs(2) O(39) 162.3(10) 54512 .
Cs(2) Cs(2) O(40) 121.4(7) 54512 .
Cs(2) Cs(2) O(41) 108.5(15) 54512 .
Cs(2) Cs(2) C(17) 137.5(16) 54512 .
Cs(2) Cs(2) C(18) 70(2) 54512 54512
Cs(2) Cs(2) C(23) 94.5(15) 54512 .
O(36) Cs(2) O(36) 147.6(7) . 55510
O(36) Cs(2) O(37) 56.2(8) . .
O(36) Cs(2) O(38) 111.5(9) . .
O(36) Cs(2) O(38) 47.6(9) . 54512
O(36) Cs(2) O(39) 125.0(12) . .
O(36) Cs(2) O(40) 102.8(9) . .
O(36) Cs(2) O(41) 98.9(15) . .
O(36) Cs(2) C(17) 96.1(18) . .
O(36) Cs(2) C(18) 45.3(19) . 54512
O(36) Cs(2) C(23) 65.2(15) . .
O(36) Cs(2) O(37) 96.8(8) 55510 .
O(36) Cs(2) O(38) 41.7(9) 55510 .
O(36) Cs(2) O(38) 149.4(9) 55510 54512
O(36) Cs(2) O(39) 31.8(12) 55510 .
O(36) Cs(2) O(40) 76.5(8) 55510 .
O(36) Cs(2) O(41) 86.4(15) 55510 .
O(36) Cs(2) C(17) 53.3(17) 55510 .
O(36) Cs(2) C(18) 143.5(19) 55510 54512
O(36) Cs(2) C(23) 115.6(16) 55510 .
O(37) Cs(2) O(38) 56.0(10) . .
O(37) Cs(2) O(38) 103.7(10) . 54512
O(37) Cs(2) O(39) 95.9(11) . .
O(37) Cs(2) O(40) 124.1(9) . .
O(37) Cs(2) O(41) 131.9(16) . .
O(37) Cs(2) C(17) 44.3(17) . .
O(37) Cs(2) C(18) 99.6(19) . 54512
O(37) Cs(2) C(23) 108.4(16) . .
O(38) Cs(2) O(38) 156.1(11) . 54512
O(38) Cs(2) O(39) 55.7(12) . .
O(38) Cs(2) O(40) 106.3(10) . .
O(38) Cs(2) O(41) 118.9(16) . .
O(38) Cs(2) C(17) 18.8(19) . .
O(38) Cs(2) C(18) 147(2) . 54512
O(38) Cs(2) C(23) 132.1(17) . .
O(38) Cs(2) O(39) 122.1(13) 54512 .
O(38) Cs(2) O(40) 73.3(10) 54512 .
O(38) Cs(2) O(41) 63.0(16) 54512 .
O(38) Cs(2) C(17) 137.5(19) 54512 .
O(38) Cs(2) C(18) 10(2) 54512 54512
O(38) Cs(2) C(23) 36.1(17) 54512 .
O(39) Cs(2) O(40) 51.1(12) . .
O(39) Cs(2) O(41) 63.4(18) . .
O(39) Cs(2) C(17) 55.2(19) . .
O(39) Cs(2) C(18) 114(2) . 54512
O(39) Cs(2) C(23) 86.1(18) . .
O(40) Cs(2) O(41) 12.9(16) . .
O(40) Cs(2) C(17) 100.6(18) . .
O(40) Cs(2) C(18) 67.3(19) . 54512
O(40) Cs(2) C(23) 40.1(16) . .
O(41) Cs(2) C(17) 113(2) . .
O(41) Cs(2) C(18) 59(2) . 54512
O(41) Cs(2) C(23) 34(2) . .
C(17) Cs(2) C(18) 129(2) . 54512
C(17) Cs(2) C(23) 117(2) . .
C(18) Cs(2) C(23) 28(2) 54512 .
O(1) Mo(1) O(2) 101.7(3) . .
O(1) Mo(1) O(2) 101.7(3) . 56503
O(1) Mo(1) O(3) 102.1(3) . .
O(1) Mo(1) O(3) 102.1(3) . 56503
O(2) Mo(1) O(2) 156.5(5) . 56503
O(2) Mo(1) O(3) 86.4(5) . .
O(2) Mo(1) O(3) 88.8(5) . 56503
O(2) Mo(1) O(3) 88.8(5) 56503 .
O(2) Mo(1) O(3) 86.4(5) 56503 56503
O(3) Mo(1) O(3) 155.8(5) . 56503
O(2) Mo(2) O(4) 88.8(5) . .
O(2) Mo(2) O(5) 101.5(4) . .
O(2) Mo(2) O(6) 87.8(5) . .
O(2) Mo(2) O(7) 156.7(5) . .
O(4) Mo(2) O(5) 102.6(5) . .
O(4) Mo(2) O(6) 157.1(5) . .
O(4) Mo(2) O(7) 86.3(4) . .
O(5) Mo(2) O(6) 100.3(5) . .
O(5) Mo(2) O(7) 101.9(5) . .
O(6) Mo(2) O(7) 88.0(5) . .
O(3) Mo(3) O(6) 86.6(5) . .
O(3) Mo(3) O(8) 100.8(4) . .
O(3) Mo(3) O(9) 89.2(4) . .
O(3) Mo(3) O(10) 157.1(4) . .
O(6) Mo(3) O(8) 99.7(6) . .
O(6) Mo(3) O(9) 157.0(4) . .
O(6) Mo(3) O(10) 87.6(4) . .
O(8) Mo(3) O(9) 103.3(5) . .
O(8) Mo(3) O(10) 102.0(4) . .
O(9) Mo(3) O(10) 87.5(3) . .
O(4) Mo(4) O(9) 88.2(4) 56503 .
O(4) Mo(4) O(11) 102.3(6) 56503 .
O(4) Mo(4) O(12) 155.8(5) 56503 .
O(4) Mo(4) O(17) 87.3(3) 56503 56503
O(4) Mo(4) O(23) 63.6(5) 56503 .
O(9) Mo(4) O(11) 101.6(5) . .
O(9) Mo(4) O(12) 87.1(3) . .
O(9) Mo(4) O(17) 153.8(6) . 56503
O(9) Mo(4) O(23) 93.1(4) . .
O(11) Mo(4) O(12) 101.9(4) . .
O(11) Mo(4) O(17) 104.6(6) . 56503
O(11) Mo(4) O(23) 159.5(5) . .
O(12) Mo(4) O(17) 86.6(4) . 56503
O(12) Mo(4) O(23) 93.0(4) . .
O(17) Mo(4) O(23) 61.9(5) 56503 .
O(10) Mo(5) O(12) 88.1(3) . .
O(10) Mo(5) O(13) 101.5(4) . .
O(10) Mo(5) O(14) 156.3(4) . .
O(10) Mo(5) O(16) 86.9(4) . .
O(10) Mo(5) O(21) 92.2(3) . .
O(12) Mo(5) O(13) 102.7(5) . .
O(12) Mo(5) O(14) 87.9(4) . .
O(12) Mo(5) O(16) 155.3(4) . .
O(12) Mo(5) O(21) 93.1(4) . .
O(13) Mo(5) O(14) 102.2(5) . .
O(13) Mo(5) O(16) 102.0(5) . .
O(13) Mo(5) O(21) 159.3(5) . .
O(14) Mo(5) O(16) 87.0(4) . .
O(14) Mo(5) O(21) 64.8(4) . .
O(16) Mo(5) O(21) 63.0(5) . .
O(7) Mo(6) O(15) 101.4(5) . .
O(7) Mo(6) O(16) 87.8(5) . .
O(7) Mo(6) O(17) 87.3(4) . .
O(7) Mo(6) O(18) 155.6(5) . .
O(15) Mo(6) O(16) 102.2(5) . .
O(15) Mo(6) O(17) 104.1(6) . .
O(15) Mo(6) O(18) 103.0(4) . .
O(16) Mo(6) O(17) 153.7(6) . .
O(16) Mo(6) O(18) 87.0(4) . .
O(17) Mo(6) O(18) 86.8(4) . .
O(14) Mo(7) O(14) 155.9(5) . 56503
O(14) Mo(7) O(18) 87.6(4) . .
O(14) Mo(7) O(18) 87.4(4) . 56503
O(14) Mo(7) O(19) 102.1(3) . .
O(14) Mo(7) O(18) 87.4(4) 56503 .
O(14) Mo(7) O(18) 87.6(4) 56503 56503
O(14) Mo(7) O(19) 102.1(3) 56503 .
O(18) Mo(7) O(18) 155.5(4) . 56503
O(18) Mo(7) O(19) 102.2(3) . .
O(18) Mo(7) O(19) 102.2(3) 56503 .
O(20) P(1) O(20) 68.5(7) . 56503
O(20) P(1) O(21) 108.5(7) . .
O(20) P(1) O(21) 176.5(7) . 56503
O(20) P(1) O(22) 111.9(7) . .
O(20) P(1) O(22) 67.8(7) . 56503
O(20) P(1) O(23) 104.8(7) . .
O(20) P(1) O(23) 74.9(7) . 56503
O(20) P(1) O(21) 176.5(7) 56503 .
O(20) P(1) O(21) 108.5(7) 56503 56503
O(20) P(1) O(22) 67.8(7) 56503 .
O(20) P(1) O(22) 111.9(7) 56503 56503
O(20) P(1) O(23) 74.9(7) 56503 .
O(20) P(1) O(23) 104.8(7) 56503 56503
O(21) P(1) O(21) 74.7(6) . 56503
O(21) P(1) O(22) 112.7(7) . .
O(21) P(1) O(22) 67.6(7) . 56503
O(21) P(1) O(23) 107.8(7) . .
O(21) P(1) O(23) 72.6(7) . 56503
O(21) P(1) O(22) 67.6(7) 56503 .
O(21) P(1) O(22) 112.7(7) 56503 56503
O(21) P(1) O(23) 72.6(7) 56503 .
O(21) P(1) O(23) 107.8(7) 56503 56503
O(22) P(1) O(22) 179.7(4) . 56503
O(22) P(1) O(23) 110.9(6) . .
O(22) P(1) O(23) 69.1(6) . 56503
O(22) P(1) O(23) 69.1(6) 56503 .
O(22) P(1) O(23) 110.9(6) 56503 56503
O(23) P(1) O(23) 179.6(6) . 56503
Mo(1) O(2) Mo(2) 139.0(6) . .
Mo(1) O(3) Mo(3) 139.9(6) . .
Mo(2) O(4) Mo(4) 139.8(8) . 56503
Cs(1) O(6) Mo(2) 102.8(4) . .
Cs(1) O(6) Mo(3) 108.0(4) . .
Mo(2) O(6) Mo(3) 138.2(6) . .
Cs(1) O(7) Mo(2) 105.6(3) . .
Cs(1) O(7) Mo(6) 105.0(3) . .
Mo(2) O(7) Mo(6) 140.5(5) . .
Mo(3) O(9) Mo(4) 139.8(5) . .
Cs(1) O(10) Mo(3) 105.5(3) . .
Cs(1) O(10) Mo(5) 104.9(3) . .
Mo(3) O(10) Mo(5) 138.5(5) . .
Mo(4) O(12) Mo(5) 140.0(5) . .
Mo(5) O(14) Mo(7) 139.9(6) . .
Cs(1) O(16) Mo(5) 108.5(4) . .
Cs(1) O(16) Mo(6) 101.6(3) . .
Mo(5) O(16) Mo(6) 141.2(7) . .
Mo(4) O(17) Mo(6) 142.6(8) 56503 .
Mo(6) O(18) Mo(7) 140.3(6) . .
P(1) O(20) O(20) 55.8(6) . 56503
P(1) O(20) O(22) 55.0(6) . 56503
O(20) O(20) O(22) 94.5(9) 56503 56503
Mo(5) O(21) P(1) 127.1(8) . .
Mo(5) O(21) O(22) 73.2(6) . 56503
P(1) O(21) O(22) 53.9(5) . 56503
P(1) O(22) O(20) 57.2(6) . 56503
P(1) O(22) O(21) 58.5(6) . 56503
P(1) O(22) O(23) 58.9(6) . 56503
O(20) O(22) O(21) 95.9(9) 56503 56503
O(20) O(22) O(23) 92.5(9) 56503 56503
O(21) O(22) O(23) 95.9(8) 56503 56503
Mo(4) O(23) P(1) 126.1(6) . .
Mo(4) O(23) O(22) 74.1(6) . 56503
P(1) O(23) O(22) 52.0(6) . 56503
Cs(1) O(24) O(25) 71.6(17) . .
Cs(1) O(24) O(35) 64.3(16) . .
Cs(1) O(24) C(1) 102(3) . .
Cs(1) O(24) C(12) 121(2) . .
O(25) O(24) O(35) 129(3) . .
O(25) O(24) C(1) 41(2) . .
O(25) O(24) C(12) 162(3) . .
O(35) O(24) C(1) 167(3) . .
O(35) O(24) C(12) 58(2) . .
C(1) O(24) C(12) 135(4) . .
Cs(1) O(25) O(24) 80.3(17) . .
Cs(1) O(25) C(1) 112(2) . .
Cs(1) O(25) C(2) 105(3) . .
O(24) O(25) C(1) 43(2) . .
O(24) O(25) C(2) 157(4) . .
C(1) O(25) C(2) 117(4) . .
C(2) O(26) C(3) 105(5) . .
Cs(1) O(27) C(3) 101(4) . .
Cs(1) O(27) C(4) 109(3) . .
C(3) O(27) C(4) 118(5) . .
Cs(1) O(28) O(29) 96(3) . .
Cs(1) O(28) C(4) 107(2) . .
Cs(1) O(28) C(5) 136(4) . .
O(29) O(28) C(4) 132(4) . .
O(29) O(28) C(5) 66(4) . .
C(4) O(28) C(5) 68(4) . .
Cs(1) O(29) O(28) 65(2) . .
Cs(1) O(29) O(30) 72.4(18) . .
Cs(1) O(29) C(5) 110(3) . .
Cs(1) O(29) C(6) 113(2) . .
O(28) O(29) O(30) 135(3) . .
O(28) O(29) C(5) 58(4) . .
O(28) O(29) C(6) 140(4) . .
O(30) O(29) C(5) 161(4) . .
O(30) O(29) C(6) 48(2) . .
C(5) O(29) C(6) 136(4) . .
Cs(1) O(30) O(29) 76.9(18) . .
Cs(1) O(30) O(31) 74(2) . .
Cs(1) O(30) C(6) 114(2) . .
Cs(1) O(30) C(7) 112(4) . .
O(29) O(30) O(31) 150(3) . .
O(29) O(30) C(6) 45(2) . .
O(29) O(30) C(7) 161(5) . .
O(31) O(30) C(6) 161(4) . .
O(31) O(30) C(7) 46(3) . .
C(6) O(30) C(7) 117(5) . .
Cs(1) O(31) O(30) 86(2) . .
Cs(1) O(31) O(32) 76.7(13) . .
Cs(1) O(31) C(7) 132(3) . .
Cs(1) O(31) C(8) 117.6(15) . .
O(30) O(31) O(32) 140(2) . .
O(30) O(31) C(7) 58(4) . .
O(30) O(31) C(8) 156(3) . .
O(32) O(31) C(7) 151(4) . .
O(32) O(31) C(8) 49.6(16) . .
C(7) O(31) C(8) 105(4) . .
Cs(1) O(32) O(31) 71.5(13) . .
Cs(1) O(32) O(33) 68.2(16) . .
Cs(1) O(32) C(8) 110(2) . .
Cs(1) O(32) C(9) 114(2) . .
O(31) O(32) O(33) 138(2) . .
O(31) O(32) C(8) 46.5(16) . .
O(31) O(32) C(9) 132(3) . .
O(33) O(32) C(8) 146(3) . .
O(33) O(32) C(9) 61(2) . .
C(8) O(32) C(9) 92(3) . .
Cs(1) O(33) O(32) 88.5(17) . .
Cs(1) O(33) O(34) 86.3(11) . .
Cs(1) O(33) C(9) 125(2) . .
Cs(1) O(33) C(10) 130.3(14) . .
O(32) O(33) O(34) 155(2) . .
O(32) O(33) C(9) 54(2) . .
O(32) O(33) C(10) 137(2) . .
O(34) O(33) C(9) 144(2) . .
O(34) O(33) C(10) 44.2(15) . .
C(9) O(33) C(10) 102(2) . .
Cs(1) O(34) O(33) 63.4(9) . .
Cs(1) O(34) O(35) 64.6(13) . .
Cs(1) O(34) C(10) 118(2) . .
Cs(1) O(34) C(11) 103(2) . .
O(33) O(34) O(35) 126(2) . .
O(33) O(34) C(10) 54.8(18) . .
O(33) O(34) C(11) 157(2) . .
O(35) O(34) C(10) 171(2) . .
O(35) O(34) C(11) 50(2) . .
C(10) O(34) C(11) 133(3) . .
Cs(1) O(35) O(24) 88.9(18) . .
Cs(1) O(35) O(34) 90.0(15) . .
Cs(1) O(35) C(11) 124(2) . .
Cs(1) O(35) C(12) 130.9(19) . .
O(24) O(35) O(34) 177(2) . .
O(24) O(35) C(11) 132(3) . .
O(24) O(35) C(12) 43(2) . .
O(34) O(35) C(11) 51(2) . .
O(34) O(35) C(12) 139(2) . .
C(11) O(35) C(12) 93(2) . .
Cs(2) O(36) Cs(2) 56.4(5) . 54512
Cs(2) O(36) N(1) 142(5) . 54512
Cs(2) O(36) C(13) 103(2) . .
Cs(2) O(36) C(19) 120(2) . 54512
Cs(2) O(36) C(20) 119(2) . 54512
Cs(2) O(36) N(1) 87(4) 54512 54512
Cs(2) O(36) C(13) 110(2) 54512 .
Cs(2) O(36) C(19) 88(2) 54512 54512
Cs(2) O(36) C(20) 96(2) 54512 54512
N(1) O(36) C(13) 101(5) 54512 .
N(1) O(36) C(19) 38(5) 54512 54512
N(1) O(36) C(20) 72(5) 54512 54512
C(13) O(36) C(19) 136(4) . 54512
C(13) O(36) C(20) 31(3) . 54512
C(19) O(36) C(20) 110(4) 54512 54512
Cs(2) O(37) C(14) 119(3) . .
Cs(2) O(37) C(15) 128(5) . .
C(14) O(37) C(15) 84(7) . .
Cs(2) O(38) Cs(2) 64.2(8) . 55510
Cs(2) O(38) C(16) 108(2) . .
Cs(2) O(38) C(17) 70(5) . .
Cs(2) O(38) C(18) 159(9) . .
Cs(2) O(38) C(25) 117(3) . .
Cs(2) O(38) C(16) 109(2) 55510 .
Cs(2) O(38) C(17) 132(5) 55510 .
Cs(2) O(38) C(18) 131(8) 55510 .
Cs(2) O(38) C(25) 132(3) 55510 .
C(16) O(38) C(17) 75(5) . .
C(16) O(38) C(18) 82(8) . .
C(16) O(38) C(25) 115(4) . .
C(17) O(38) C(18) 97(10) . .
C(17) O(38) C(25) 79(5) . .
C(18) O(38) C(25) 43(8) . .
Cs(2) O(39) N(1) 130(5) . .
Cs(2) O(39) C(19) 114(3) . .
Cs(2) O(39) C(21) 126(3) . .
N(1) O(39) C(19) 29(4) . .
N(1) O(39) C(21) 90(5) . .
C(19) O(39) C(21) 116(4) . .
Cs(2) O(40) O(41) 30(3) . .
Cs(2) O(40) C(22) 116(2) . .
Cs(2) O(40) C(24) 142(5) . .
O(41) O(40) C(22) 97(4) . .
O(41) O(40) C(24) 172(6) . .
C(22) O(40) C(24) 89(6) . .
Cs(2) O(41) O(40) 137(5) . .
O(36) N(1) O(39) 107(7) 55510 .
O(36) N(1) C(19) 87(8) 55510 .
O(36) N(1) C(20) 65(5) 55510 .
O(39) N(1) C(19) 105(9) . .
O(39) N(1) C(20) 91(6) . .
C(19) N(1) C(20) 151(10) . .
O(24) C(1) O(25) 96(4) . .
O(25) C(2) O(26) 109(5) . .
O(25) C(2) C(3) 116(4) . .
O(26) C(2) C(3) 39(3) . .
O(26) C(3) O(27) 122(6) . .
O(26) C(3) C(2) 36(3) . .
O(27) C(3) C(2) 129(5) . .
O(27) C(4) O(28) 99(3) . .
O(27) C(4) C(5) 111(4) . .
O(28) C(4) C(5) 38(2) . .
O(28) C(5) O(29) 56(4) . .
O(28) C(5) C(4) 74(4) . .
O(29) C(5) C(4) 128(4) . .
O(29) C(6) O(30) 86(2) . .
O(30) C(7) O(31) 76(5) . .
O(30) C(7) C(8) 120(5) . .
O(31) C(7) C(8) 46(3) . .
O(31) C(8) O(32) 84(2) . .
O(31) C(8) C(7) 29(2) . .
O(31) C(8) C(9) 118(2) . .
O(32) C(8) C(7) 112(2) . .
O(32) C(8) C(9) 39(2) . .
C(7) C(8) C(9) 147(2) . .
O(32) C(9) O(33) 66(2) . .
O(32) C(9) C(8) 49(2) . .
O(33) C(9) C(8) 111(2) . .
O(33) C(10) O(34) 81(2) . .
O(34) C(11) O(35) 79(2) . .
O(34) C(11) C(12) 123(3) . .
O(35) C(11) C(12) 48(2) . .
O(24) C(12) O(35) 79(2) . .
O(24) C(12) C(11) 115(3) . .
O(35) C(12) C(11) 39.4(18) . .
O(36) C(13) C(14) 116(5) . .
O(36) C(13) C(20) 59(5) . 54512
C(14) C(13) C(20) 175(6) . 54512
O(37) C(14) C(13) 105(5) . .
O(37) C(14) C(15) 38(4) . .
C(13) C(14) C(15) 142(7) . .
O(37) C(15) C(14) 59(6) . .
O(38) C(16) C(17) 34(3) . .
O(38) C(16) C(18) 29(4) . .
C(17) C(16) C(18) 48(4) . .
Cs(2) C(17) O(38) 92(5) . .
Cs(2) C(17) C(16) 115(4) . .
Cs(2) C(17) C(18) 128(7) . .
Cs(2) C(17) C(25) 120(4) . .
O(38) C(17) C(16) 70(5) . .
O(38) C(17) C(18) 38(6) . .
O(38) C(17) C(25) 62(5) . .
C(16) C(17) C(18) 68(6) . .
C(16) C(17) C(25) 104(5) . .
C(18) C(17) C(25) 38(5) . .
Cs(2) C(18) O(38) 38(7) 55510 .
Cs(2) C(18) C(16) 84(4) 55510 .
Cs(2) C(18) C(17) 84(6) 55510 .
Cs(2) C(18) C(23) 76(5) 55510 55510
Cs(2) C(18) C(25) 110(9) 55510 .
O(38) C(18) C(16) 69(8) . .
O(38) C(18) C(17) 45(7) . .
O(38) C(18) C(23) 104(10) . 55510
O(38) C(18) C(25) 99(11) . .
C(16) C(18) C(17) 64(6) . .
C(16) C(18) C(23) 71(5) . 55510
C(16) C(18) C(25) 140(10) . .
C(17) C(18) C(23) 132(9) . 55510
C(17) C(18) C(25) 80(8) . .
C(23) C(18) C(25) 147(10) 55510 .
O(36) C(19) O(39) 76(3) 55510 .
O(36) C(19) N(1) 55(6) 55510 .
O(36) C(19) C(25) 123(5) 55510 .
O(39) C(19) N(1) 45(6) . .
O(39) C(19) C(25) 117(5) . .
N(1) C(19) C(25) 162(8) . .
O(36) C(20) N(1) 43(3) 55510 .
O(36) C(20) C(13) 90(6) 55510 55510
N(1) C(20) C(13) 129(7) . 55510
O(40) C(22) C(23) 94(5) . .
Cs(2) C(23) C(18) 76(4) . 54512
Cs(2) C(23) C(22) 109(4) . .
C(18) C(23) C(22) 165(8) 54512 .
O(38) C(25) C(17) 39(4) . .
O(38) C(25) C(18) 38(7) . .
O(38) C(25) C(19) 110(5) . .
C(17) C(25) C(18) 62(8) . .
C(17) C(25) C(19) 117(5) . .
C(18) C(25) C(19) 135(10) . .

loop_
_geom_bond_atom_site_label_1
_geom_bond_atom_site_label_2
_geom_bond_distance
_geom_bond_site_symmetry_2
Cs(1) O(6) 3.354(12) .
Cs(1) O(7) 3.269(8) .
Cs(1) O(10) 3.442(8) .
Cs(1) O(16) 3.358(11) .
Cs(1) O(24) 3.32(3) .
Cs(1) O(25) 3.20(2) .
Cs(1) O(27) 3.27(4) .
Cs(1) O(28) 3.03(4) .
Cs(1) O(29) 3.31(3) .
Cs(1) O(30) 3.24(4) .
Cs(1) O(31) 3.12(2) .
Cs(1) O(32) 3.20(3) .
Cs(1) O(33) 2.973(18) .
Cs(1) O(34) 3.32(2) .
Cs(1) O(35) 3.00(2) .
Cs(2) Cs(2) 3.175(4) 55510
Cs(2) Cs(2) 3.175(5) 54512
Cs(2) O(36) 3.05(3) .
Cs(2) O(36) 3.59(3) 55510
Cs(2) O(37) 3.07(3) .
Cs(2) O(38) 3.05(4) .
Cs(2) O(38) 2.93(4) 54512
Cs(2) O(39) 2.78(5) .
Cs(2) O(40) 3.36(4) .
Cs(2) O(41) 2.47(6) .
Cs(2) C(17) 2.85(8) .
Cs(2) C(18) 3.55(11) 54512
Cs(2) C(23) 3.55(9) .
Mo(1) O(1) 1.643(10) .
Mo(1) O(2) 1.908(12) .
Mo(1) O(2) 1.908(12) 56503
Mo(1) O(3) 1.898(12) .
Mo(1) O(3) 1.898(12) 56503
Mo(2) O(2) 1.891(12) .
Mo(2) O(4) 1.912(12) .
Mo(2) O(5) 1.679(10) .
Mo(2) O(6) 1.888(11) .
Mo(2) O(7) 1.899(8) .
Mo(3) O(3) 1.903(12) .
Mo(3) O(6) 1.920(11) .
Mo(3) O(8) 1.639(9) .
Mo(3) O(9) 1.909(9) .
Mo(3) O(10) 1.893(8) .
Mo(4) O(4) 1.887(9) 56503
Mo(4) O(9) 1.876(9) .
Mo(4) O(11) 1.672(9) .
Mo(4) O(12) 1.892(8) .
Mo(4) O(17) 1.903(8) 56503
Mo(4) O(23) 2.404(13) .
Mo(5) O(10) 1.900(8) .
Mo(5) O(12) 1.884(9) .
Mo(5) O(13) 1.667(10) .
Mo(5) O(14) 1.888(12) .
Mo(5) O(16) 1.882(10) .
Mo(5) O(21) 2.416(13) .
Mo(6) O(7) 1.890(8) .
Mo(6) O(15) 1.646(10) .
Mo(6) O(16) 1.902(11) .
Mo(6) O(17) 1.853(12) .
Mo(6) O(18) 1.890(11) .
Mo(7) O(14) 1.898(12) .
Mo(7) O(14) 1.898(12) 56503
Mo(7) O(18) 1.883(10) .
Mo(7) O(18) 1.883(10) 56503
Mo(7) O(19) 1.640(8) .
P(1) O(20) 1.493(13) .
P(1) O(20) 1.493(13) 56503
P(1) O(21) 1.534(12) .
P(1) O(21) 1.534(12) 56503
P(1) O(22) 1.454(12) .
P(1) O(22) 1.454(12) 56503
P(1) O(23) 1.579(13) .
P(1) O(23) 1.579(13) 56503
O(20) O(20) 1.68(2) 56503
O(20) O(22) 1.644(18) 56503
O(21) O(22) 1.664(19) 56503
O(22) O(23) 1.724(17) 56503
O(24) O(25) 1.59(5) .
O(24) O(35) 1.50(4) .
O(24) C(1) 1.10(5) .
O(24) C(12) 1.04(5) .
O(25) C(1) 1.04(5) .
O(25) C(2) 1.14(6) .
O(26) C(2) 1.05(8) .
O(26) C(3) 1.13(7) .
O(27) C(3) 1.03(7) .
O(27) C(4) 1.20(6) .
O(28) O(29) 1.04(5) .
O(28) C(4) 1.64(6) .
O(28) C(5) 1.06(7) .
O(29) O(30) 1.74(5) .
O(29) C(5) 1.15(6) .
O(29) C(6) 1.23(4) .
O(30) O(31) 1.14(5) .
O(30) C(6) 1.30(5) .
O(30) C(7) 1.00(7) .
O(31) O(32) 1.73(4) .
O(31) C(7) 0.84(5) .
O(31) C(8) 1.26(3) .
O(32) O(33) 1.27(3) .
O(32) C(8) 1.33(3) .
O(32) C(9) 1.12(5) .
O(33) O(34) 1.68(3) .
O(33) C(9) 1.21(3) .
O(33) C(10) 1.39(3) .
O(34) O(35) 1.42(3) .
O(34) C(10) 1.18(3) .
O(34) C(11) 1.13(4) .
O(35) C(11) 1.11(4) .
O(35) C(12) 1.29(3) .
O(36) N(1) 1.13(9) 54512
O(36) C(13) 1.75(6) .
O(36) C(19) 1.39(6) 54512
O(36) C(20) 1.51(6) 54512
O(37) C(14) 1.30(7) .
O(37) C(15) 0.94(10) .
O(38) C(16) 1.63(6) .
O(38) C(17) 0.98(10) .
O(38) C(18) 0.86(12) .
O(38) C(25) 1.37(7) .
O(39) N(1) 1.25(10) .
O(39) C(19) 1.69(7) .
O(39) C(21) 1.59(7) .
O(40) O(41) 1.10(7) .
O(40) C(22) 1.65(8) .
O(40) C(24) 1.15(11) .
N(1) C(19) 0.86(11) .
N(1) C(20) 1.58(11) .
C(2) C(3) 1.73(8) .
C(4) C(5) 1.58(7) .
C(7) C(8) 1.69(6) .
C(8) C(9) 1.77(4) .
C(11) C(12) 1.74(4) .
C(13) C(14) 1.18(9) .
C(13) C(20) 0.90(9) 54512
C(14) C(15) 1.52(11) .
C(16) C(17) 1.67(9) .
C(16) C(18) 1.73(12) .
C(17) C(18) 1.37(14) .
C(17) C(25) 1.53(10) .
C(18) C(23) 1.72(15) 55510
C(18) C(25) 0.95(13) .
C(19) C(25) 1.10(9) .
C(22) C(23) 1.59(11) .

loop_
_geom_contact_atom_site_label_1
_geom_contact_atom_site_label_2
_geom_contact_distance
_geom_contact_site_symmetry_2
O(1) O(41) 3.25(6) 45409
O(1) O(41) 3.25(6) 55411
O(2) O(40) 3.55(4) 45409
O(2) C(13) 3.51(6) 56502
O(2) C(20) 3.48(6) 45409
O(2) C(21) 3.55(6) 45409
O(3) O(41) 3.47(6) 55411
O(3) C(16) 3.36(4) 56502
O(4) O(39) 3.52(5) 65513
O(4) C(21) 3.58(6) 65513
O(5) N(1) 3.44(9) 65513
O(5) C(13) 3.27(5) 56502
O(5) C(20) 3.26(6) 45409
O(5) C(21) 3.43(6) 45409
O(5) C(21) 3.45(6) 65513
O(8) C(16) 3.37(4) 56502
O(11) O(39) 3.46(5) 45515
O(11) C(14) 3.56(5) 45515
O(11) C(15) 3.48(8) 45515
O(11) C(17) 3.41(8) 45515
O(13) O(27) 3.56(4) 55504
O(15) C(7) 3.34(5) 55515
O(15) C(18) 3.55(12) 65513
O(15) C(25) 3.44(6) 65513
O(18) C(12) 3.44(2) 55516
O(19) C(9) 3.57(3) 55513
O(19) C(9) 3.57(3) 55515
O(19) C(12) 3.36(3) 55514
O(19) C(12) 3.36(3) 55516
O(27) O(13) 3.56(4) 55502
O(30) C(11) 3.42(5) 55502
O(31) C(11) 3.56(3) 55502
O(32) C(11) 3.38(4) 55502
O(39) O(4) 3.52(5) 64513
O(39) O(11) 3.46(5) 65515
O(40) O(2) 3.55(4) 54509
O(40) C(24) 3.03(11) 65505
O(41) O(1) 3.25(6) 54509
O(41) O(3) 3.47(6) 55511
N(1) O(5) 3.44(8) 64513
C(2) C(14) 3.48(8) 56502
C(7) O(15) 3.34(5) 55515
C(7) C(7) 3.06(7) 55515
C(9) O(19) 3.57(3) 54513
C(11) O(30) 3.42(6) 55504
C(11) O(31) 3.56(4) 55504
C(11) O(32) 3.38(4) 55504
C(12) O(18) 3.44(2) 45408
C(12) O(19) 3.36(2) 55406
C(13) O(2) 3.51(6) 65504
C(13) O(5) 3.27(5) 65504
C(14) O(11) 3.56(5) 65515
C(14) C(2) 3.48(8) 65504
C(15) O(11) 3.48(8) 65515
C(16) O(3) 3.36(4) 65504
C(16) O(8) 3.37(4) 65504
C(17) O(11) 3.41(8) 65515
C(18) O(15) 3.55(12) 64513
C(20) O(2) 3.48(6) 54509
C(20) O(5) 3.26(6) 54509
C(21) O(2) 3.55(6) 54509
C(21) O(4) 3.58(6) 64513
C(21) O(5) 3.43(6) 54509
C(21) O(5) 3.45(6) 64513
C(21) C(21) 3.33(9) 65505
C(21) C(24) 3.12(12) 65505
C(22) C(22) 3.02(9) 65505
C(22) C(24) 3.13(12) 65505
C(24) O(40) 3.03(11) 65505
C(24) C(21) 3.12(11) 65505
C(24) C(22) 3.13(12) 65505
C(24) C(24) 1.92(14) 65505
C(25) O(15) 3.44(6) 64513

loop_
_geom_torsion_atom_site_label_1
_geom_torsion_atom_site_label_2
_geom_torsion_atom_site_label_3
_geom_torsion_atom_site_label_4
_geom_torsion
_geom_torsion_site_symmetry_1
_geom_torsion_site_symmetry_3
_geom_torsion_site_symmetry_4
O(6) Cs(1) O(7) Mo(2) -27.3(4) . . .
O(6) Cs(1) O(7) Mo(6) 127.5(7) . . .
O(7) Cs(1) O(6) Mo(2) 27.1(4) . . .
O(7) Cs(1) O(6) Mo(3) -124.3(6) . . .
O(6) Cs(1) O(10) Mo(3) 24.3(3) . . .
O(6) Cs(1) O(10) Mo(5) -127.2(5) . . .
O(10) Cs(1) O(6) Mo(2) 127.1(6) . . .
O(10) Cs(1) O(6) Mo(3) -24.3(3) . . .
O(6) Cs(1) O(16) Mo(5) 75.5(4) . . .
O(6) Cs(1) O(16) Mo(6) -79.7(4) . . .
O(16) Cs(1) O(6) Mo(2) 78.5(4) . . .
O(16) Cs(1) O(6) Mo(3) -72.9(5) . . .
O(6) Cs(1) O(24) O(25) 86.6(17) . . .
O(6) Cs(1) O(24) O(35) -119.6(17) . . .
O(6) Cs(1) O(24) C(1) 60(3) . . .
O(6) Cs(1) O(24) C(12) -108(3) . . .
O(24) Cs(1) O(6) Mo(2) -135.4(8) . . .
O(24) Cs(1) O(6) Mo(3) 73.2(8) . . .
O(6) Cs(1) O(25) O(24) -87.7(17) . . .
O(6) Cs(1) O(25) C(1) -58(3) . . .
O(6) Cs(1) O(25) C(2) 70(3) . . .
O(25) Cs(1) O(6) Mo(2) -106.7(8) . . .
O(25) Cs(1) O(6) Mo(3) 101.9(8) . . .
O(6) Cs(1) O(27) C(3) -24(4) . . .
O(6) Cs(1) O(27) C(4) 101(3) . . .
O(27) Cs(1) O(6) Mo(2) -59.3(9) . . .
O(27) Cs(1) O(6) Mo(3) 149.4(9) . . .
O(6) Cs(1) O(28) O(29) 157(2) . . .
O(6) Cs(1) O(28) C(4) -66(2) . . .
O(6) Cs(1) O(28) C(5) -141(6) . . .
O(28) Cs(1) O(6) Mo(2) -19.0(11) . . .
O(28) Cs(1) O(6) Mo(3) -170.3(10) . . .
O(6) Cs(1) O(29) O(28) -29(3) . . .
O(6) Cs(1) O(29) O(30) 134.1(16) . . .
O(6) Cs(1) O(29) C(5) -66(3) . . .
O(6) Cs(1) O(29) C(6) 107(2) . . .
O(29) Cs(1) O(6) Mo(2) -9.3(10) . . .
O(29) Cs(1) O(6) Mo(3) -160.7(8) . . .
O(6) Cs(1) O(30) O(29) -81(2) . . .
O(6) Cs(1) O(30) O(31) 106(2) . . .
O(6) Cs(1) O(30) C(6) -55(3) . . .
O(6) Cs(1) O(30) C(7) 82(4) . . .
O(30) Cs(1) O(6) Mo(2) 34.7(17) . . .
O(30) Cs(1) O(6) Mo(3) -116.7(16) . . .
O(6) Cs(1) O(31) O(30) -108(2) . . .
O(6) Cs(1) O(31) O(32) 108.7(14) . . .
O(6) Cs(1) O(31) C(7) -69(5) . . .
O(6) Cs(1) O(31) C(8) 79.7(19) . . .
O(31) Cs(1) O(6) Mo(2) 74.2(10) . . .
O(31) Cs(1) O(6) Mo(3) -77.2(10) . . .
O(6) Cs(1) O(32) O(31) -121.0(13) . . .
O(6) Cs(1) O(32) O(33) 48(2) . . .
O(6) Cs(1) O(32) C(8) -95(2) . . .
O(6) Cs(1) O(32) C(9) 8(3) . . .
O(32) Cs(1) O(6) Mo(2) 132.5(10) . . .
O(32) Cs(1) O(6) Mo(3) -18.9(12) . . .
O(6) Cs(1) O(33) O(32) -147.4(16) . . .
O(6) Cs(1) O(33) O(34) 56.8(11) . . .
O(6) Cs(1) O(33) C(9) -106(2) . . .
O(6) Cs(1) O(33) C(10) 53(2) . . .
O(33) Cs(1) O(6) Mo(2) 153.8(5) . . .
O(33) Cs(1) O(6) Mo(3) 2.4(7) . . .
O(6) Cs(1) O(34) O(33) -135.1(9) . . .
O(6) Cs(1) O(34) O(35) 59.0(15) . . .
O(6) Cs(1) O(34) C(10) -131(2) . . .
O(6) Cs(1) O(34) C(11) 26(2) . . .
O(34) Cs(1) O(6) Mo(2) 179.9(5) . . .
O(34) Cs(1) O(6) Mo(3) 28.5(7) . . .
O(6) Cs(1) O(35) O(24) 58.6(18) . . .
O(6) Cs(1) O(35) O(34) -124.7(14) . . .
O(6) Cs(1) O(35) C(11) -84(2) . . .
O(6) Cs(1) O(35) C(12) 48(2) . . .
O(35) Cs(1) O(6) Mo(2) -158.5(6) . . .
O(35) Cs(1) O(6) Mo(3) 50.1(6) . . .
O(7) Cs(1) O(10) Mo(3) 75.4(3) . . .
O(7) Cs(1) O(10) Mo(5) -76.1(3) . . .
O(10) Cs(1) O(7) Mo(2) -77.1(5) . . .
O(10) Cs(1) O(7) Mo(6) 77.7(5) . . .
O(7) Cs(1) O(16) Mo(5) 127.0(6) . . .
O(7) Cs(1) O(16) Mo(6) -28.2(3) . . .
O(16) Cs(1) O(7) Mo(2) -126.0(7) . . .
O(16) Cs(1) O(7) Mo(6) 28.9(4) . . .
O(7) Cs(1) O(24) O(25) 71.4(18) . . .
O(7) Cs(1) O(24) O(35) -134.8(15) . . .
O(7) Cs(1) O(24) C(1) 45(3) . . .
O(7) Cs(1) O(24) C(12) -123(3) . . .
O(24) Cs(1) O(7) Mo(2) -6.6(11) . . .
O(24) Cs(1) O(7) Mo(6) 148.3(9) . . .
O(7) Cs(1) O(25) O(24) -122.0(16) . . .
O(7) Cs(1) O(25) C(1) -92(3) . . .
O(7) Cs(1) O(25) C(2) 35(3) . . .
O(25) Cs(1) O(7) Mo(2) 22.1(9) . . .
O(25) Cs(1) O(7) Mo(6) 176.9(8) . . .
O(7) Cs(1) O(27) C(3) -71(4) . . .
O(7) Cs(1) O(27) C(4) 54(3) . . .
O(27) Cs(1) O(7) Mo(2) 74.5(9) . . .
O(27) Cs(1) O(7) Mo(6) -130.7(9) . . .
O(7) Cs(1) O(28) O(29) 125(3) . . .
O(7) Cs(1) O(28) C(4) -98(2) . . .
O(7) Cs(1) O(28) C(5) -173(6) . . .
O(28) Cs(1) O(7) Mo(2) 112.4(10) . . .
O(28) Cs(1) O(7) Mo(6) -92.8(10) . . .
O(7) Cs(1) O(29) O(28) -54(3) . . .
O(7) Cs(1) O(29) O(30) 108.5(17) . . .
O(7) Cs(1) O(29) C(5) -92(3) . . .
O(7) Cs(1) O(29) C(6) 82(2) . . .
O(29) Cs(1) O(7) Mo(2) 127.2(7) . . .
O(29) Cs(1) O(7) Mo(6) -78.0(7) . . .
O(7) Cs(1) O(30) O(29) -75.3(17) . . .
O(7) Cs(1) O(30) O(31) 112(2) . . .
O(7) Cs(1) O(30) C(6) -49(2) . . .
O(7) Cs(1) O(30) C(7) 87(4) . . .
O(30) Cs(1) O(7) Mo(2) 156.8(10) . . .
O(30) Cs(1) O(7) Mo(6) -48.4(10) . . .
O(7) Cs(1) O(31) O(30) -73(2) . . .
O(7) Cs(1) O(31) O(32) 142.9(13) . . .
O(7) Cs(1) O(31) C(7) -35(5) . . .
O(7) Cs(1) O(31) C(8) 113.9(17) . . .
O(31) Cs(1) O(7) Mo(2) 177.0(6) . . .
O(31) Cs(1) O(7) Mo(6) -28.2(7) . . .
O(7) Cs(1) O(32) O(31) -50.2(17) . . .
O(7) Cs(1) O(32) O(33) 118.7(15) . . .
O(7) Cs(1) O(32) C(8) -24(2) . . .
O(7) Cs(1) O(32) C(9) 78(3) . . .
O(32) Cs(1) O(7) Mo(2) -157.8(9) . . .
O(32) Cs(1) O(7) Mo(6) -3.0(11) . . .
O(7) Cs(1) O(33) O(32) -84.4(18) . . .
O(7) Cs(1) O(33) O(34) 119.8(10) . . .
O(7) Cs(1) O(33) C(9) -43(2) . . .
O(7) Cs(1) O(33) C(10) 115.5(18) . . .
O(33) Cs(1) O(7) Mo(2) -125.8(6) . . .
O(33) Cs(1) O(7) Mo(6) 29.0(9) . . .
O(7) Cs(1) O(34) O(33) -99.9(11) . . .
O(7) Cs(1) O(34) O(35) 94.2(16) . . .
O(7) Cs(1) O(34) C(10) -96(2) . . .
O(7) Cs(1) O(34) C(11) 61(2) . . .
O(34) Cs(1) O(7) Mo(2) -76.5(10) . . .
O(34) Cs(1) O(7) Mo(6) 78.3(10) . . .
O(7) Cs(1) O(35) O(24) 65(2) . . .
O(7) Cs(1) O(35) O(34) -118.5(13) . . .
O(7) Cs(1) O(35) C(11) -78(2) . . .
O(7) Cs(1) O(35) C(12) 54(2) . . .
O(35) Cs(1) O(7) Mo(2) -35.7(10) . . .
O(35) Cs(1) O(7) Mo(6) 119.1(8) . . .
O(10) Cs(1) O(16) Mo(5) 26.0(3) . . .
O(10) Cs(1) O(16) Mo(6) -129.1(5) . . .
O(16) Cs(1) O(10) Mo(3) 126.2(5) . . .
O(16) Cs(1) O(10) Mo(5) -25.3(3) . . .
O(10) Cs(1) O(24) O(25) 131.9(17) . . .
O(10) Cs(1) O(24) O(35) -74.4(17) . . .
O(10) Cs(1) O(24) C(1) 105(3) . . .
O(10) Cs(1) O(24) C(12) -63(3) . . .
O(24) Cs(1) O(10) Mo(3) -52.5(7) . . .
O(24) Cs(1) O(10) Mo(5) 156.0(7) . . .
O(10) Cs(1) O(25) O(24) -50.7(18) . . .
O(10) Cs(1) O(25) C(1) -21(3) . . .
O(10) Cs(1) O(25) C(2) 107(3) . . .
O(25) Cs(1) O(10) Mo(3) -31.1(7) . . .
O(25) Cs(1) O(10) Mo(5) 177.4(6) . . .
O(10) Cs(1) O(27) C(3) -16(5) . . .
O(10) Cs(1) O(27) C(4) 110(3) . . .
O(27) Cs(1) O(10) Mo(3) 12.5(16) . . .
O(27) Cs(1) O(10) Mo(5) -139.0(15) . . .
O(10) Cs(1) O(28) O(29) 108(3) . . .
O(10) Cs(1) O(28) C(4) -114(2) . . .
O(10) Cs(1) O(28) C(5) 171(5) . . .
O(28) Cs(1) O(10) Mo(3) 93.3(17) . . .
O(28) Cs(1) O(10) Mo(5) -58.2(17) . . .
O(10) Cs(1) O(29) O(28) -102(3) . . .
O(10) Cs(1) O(29) O(30) 61(2) . . .
O(10) Cs(1) O(29) C(5) -139(3) . . .
O(10) Cs(1) O(29) C(6) 34(3) . . .
O(29) Cs(1) O(10) Mo(3) 128.3(11) . . .
O(29) Cs(1) O(10) Mo(5) -23.2(12) . . .
O(10) Cs(1) O(30) O(29) -145.3(14) . . .
O(10) Cs(1) O(30) O(31) 42(2) . . .
O(10) Cs(1) O(30) C(6) -120(2) . . .
O(10) Cs(1) O(30) C(7) 17(4) . . .
O(30) Cs(1) O(10) Mo(3) 162.6(10) . . .
O(30) Cs(1) O(10) Mo(5) 11.2(11) . . .
O(10) Cs(1) O(31) O(30) -145(2) . . .
O(10) Cs(1) O(31) O(32) 70.9(13) . . .
O(10) Cs(1) O(31) C(7) -107(5) . . .
O(10) Cs(1) O(31) C(8) 41.9(18) . . .
O(31) Cs(1) O(10) Mo(3) 177.3(5) . . .
O(31) Cs(1) O(10) Mo(5) 25.8(5) . . .
O(10) Cs(1) O(32) O(31) -117.1(12) . . .
O(10) Cs(1) O(32) O(33) 51.9(16) . . .
O(10) Cs(1) O(32) C(8) -91(2) . . .
O(10) Cs(1) O(32) C(9) 11(2) . . .
O(32) Cs(1) O(10) Mo(3) -152.5(6) . . .
O(32) Cs(1) O(10) Mo(5) 56.0(7) . . .
O(10) Cs(1) O(33) O(32) -128.5(17) . . .
O(10) Cs(1) O(33) O(34) 75.7(10) . . .
O(10) Cs(1) O(33) C(9) -87(2) . . .
O(10) Cs(1) O(33) C(10) 71.4(19) . . .
O(33) Cs(1) O(10) Mo(3) -134.3(4) . . .
O(33) Cs(1) O(10) Mo(5) 74.2(4) . . .
O(10) Cs(1) O(34) O(33) -99.4(10) . . .
O(10) Cs(1) O(34) O(35) 94.7(14) . . .
O(10) Cs(1) O(34) C(10) -95(2) . . .
O(10) Cs(1) O(34) C(11) 62(2) . . .
O(34) Cs(1) O(10) Mo(3) -104.3(6) . . .
O(34) Cs(1) O(10) Mo(5) 104.2(6) . . .
O(10) Cs(1) O(35) O(24) 102.9(17) . . .
O(10) Cs(1) O(35) O(34) -80.4(14) . . .
O(10) Cs(1) O(35) C(11) -39(2) . . .
O(10) Cs(1) O(35) C(12) 92(2) . . .
O(35) Cs(1) O(10) Mo(3) -78.6(5) . . .
O(35) Cs(1) O(10) Mo(5) 129.9(5) . . .
O(16) Cs(1) O(24) O(25) 130.7(15) . . .
O(16) Cs(1) O(24) O(35) -75.6(19) . . .
O(16) Cs(1) O(24) C(1) 104(3) . . .
O(16) Cs(1) O(24) C(12) -64(3) . . .
O(24) Cs(1) O(16) Mo(5) 27.7(10) . . .
O(24) Cs(1) O(16) Mo(6) -127.4(9) . . .
O(16) Cs(1) O(25) O(24) -79(2) . . .
O(16) Cs(1) O(25) C(1) -49(3) . . .
O(16) Cs(1) O(25) C(2) 78(3) . . .
O(25) Cs(1) O(16) Mo(5) 66.6(12) . . .
O(25) Cs(1) O(16) Mo(6) -88.5(12) . . .
O(16) Cs(1) O(27) C(3) -94(4) . . .
O(16) Cs(1) O(27) C(4) 31(4) . . .
O(27) Cs(1) O(16) Mo(5) 158.7(12) . . .
O(27) Cs(1) O(16) Mo(6) 3.5(13) . . .
O(16) Cs(1) O(28) O(29) 85(3) . . .
O(16) Cs(1) O(28) C(4) -138(2) . . .
O(16) Cs(1) O(28) C(5) 147(6) . . .
O(28) Cs(1) O(16) Mo(5) -171.5(9) . . .
O(28) Cs(1) O(16) Mo(6) 33.3(9) . . .
O(16) Cs(1) O(29) O(28) -100(3) . . .
O(16) Cs(1) O(29) O(30) 62.6(18) . . .
O(16) Cs(1) O(29) C(5) -138(3) . . .
O(16) Cs(1) O(29) C(6) 36(2) . . .
O(29) Cs(1) O(16) Mo(5) -152.8(6) . . .
O(29) Cs(1) O(16) Mo(6) 52.0(7) . . .
O(16) Cs(1) O(30) O(29) -120.5(17) . . .
O(16) Cs(1) O(30) O(31) 67(2) . . .
O(16) Cs(1) O(30) C(6) -95(2) . . .
O(16) Cs(1) O(30) C(7) 42(4) . . .
O(30) Cs(1) O(16) Mo(5) -125.9(9) . . .
O(30) Cs(1) O(16) Mo(6) 78.9(9) . . .
O(16) Cs(1) O(31) O(30) -112(2) . . .
O(16) Cs(1) O(31) O(32) 104.7(13) . . .
O(16) Cs(1) O(31) C(7) -73(5) . . .
O(16) Cs(1) O(31) C(8) 75.7(17) . . .
O(31) Cs(1) O(16) Mo(5) -106.8(6) . . .
O(31) Cs(1) O(16) Mo(6) 98.1(5) . . .
O(16) Cs(1) O(32) O(31) -72.8(12) . . .
O(16) Cs(1) O(32) O(33) 96.2(16) . . .
O(16) Cs(1) O(32) C(8) -47(2) . . .
O(16) Cs(1) O(32) C(9) 56(2) . . .
O(32) Cs(1) O(16) Mo(5) -76.1(7) . . .
O(32) Cs(1) O(16) Mo(6) 128.7(7) . . .
O(16) Cs(1) O(33) O(32) -84.3(17) . . .
O(16) Cs(1) O(33) O(34) 119.9(10) . . .
O(16) Cs(1) O(33) C(9) -42(2) . . .
O(16) Cs(1) O(33) C(10) 115.6(19) . . .
O(33) Cs(1) O(16) Mo(5) -53.0(5) . . .
O(33) Cs(1) O(16) Mo(6) 151.9(5) . . .
O(16) Cs(1) O(34) O(33) -64.7(10) . . .
O(16) Cs(1) O(34) O(35) 129.4(14) . . .
O(16) Cs(1) O(34) C(10) -60(2) . . .
O(16) Cs(1) O(34) C(11) 96(2) . . .
O(34) Cs(1) O(16) Mo(5) -25.8(6) . . .
O(34) Cs(1) O(16) Mo(6) 179.0(5) . . .
O(16) Cs(1) O(35) O(24) 123.3(17) . . .
O(16) Cs(1) O(35) O(34) -60.0(15) . . .
O(16) Cs(1) O(35) C(11) -19(2) . . .
O(16) Cs(1) O(35) C(12) 113(2) . . .
O(35) Cs(1) O(16) Mo(5) -3.0(7) . . .
O(35) Cs(1) O(16) Mo(6) -158.2(6) . . .
O(24) Cs(1) O(25) C(1) 30(3) . . .
O(24) Cs(1) O(25) C(2) 157(4) . . .
O(25) Cs(1) O(24) O(35) 154(2) . . .
O(25) Cs(1) O(24) C(1) -27(2) . . .
O(25) Cs(1) O(24) C(12) 166(4) . . .
O(24) Cs(1) O(27) C(3) 52(4) . . .
O(24) Cs(1) O(27) C(4) 177(3) . . .
O(27) Cs(1) O(24) O(25) -18.8(18) . . .
O(27) Cs(1) O(24) O(35) 135.0(19) . . .
O(27) Cs(1) O(24) C(1) -45(3) . . .
O(27) Cs(1) O(24) C(12) 147(3) . . .
O(24) Cs(1) O(28) O(29) -111(3) . . .
O(24) Cs(1) O(28) C(4) 26(2) . . .
O(24) Cs(1) O(28) C(5) -49(6) . . .
O(28) Cs(1) O(24) O(25) -28(2) . . .
O(28) Cs(1) O(24) O(35) 125.5(18) . . .
O(28) Cs(1) O(24) C(1) -55(3) . . .
O(28) Cs(1) O(24) C(12) 137(3) . . .
O(24) Cs(1) O(29) O(28) 79(3) . . .
O(24) Cs(1) O(29) O(30) -117.9(18) . . .
O(24) Cs(1) O(29) C(5) 42(3) . . .
O(24) Cs(1) O(29) C(6) -145(2) . . .
O(29) Cs(1) O(24) O(25) -49(2) . . .
O(29) Cs(1) O(24) O(35) 105.1(18) . . .
O(29) Cs(1) O(24) C(1) -75(3) . . .
O(29) Cs(1) O(24) C(12) 117(3) . . .
O(24) Cs(1) O(30) O(29) 86(2) . . .
O(24) Cs(1) O(30) O(31) -87(2) . . .
O(24) Cs(1) O(30) C(6) 112(2) . . .
O(24) Cs(1) O(30) C(7) -112(4) . . .
O(30) Cs(1) O(24) O(25) -86(2) . . .
O(30) Cs(1) O(24) O(35) 67(2) . . .
O(30) Cs(1) O(24) C(1) -113(3) . . .
O(30) Cs(1) O(24) C(12) 79(3) . . .
O(24) Cs(1) O(31) O(30) 110(2) . . .
O(24) Cs(1) O(31) O(32) -33.3(17) . . .
O(24) Cs(1) O(31) C(7) 149(5) . . .
O(24) Cs(1) O(31) C(8) -62(2) . . .
O(31) Cs(1) O(24) O(25) -112.8(17) . . .
O(31) Cs(1) O(24) O(35) 41(2) . . .
O(31) Cs(1) O(24) C(1) -139(2) . . .
O(31) Cs(1) O(24) C(12) 53(3) . . .
O(24) Cs(1) O(32) O(31) 153.9(13) . . .
O(24) Cs(1) O(32) O(33) -37.1(18) . . .
O(24) Cs(1) O(32) C(8) 179.8(18) . . .
O(24) Cs(1) O(32) C(9) -77(3) . . .
O(32) Cs(1) O(24) O(25) -130.0(17) . . .
O(32) Cs(1) O(24) O(35) 23.8(19) . . .
O(32) Cs(1) O(24) C(1) -157(3) . . .
O(32) Cs(1) O(24) C(12) 36(3) . . .
O(24) Cs(1) O(33) O(32) 143.1(18) . . .
O(24) Cs(1) O(33) O(34) -12.7(12) . . .
O(24) Cs(1) O(33) C(9) -175(2) . . .
O(24) Cs(1) O(33) C(10) -17(2) . . .
O(33) Cs(1) O(24) O(25) -143.9(17) . . .
O(33) Cs(1) O(24) O(35) 9.9(16) . . .
O(33) Cs(1) O(24) C(1) -171(3) . . .
O(33) Cs(1) O(24) C(12) 22(3) . . .
O(24) Cs(1) O(34) O(33) 164.0(15) . . .
O(24) Cs(1) O(34) O(35) -1.9(15) . . .
O(24) Cs(1) O(34) C(10) 168(2) . . .
O(24) Cs(1) O(34) C(11) -35(2) . . .
O(34) Cs(1) O(24) O(25) -152(2) . . .
O(34) Cs(1) O(24) O(35) 1.8(14) . . .
O(34) Cs(1) O(24) C(1) -179(2) . . .
O(34) Cs(1) O(24) C(12) 14(3) . . .
O(24) Cs(1) O(35) O(34) 177(2) . . .
O(24) Cs(1) O(35) C(11) -142(3) . . .
O(24) Cs(1) O(35) C(12) -11(2) . . .
O(35) Cs(1) O(24) O(25) -154(2) . . .
O(35) Cs(1) O(24) C(1) 180(3) . . .
O(35) Cs(1) O(24) C(12) 12(2) . . .
O(25) Cs(1) O(27) C(3) 41(3) . . .
O(25) Cs(1) O(27) C(4) 166(3) . . .
O(27) Cs(1) O(25) O(24) 157(2) . . .
O(27) Cs(1) O(25) C(1) -173(3) . . .
O(27) Cs(1) O(25) C(2) -46(3) . . .
O(25) Cs(1) O(28) O(29) -124(3) . . .
O(25) Cs(1) O(28) C(4) 13(2) . . .
O(25) Cs(1) O(28) C(5) -62(6) . . .
O(28) Cs(1) O(25) O(24) 155.4(19) . . .
O(28) Cs(1) O(25) C(1) -175(3) . . .
O(28) Cs(1) O(25) C(2) -47(3) . . .
O(25) Cs(1) O(29) O(28) 58(3) . . .
O(25) Cs(1) O(29) O(30) -139.2(18) . . .
O(25) Cs(1) O(29) C(5) 21(3) . . .
O(25) Cs(1) O(29) C(6) -166(2) . . .
O(29) Cs(1) O(25) O(24) 140.0(17) . . .
O(29) Cs(1) O(25) C(1) 170(3) . . .
O(29) Cs(1) O(25) C(2) -63(3) . . .
O(25) Cs(1) O(30) O(29) 51(2) . . .
O(25) Cs(1) O(30) O(31) -122(2) . . .
O(25) Cs(1) O(30) C(6) 77(2) . . .
O(25) Cs(1) O(30) C(7) -147(4) . . .
O(30) Cs(1) O(25) O(24) 116.0(19) . . .
O(30) Cs(1) O(25) C(1) 146(3) . . .
O(30) Cs(1) O(25) C(2) -87(3) . . .
O(25) Cs(1) O(31) O(30) 74(2) . . .
O(25) Cs(1) O(31) O(32) -70.1(17) . . .
O(25) Cs(1) O(31) C(7) 112(5) . . .
O(25) Cs(1) O(31) C(8) -99.1(19) . . .
O(31) Cs(1) O(25) O(24) 91.7(19) . . .
O(31) Cs(1) O(25) C(1) 122(3) . . .
O(31) Cs(1) O(25) C(2) -111(3) . . .
O(25) Cs(1) O(32) O(31) 130.0(13) . . .
O(25) Cs(1) O(32) O(33) -61.1(19) . . .
O(25) Cs(1) O(32) C(8) 156(2) . . .
O(25) Cs(1) O(32) C(9) -101(2) . . .
O(32) Cs(1) O(25) O(24) 58(2) . . .
O(32) Cs(1) O(25) C(1) 88(3) . . .
O(32) Cs(1) O(25) C(2) -145(3) . . .
O(25) Cs(1) O(33) O(32) 126.4(18) . . .
O(25) Cs(1) O(33) O(34) -29.4(12) . . .
O(25) Cs(1) O(33) C(9) 168(2) . . .
O(25) Cs(1) O(33) C(10) -34(2) . . .
O(33) Cs(1) O(25) O(24) 37.0(18) . . .
O(33) Cs(1) O(25) C(1) 67(3) . . .
O(33) Cs(1) O(25) C(2) -166(3) . . .
O(25) Cs(1) O(34) O(33) 150.9(12) . . .
O(25) Cs(1) O(34) O(35) -15.0(15) . . .
O(25) Cs(1) O(34) C(10) 155(2) . . .
O(25) Cs(1) O(34) C(11) -48(2) . . .
O(34) Cs(1) O(25) O(24) 22.3(17) . . .
O(34) Cs(1) O(25) C(1) 52(3) . . .
O(34) Cs(1) O(25) C(2) 180(2) . . .
O(25) Cs(1) O(35) O(24) -15.0(17) . . .
O(25) Cs(1) O(35) O(34) 161.6(18) . . .
O(25) Cs(1) O(35) C(11) -157(3) . . .
O(25) Cs(1) O(35) C(12) -26(2) . . .
O(35) Cs(1) O(25) O(24) 14.4(16) . . .
O(35) Cs(1) O(25) C(1) 44(3) . . .
O(35) Cs(1) O(25) C(2) 172(3) . . .
O(27) Cs(1) O(28) O(29) -126(3) . . .
O(27) Cs(1) O(28) C(4) 12(2) . . .
O(27) Cs(1) O(28) C(5) -64(6) . . .
O(28) Cs(1) O(27) C(3) -141(4) . . .
O(28) Cs(1) O(27) C(4) -16(3) . . .
O(27) Cs(1) O(29) O(28) 41(3) . . .
O(27) Cs(1) O(29) O(30) -156(2) . . .
O(27) Cs(1) O(29) C(5) 4(3) . . .
O(27) Cs(1) O(29) C(6) 177(2) . . .
O(29) Cs(1) O(27) C(3) -160(4) . . .
O(29) Cs(1) O(27) C(4) -35(3) . . .
O(27) Cs(1) O(30) O(29) 19.2(18) . . .
O(27) Cs(1) O(30) O(31) -154(2) . . .
O(27) Cs(1) O(30) C(6) 45(2) . . .
O(27) Cs(1) O(30) C(7) -178(3) . . .
O(30) Cs(1) O(27) C(3) -172(4) . . .
O(30) Cs(1) O(27) C(4) -47(3) . . .
O(27) Cs(1) O(31) O(30) 26(2) . . .
O(27) Cs(1) O(31) O(32) -117.2(15) . . .
O(27) Cs(1) O(31) C(7) 65(5) . . .
O(27) Cs(1) O(31) C(8) -146.2(18) . . .
O(31) Cs(1) O(27) C(3) 179(2) . . .
O(31) Cs(1) O(27) C(4) -56(3) . . .
O(27) Cs(1) O(32) O(31) 71.5(16) . . .
O(27) Cs(1) O(32) O(33) -119.6(18) . . .
O(27) Cs(1) O(32) C(8) 97(2) . . .
O(27) Cs(1) O(32) C(9) -160(2) . . .
O(32) Cs(1) O(27) C(3) 148(4) . . .
O(32) Cs(1) O(27) C(4) -86(3) . . .
O(27) Cs(1) O(33) O(32) 72(2) . . .
O(27) Cs(1) O(33) O(34) -84.3(14) . . .
O(27) Cs(1) O(33) C(9) 113(2) . . .
O(27) Cs(1) O(33) C(10) -89(2) . . .
O(33) Cs(1) O(27) C(3) 124(4) . . .
O(33) Cs(1) O(27) C(4) -110(3) . . .
O(27) Cs(1) O(34) O(33) 112.0(13) . . .
O(27) Cs(1) O(34) O(35) -53.9(18) . . .
O(27) Cs(1) O(34) C(10) 116(2) . . .
O(27) Cs(1) O(34) C(11) -87(2) . . .
O(34) Cs(1) O(27) C(3) 91(4) . . .
O(34) Cs(1) O(27) C(4) -144(3) . . .
O(27) Cs(1) O(35) O(24) -44.6(19) . . .
O(27) Cs(1) O(35) O(34) 132.1(16) . . .
O(27) Cs(1) O(35) C(11) 173(2) . . .
O(27) Cs(1) O(35) C(12) -55(2) . . .
O(35) Cs(1) O(27) C(3) 70(4) . . .
O(35) Cs(1) O(27) C(4) -164(3) . . .
O(28) Cs(1) O(29) O(30) 163(4) . . .
O(28) Cs(1) O(29) C(5) -37(4) . . .
O(28) Cs(1) O(29) C(6) 136(4) . . .
O(29) Cs(1) O(28) C(4) 137(4) . . .
O(29) Cs(1) O(28) C(5) 62(6) . . .
O(28) Cs(1) O(30) O(29) -7.1(16) . . .
O(28) Cs(1) O(30) O(31) -180(2) . . .
O(28) Cs(1) O(30) C(6) 19(2) . . .
O(28) Cs(1) O(30) C(7) 155(5) . . .
O(30) Cs(1) O(28) O(29) 12(2) . . .
O(30) Cs(1) O(28) C(4) 149(3) . . .
O(30) Cs(1) O(28) C(5) 74(6) . . .
O(28) Cs(1) O(31) O(30) 0(2) . . .
O(28) Cs(1) O(31) O(32) -143.6(16) . . .
O(28) Cs(1) O(31) C(7) 38(5) . . .
O(28) Cs(1) O(31) C(8) -173(2) . . .
O(31) Cs(1) O(28) O(29) 12(2) . . .
O(31) Cs(1) O(28) C(4) 149(2) . . .
O(31) Cs(1) O(28) C(5) 74(6) . . .
O(28) Cs(1) O(32) O(31) 33.8(15) . . .
O(28) Cs(1) O(32) O(33) -157.3(18) . . .
O(28) Cs(1) O(32) C(8) 60(2) . . .
O(28) Cs(1) O(32) C(9) 162(2) . . .
O(32) Cs(1) O(28) O(29) -7(3) . . .
O(32) Cs(1) O(28) C(4) 131(2) . . .
O(32) Cs(1) O(28) C(5) 56(6) . . .
O(28) Cs(1) O(33) O(32) 25(2) . . .
O(28) Cs(1) O(33) O(34) -130.4(13) . . .
O(28) Cs(1) O(33) C(9) 67(2) . . .
O(28) Cs(1) O(33) C(10) -135(2) . . .
O(33) Cs(1) O(28) O(29) -16(3) . . .
O(33) Cs(1) O(28) C(4) 121(2) . . .
O(33) Cs(1) O(28) C(5) 46(6) . . .
O(28) Cs(1) O(34) O(33) 68.0(17) . . .
O(28) Cs(1) O(34) O(35) -97.9(19) . . .
O(28) Cs(1) O(34) C(10) 72(2) . . .
O(28) Cs(1) O(34) C(11) -131(2) . . .
O(34) Cs(1) O(28) O(29) -48(3) . . .
O(34) Cs(1) O(28) C(4) 89(2) . . .
O(34) Cs(1) O(28) C(5) 14(7) . . .
O(28) Cs(1) O(35) O(24) -71(2) . . .
O(28) Cs(1) O(35) O(34) 105.3(18) . . .
O(28) Cs(1) O(35) C(11) 146(2) . . .
O(28) Cs(1) O(35) C(12) -82(2) . . .
O(35) Cs(1) O(28) O(29) -82(3) . . .
O(35) Cs(1) O(28) C(4) 55(2) . . .
O(35) Cs(1) O(28) C(5) -20(7) . . .
O(29) Cs(1) O(30) O(31) -173(3) . . .
O(29) Cs(1) O(30) C(6) 26(2) . . .
O(29) Cs(1) O(30) C(7) 162(5) . . .
O(30) Cs(1) O(29) O(28) -163(4) . . .
O(30) Cs(1) O(29) C(5) 160(4) . . .
O(30) Cs(1) O(29) C(6) -27(2) . . .
O(29) Cs(1) O(31) O(30) 5(2) . . .
O(29) Cs(1) O(31) O(32) -139.0(16) . . .
O(29) Cs(1) O(31) C(7) 43(5) . . .
O(29) Cs(1) O(31) C(8) -168(2) . . .
O(31) Cs(1) O(29) O(28) -166(3) . . .
O(31) Cs(1) O(29) O(30) -3.3(16) . . .
O(31) Cs(1) O(29) C(5) 157(3) . . .
O(31) Cs(1) O(29) C(6) -30(2) . . .
O(29) Cs(1) O(32) O(31) 31.6(13) . . .
O(29) Cs(1) O(32) O(33) -159.4(18) . . .
O(29) Cs(1) O(32) C(8) 58(2) . . .
O(29) Cs(1) O(32) C(9) 160(3) . . .
O(32) Cs(1) O(29) O(28) 173(3) . . .
O(32) Cs(1) O(29) O(30) -24.0(18) . . .
O(32) Cs(1) O(29) C(5) 136(3) . . .
O(32) Cs(1) O(29) C(6) -51(2) . . .
O(29) Cs(1) O(33) O(32) 20.3(18) . . .
O(29) Cs(1) O(33) O(34) -135.5(11) . . .
O(29) Cs(1) O(33) C(9) 62(2) . . .
O(29) Cs(1) O(33) C(10) -139.8(19) . . .
O(33) Cs(1) O(29) O(28) 165(3) . . .
O(33) Cs(1) O(29) O(30) -32.1(18) . . .
O(33) Cs(1) O(29) C(5) 128(3) . . .
O(33) Cs(1) O(29) C(6) -59(2) . . .
O(29) Cs(1) O(34) O(33) 52.6(13) . . .
O(29) Cs(1) O(34) O(35) -113.3(15) . . .
O(29) Cs(1) O(34) C(10) 57(2) . . .
O(29) Cs(1) O(34) C(11) -146(2) . . .
O(34) Cs(1) O(29) O(28) 141(3) . . .
O(34) Cs(1) O(29) O(30) -56.0(19) . . .
O(34) Cs(1) O(29) C(5) 104(3) . . .
O(34) Cs(1) O(29) C(6) -83(2) . . .
O(29) Cs(1) O(35) O(24) -93.9(19) . . .
O(29) Cs(1) O(35) O(34) 82.8(16) . . .
O(29) Cs(1) O(35) C(11) 124(2) . . .
O(29) Cs(1) O(35) C(12) -105(2) . . .
O(35) Cs(1) O(29) O(28) 112(3) . . .
O(35) Cs(1) O(29) O(30) -85.3(19) . . .
O(35) Cs(1) O(29) C(5) 75(3) . . .
O(35) Cs(1) O(29) C(6) -112(2) . . .
O(30) Cs(1) O(31) O(32) -144(2) . . .
O(30) Cs(1) O(31) C(7) 38(5) . . .
O(30) Cs(1) O(31) C(8) -173(3) . . .
O(31) Cs(1) O(30) O(29) 173(3) . . .
O(31) Cs(1) O(30) C(6) -161(4) . . .
O(31) Cs(1) O(30) C(7) -25(3) . . .
O(30) Cs(1) O(32) O(31) 15.8(13) . . .
O(30) Cs(1) O(32) O(33) -175(2) . . .
O(30) Cs(1) O(32) C(8) 42(2) . . .
O(30) Cs(1) O(32) C(9) 144(3) . . .
O(32) Cs(1) O(30) O(29) 149(2) . . .
O(32) Cs(1) O(30) O(31) -24(2) . . .
O(32) Cs(1) O(30) C(6) 174(3) . . .
O(32) Cs(1) O(30) C(7) -49(4) . . .
O(30) Cs(1) O(33) O(32) 3.8(18) . . .
O(30) Cs(1) O(33) O(34) -152.0(13) . . .
O(30) Cs(1) O(33) C(9) 46(2) . . .
O(30) Cs(1) O(33) C(10) -156(2) . . .
O(33) Cs(1) O(30) O(29) 146.7(18) . . .
O(33) Cs(1) O(30) O(31) -26(2) . . .
O(33) Cs(1) O(30) C(6) 172(3) . . .
O(33) Cs(1) O(30) C(7) -51(4) . . .
O(30) Cs(1) O(34) O(33) 27.1(13) . . .
O(30) Cs(1) O(34) O(35) -138.8(16) . . .
O(30) Cs(1) O(34) C(10) 31(2) . . .
O(30) Cs(1) O(34) C(11) -172(2) . . .
O(34) Cs(1) O(30) O(29) 132.8(17) . . .
O(34) Cs(1) O(30) O(31) -40(2) . . .
O(34) Cs(1) O(30) C(6) 159(2) . . .
O(34) Cs(1) O(30) C(7) -65(4) . . .
O(30) Cs(1) O(35) O(24) -129.2(19) . . .
O(30) Cs(1) O(35) O(34) 47.5(18) . . .
O(30) Cs(1) O(35) C(11) 88(2) . . .
O(30) Cs(1) O(35) C(12) -140(2) . . .
O(35) Cs(1) O(30) O(29) 114.1(17) . . .
O(35) Cs(1) O(30) O(31) -59(2) . . .
O(35) Cs(1) O(30) C(6) 140(2) . . .
O(35) Cs(1) O(30) C(7) -83(4) . . .
O(31) Cs(1) O(32) O(33) 169(2) . . .
O(31) Cs(1) O(32) C(8) 25.9(16) . . .
O(31) Cs(1) O(32) C(9) 129(3) . . .
O(32) Cs(1) O(31) O(30) 144(2) . . .
O(32) Cs(1) O(31) C(7) -178(5) . . .
O(32) Cs(1) O(31) C(8) -29.0(18) . . .
O(31) Cs(1) O(33) O(32) -7.1(16) . . .
O(31) Cs(1) O(33) O(34) -162.9(13) . . .
O(31) Cs(1) O(33) C(9) 35(2) . . .
O(31) Cs(1) O(33) C(10) -167(2) . . .
O(33) Cs(1) O(31) O(30) 149(2) . . .
O(33) Cs(1) O(31) O(32) 5.3(13) . . .
O(33) Cs(1) O(31) C(7) -173(5) . . .
O(33) Cs(1) O(31) C(8) -23.7(16) . . .
O(31) Cs(1) O(34) O(33) 14.0(10) . . .
O(31) Cs(1) O(34) O(35) -151.9(15) . . .
O(31) Cs(1) O(34) C(10) 18(2) . . .
O(31) Cs(1) O(34) C(11) 175(2) . . .
O(34) Cs(1) O(31) O(30) 140(2) . . .
O(34) Cs(1) O(31) O(32) -3.2(14) . . .
O(34) Cs(1) O(31) C(7) 179(3) . . .
O(34) Cs(1) O(31) C(8) -32.2(17) . . .
O(31) Cs(1) O(35) O(24) -147.5(17) . . .
O(31) Cs(1) O(35) O(34) 29.2(16) . . .
O(31) Cs(1) O(35) C(11) 70(2) . . .
O(31) Cs(1) O(35) C(12) -158(2) . . .
O(35) Cs(1) O(31) O(30) 128(2) . . .
O(35) Cs(1) O(31) O(32) -15.4(15) . . .
O(35) Cs(1) O(31) C(7) 167(5) . . .
O(35) Cs(1) O(31) C(8) -44.4(18) . . .
O(32) Cs(1) O(33) O(34) -156(2) . . .
O(32) Cs(1) O(33) C(9) 42(2) . . .
O(32) Cs(1) O(33) C(10) -160(2) . . .
O(33) Cs(1) O(32) O(31) -169(2) . . .
O(33) Cs(1) O(32) C(8) -143(3) . . .
O(33) Cs(1) O(32) C(9) -40(2) . . .
O(32) Cs(1) O(34) O(33) 11.8(11) . . .
O(32) Cs(1) O(34) O(35) -154.1(18) . . .
O(32) Cs(1) O(34) C(10) 16(2) . . .
O(32) Cs(1) O(34) C(11) 173(2) . . .
O(34) Cs(1) O(32) O(31) 175.9(17) . . .
O(34) Cs(1) O(32) O(33) -15.1(14) . . .
O(34) Cs(1) O(32) C(8) -158(2) . . .
O(34) Cs(1) O(32) C(9) -56(2) . . .
O(32) Cs(1) O(35) O(24) -155.8(19) . . .
O(32) Cs(1) O(35) O(34) 20.9(15) . . .
O(32) Cs(1) O(35) C(11) 62(2) . . .
O(32) Cs(1) O(35) C(12) -167(2) . . .
O(35) Cs(1) O(32) O(31) 164.8(14) . . .
O(35) Cs(1) O(32) O(33) -26.3(16) . . .
O(35) Cs(1) O(32) C(8) -169(2) . . .
O(35) Cs(1) O(32) C(9) -67(2) . . .
O(33) Cs(1) O(34) O(35) -166(2) . . .
O(33) Cs(1) O(34) C(10) 4.3(18) . . .
O(33) Cs(1) O(34) C(11) 161(2) . . .
O(34) Cs(1) O(33) O(32) 156(2) . . .
O(34) Cs(1) O(33) C(9) -162(3) . . .
O(34) Cs(1) O(33) C(10) -4.3(18) . . .
O(33) Cs(1) O(35) O(24) -168(2) . . .
O(33) Cs(1) O(35) O(34) 8.6(12) . . .
O(33) Cs(1) O(35) C(11) 50(2) . . .
O(33) Cs(1) O(35) C(12) -179(2) . . .
O(35) Cs(1) O(33) O(32) 148.5(19) . . .
O(35) Cs(1) O(33) O(34) -7.3(11) . . .
O(35) Cs(1) O(33) C(9) -170(2) . . .
O(35) Cs(1) O(33) C(10) -11.6(18) . . .
O(34) Cs(1) O(35) O(24) -177(2) . . .
O(34) Cs(1) O(35) C(11) 41(2) . . .
O(34) Cs(1) O(35) C(12) 173(3) . . .
O(35) Cs(1) O(34) O(33) 166(2) . . .
O(35) Cs(1) O(34) C(10) 170(3) . . .
O(35) Cs(1) O(34) C(11) -33(2) . . .
Cs(2) Cs(2) Cs(2) O(36) 80.7(8) 55510 54512 54512
Cs(2) Cs(2) Cs(2) O(37) 122.9(6) 55510 54512 54512
Cs(2) Cs(2) Cs(2) O(38) 167.1(8) 55510 54512 54512
Cs(2) Cs(2) Cs(2) O(39) -141.5(10) 55510 54512 54512
Cs(2) Cs(2) Cs(2) O(40) -103.4(8) 55510 54512 54512
Cs(2) Cs(2) Cs(2) O(41) -88.6(18) 55510 54512 54512
Cs(2) Cs(2) Cs(2) C(17) 163.3(16) 55510 54512 54512
Cs(2) Cs(2) Cs(2) C(23) -74(4) 55510 54512 54512
Cs(2) Cs(2) Cs(2) O(36) -141.3(6) 55510 54512 .
Cs(2) Cs(2) Cs(2) O(36) -163.7(6) 54512 55510 55510
Cs(2) Cs(2) Cs(2) O(37) -115.5(6) 54512 55510 55510
Cs(2) Cs(2) Cs(2) O(38) -61.8(10) 54512 55510 55510
Cs(2) Cs(2) Cs(2) O(39) 43(3) 54512 55510 55510
Cs(2) Cs(2) Cs(2) O(40) 103.0(8) 54512 55510 55510
Cs(2) Cs(2) Cs(2) O(41) 103.2(15) 54512 55510 55510
Cs(2) Cs(2) Cs(2) C(17) -86(2) 54512 55510 55510
Cs(2) Cs(2) Cs(2) C(23) 134.7(15) 54512 55510 55510
Cs(2) Cs(2) Cs(2) O(38) 144.7(9) 54512 55510 .
Cs(2) Cs(2) Cs(2) C(17) 140.9(17) 54512 55510 .
Cs(2) Cs(2) Cs(2) C(18) 148.0(19) 54512 55510 .
Cs(2) Cs(2) O(36) Cs(2) 64.5(7) 55510 . 54512
Cs(2) Cs(2) O(36) C(13) -41(2) 55510 . .
Cs(2) Cs(2) O(36) N(1) 85(8) 55510 . 54512
Cs(2) Cs(2) O(36) C(19) 128(2) 55510 . 54512
Cs(2) Cs(2) O(36) C(20) -13(3) 55510 . 54512
O(36) Cs(2) Cs(2) Cs(2) -58.3(8) . 55510 54512
O(36) Cs(2) Cs(2) O(36) 138.0(10) . 55510 55510
O(36) Cs(2) Cs(2) O(37) -173.8(10) . 55510 55510
O(36) Cs(2) Cs(2) O(38) -120.1(13) . 55510 55510
O(36) Cs(2) Cs(2) O(39) -15(3) . 55510 55510
O(36) Cs(2) Cs(2) O(40) 44.7(12) . 55510 55510
O(36) Cs(2) Cs(2) O(41) 44.9(18) . 55510 55510
O(36) Cs(2) Cs(2) C(17) -145(2) . 55510 55510
O(36) Cs(2) Cs(2) C(23) 76.4(17) . 55510 55510
O(36) Cs(2) Cs(2) O(38) 86.4(12) . 55510 .
O(36) Cs(2) Cs(2) C(17) 82.6(19) . 55510 .
O(36) Cs(2) Cs(2) C(18) 90(2) . 55510 .
Cs(2) Cs(2) O(36) C(13) -92(2) 55510 55510 55510
Cs(2) Cs(2) O(36) N(1) 168(4) 55510 55510 .
Cs(2) Cs(2) O(36) C(19) 129(3) 55510 55510 .
Cs(2) Cs(2) O(36) C(20) -121(2) 55510 55510 .
O(36) Cs(2) Cs(2) Cs(2) 163.7(6) 55510 55510 54512
O(36) Cs(2) Cs(2) O(37) 48.1(8) 55510 55510 55510
O(36) Cs(2) Cs(2) O(38) 101.9(12) 55510 55510 55510
O(36) Cs(2) Cs(2) O(39) -153(3) 55510 55510 55510
O(36) Cs(2) Cs(2) O(40) -93.3(10) 55510 55510 55510
O(36) Cs(2) Cs(2) O(41) -93.1(16) 55510 55510 55510
O(36) Cs(2) Cs(2) C(17) 77(2) 55510 55510 55510
O(36) Cs(2) Cs(2) C(23) -61.6(16) 55510 55510 55510
O(36) Cs(2) Cs(2) O(38) -51.6(10) 55510 55510 .
O(36) Cs(2) Cs(2) C(17) -55.4(17) 55510 55510 .
O(36) Cs(2) Cs(2) C(18) -48(2) 55510 55510 .
Cs(2) Cs(2) O(37) C(14) 164(3) 55510 . .
Cs(2) Cs(2) O(37) C(15) -90(8) 55510 . .
O(37) Cs(2) Cs(2) Cs(2) -100.5(6) . 55510 54512
O(37) Cs(2) Cs(2) O(36) 95.9(8) . 55510 55510
O(37) Cs(2) Cs(2) O(37) 144.0(9) . 55510 55510
O(37) Cs(2) Cs(2) O(38) -162.3(12) . 55510 55510
O(37) Cs(2) Cs(2) O(39) -57(3) . 55510 55510
O(37) Cs(2) Cs(2) O(40) 2.6(10) . 55510 55510
O(37) Cs(2) Cs(2) O(41) 2.8(17) . 55510 55510
O(37) Cs(2) Cs(2) C(17) 173(2) . 55510 55510
O(37) Cs(2) Cs(2) C(23) 34.3(16) . 55510 55510
O(37) Cs(2) Cs(2) O(38) 44.2(11) . 55510 .
O(37) Cs(2) Cs(2) C(17) 40.5(18) . 55510 .
O(37) Cs(2) Cs(2) C(18) 48(2) . 55510 .
Cs(2) Cs(2) O(38) C(16) 103(2) 55510 . .
Cs(2) Cs(2) O(38) C(17) 169(5) 55510 . .
Cs(2) Cs(2) O(38) C(18) -141(21) 55510 . .
Cs(2) Cs(2) O(38) C(25) -125(3) 55510 . .
O(38) Cs(2) Cs(2) Cs(2) -144.7(9) . 55510 54512
O(38) Cs(2) Cs(2) O(36) 51.6(10) . 55510 55510
O(38) Cs(2) Cs(2) O(37) 99.8(11) . 55510 55510
O(38) Cs(2) Cs(2) O(38) 153.5(13) . 55510 55510
O(38) Cs(2) Cs(2) O(39) -101(3) . 55510 55510
O(38) Cs(2) Cs(2) O(40) -41.7(12) . 55510 55510
O(38) Cs(2) Cs(2) O(41) -41.5(18) . 55510 55510
O(38) Cs(2) Cs(2) C(17) 129(2) . 55510 55510
O(38) Cs(2) Cs(2) C(23) -10.0(17) . 55510 55510
O(38) Cs(2) Cs(2) C(17) -3.8(19) . 55510 .
O(38) Cs(2) Cs(2) C(18) 3(2) . 55510 .
Cs(2) Cs(2) O(38) Cs(2) -23.0(15) 55510 54512 54512
Cs(2) Cs(2) O(38) C(16) 79(2) 55510 54512 54512
Cs(2) Cs(2) O(38) C(17) -9(7) 55510 54512 54512
Cs(2) Cs(2) O(38) C(18) 174(10) 55510 54512 54512
Cs(2) Cs(2) O(38) C(25) -127(4) 55510 54512 54512
O(38) Cs(2) Cs(2) Cs(2) 19.8(13) 54512 55510 54512
O(38) Cs(2) Cs(2) O(36) -143.9(14) 54512 55510 55510
O(38) Cs(2) Cs(2) O(37) -95.8(15) 54512 55510 55510
O(38) Cs(2) Cs(2) O(38) -42.0(17) 54512 55510 55510
O(38) Cs(2) Cs(2) O(39) 63(3) 54512 55510 55510
O(38) Cs(2) Cs(2) O(40) 122.8(15) 54512 55510 55510
O(38) Cs(2) Cs(2) O(41) 123(2) 54512 55510 55510
O(38) Cs(2) Cs(2) C(17) -67(3) 54512 55510 55510
O(38) Cs(2) Cs(2) C(23) 155(2) 54512 55510 55510
O(38) Cs(2) Cs(2) O(38) 164.5(16) 54512 55510 .
O(38) Cs(2) Cs(2) C(17) 161(2) 54512 55510 .
O(38) Cs(2) Cs(2) C(18) 168(2) 54512 55510 .
Cs(2) Cs(2) O(39) N(1) 14(6) 55510 . .
Cs(2) Cs(2) O(39) C(19) 43(3) 55510 . .
Cs(2) Cs(2) O(39) C(21) -114(4) 55510 . .
O(39) Cs(2) Cs(2) Cs(2) 163.9(9) . 55510 54512
O(39) Cs(2) Cs(2) O(36) 0.2(8) . 55510 55510
O(39) Cs(2) Cs(2) O(37) 48.4(11) . 55510 55510
O(39) Cs(2) Cs(2) O(38) 102.1(14) . 55510 55510
O(39) Cs(2) Cs(2) O(39) -153(3) . 55510 55510
O(39) Cs(2) Cs(2) O(40) -93.1(13) . 55510 55510
O(39) Cs(2) Cs(2) O(41) -92.9(18) . 55510 55510
O(39) Cs(2) Cs(2) C(17) 77(2) . 55510 55510
O(39) Cs(2) Cs(2) C(23) -61.4(18) . 55510 55510
O(39) Cs(2) Cs(2) O(38) -51.4(13) . 55510 .
O(39) Cs(2) Cs(2) C(17) -55.2(19) . 55510 .
O(39) Cs(2) Cs(2) C(18) -48(2) . 55510 .
Cs(2) Cs(2) O(40) O(41) -109(7) 55510 . .
Cs(2) Cs(2) O(40) C(22) -165(3) 55510 . .
Cs(2) Cs(2) O(40) C(24) 67(9) 55510 . .
O(40) Cs(2) Cs(2) Cs(2) 125.8(8) . 55510 54512
O(40) Cs(2) Cs(2) O(36) -37.9(10) . 55510 55510
O(40) Cs(2) Cs(2) O(37) 10.3(10) . 55510 55510
O(40) Cs(2) Cs(2) O(38) 64.0(13) . 55510 55510
O(40) Cs(2) Cs(2) O(39) 169(3) . 55510 55510
O(40) Cs(2) Cs(2) O(40) -131.2(12) . 55510 55510
O(40) Cs(2) Cs(2) O(41) -131.0(18) . 55510 55510
O(40) Cs(2) Cs(2) C(17) 39(2) . 55510 55510
O(40) Cs(2) Cs(2) C(23) -99.5(17) . 55510 55510
O(40) Cs(2) Cs(2) O(38) -89.5(12) . 55510 .
O(40) Cs(2) Cs(2) C(17) -93.3(19) . 55510 .
O(40) Cs(2) Cs(2) C(18) -86(2) . 55510 .
Cs(2) Cs(2) O(41) O(40) 79(7) 55510 . .
O(41) Cs(2) Cs(2) Cs(2) 111.0(18) . 55510 54512
O(41) Cs(2) Cs(2) O(36) -52.6(19) . 55510 55510
O(41) Cs(2) Cs(2) O(37) -4.5(19) . 55510 55510
O(41) Cs(2) Cs(2) O(38) 49(2) . 55510 55510
O(41) Cs(2) Cs(2) O(39) 154(3) . 55510 55510
O(41) Cs(2) Cs(2) O(40) -146(2) . 55510 55510
O(41) Cs(2) Cs(2) O(41) -146(2) . 55510 55510
O(41) Cs(2) Cs(2) C(17) 25(3) . 55510 55510
O(41) Cs(2) Cs(2) C(23) -114(2) . 55510 55510
O(41) Cs(2) Cs(2) O(38) -104(2) . 55510 .
O(41) Cs(2) Cs(2) C(17) -108(2) . 55510 .
O(41) Cs(2) Cs(2) C(18) -101(2) . 55510 .
Cs(2) Cs(2) C(17) O(38) -10(4) 55510 . .
Cs(2) Cs(2) C(17) C(16) 59(4) 55510 . .
Cs(2) Cs(2) C(17) C(18) -22(8) 55510 . .
Cs(2) Cs(2) C(17) C(25) -68(5) 55510 . .
C(17) Cs(2) Cs(2) Cs(2) -140.9(17) . 55510 54512
C(17) Cs(2) Cs(2) O(36) 55.4(17) . 55510 55510
C(17) Cs(2) Cs(2) O(37) 103.5(18) . 55510 55510
C(17) Cs(2) Cs(2) O(38) 157.3(19) . 55510 55510
C(17) Cs(2) Cs(2) O(39) -98(3) . 55510 55510
C(17) Cs(2) Cs(2) O(40) -37.9(19) . 55510 55510
C(17) Cs(2) Cs(2) O(41) -38(2) . 55510 55510
C(17) Cs(2) Cs(2) C(17) 133(3) . 55510 55510
C(17) Cs(2) Cs(2) C(23) -6(2) . 55510 55510
C(17) Cs(2) Cs(2) O(38) 3.8(19) . 55510 .
C(17) Cs(2) Cs(2) C(18) 7(2) . 55510 .
Cs(2) Cs(2) C(18) O(38) -8(14) 55510 54512 54512
Cs(2) Cs(2) C(18) C(16) 55(7) 55510 54512 54512
Cs(2) Cs(2) C(18) C(17) -9(9) 55510 54512 54512
Cs(2) Cs(2) C(18) C(25) -87(10) 55510 54512 54512
Cs(2) Cs(2) C(18) C(23) 127(4) 55510 54512 .
C(18) Cs(2) Cs(2) Cs(2) 22(4) 54512 55510 54512
C(18) Cs(2) Cs(2) O(36) -141(4) 54512 55510 55510
C(18) Cs(2) Cs(2) O(37) -93(4) 54512 55510 55510
C(18) Cs(2) Cs(2) O(38) -40(4) 54512 55510 55510
C(18) Cs(2) Cs(2) O(39) 66(5) 54512 55510 55510
C(18) Cs(2) Cs(2) O(40) 125(4) 54512 55510 55510
C(18) Cs(2) Cs(2) O(41) 125(4) 54512 55510 55510
C(18) Cs(2) Cs(2) C(17) -64(5) 54512 55510 55510
C(18) Cs(2) Cs(2) C(23) 157(4) 54512 55510 55510
C(18) Cs(2) Cs(2) O(38) 167(4) 54512 55510 .
C(18) Cs(2) Cs(2) C(17) 163(4) 54512 55510 .
C(18) Cs(2) Cs(2) C(18) 170(4) 54512 55510 .
Cs(2) Cs(2) C(23) C(22) 43(8) 55510 . .
Cs(2) Cs(2) C(23) C(18) -122(5) 55510 . 54512
C(23) Cs(2) Cs(2) Cs(2) 96(4) . 55510 54512
C(23) Cs(2) Cs(2) O(36) -67(4) . 55510 55510
C(23) Cs(2) Cs(2) O(37) -19(4) . 55510 55510
C(23) Cs(2) Cs(2) O(38) 35(4) . 55510 55510
C(23) Cs(2) Cs(2) O(39) 140(5) . 55510 55510
C(23) Cs(2) Cs(2) O(40) -161(4) . 55510 55510
C(23) Cs(2) Cs(2) O(41) -160(4) . 55510 55510
C(23) Cs(2) Cs(2) C(17) 10(4) . 55510 55510
C(23) Cs(2) Cs(2) C(23) -129(4) . 55510 55510
C(23) Cs(2) Cs(2) O(38) -119(4) . 55510 .
C(23) Cs(2) Cs(2) C(17) -123(4) . 55510 .
C(23) Cs(2) Cs(2) C(18) -116(4) . 55510 .
Cs(2) Cs(2) O(36) C(13) -106(2) 54512 . .
Cs(2) Cs(2) O(36) N(1) 20(7) 54512 . 54512
Cs(2) Cs(2) O(36) C(19) 64(3) 54512 . 54512
Cs(2) Cs(2) O(36) C(20) -77(3) 54512 . 54512
O(36) Cs(2) Cs(2) Cs(2) 141.3(6) . 54512 55510
O(36) Cs(2) Cs(2) O(36) -138.0(10) . 54512 54512
O(36) Cs(2) Cs(2) O(37) -95.9(8) . 54512 54512
O(36) Cs(2) Cs(2) O(38) -51.6(10) . 54512 54512
O(36) Cs(2) Cs(2) O(39) -0.2(10) . 54512 54512
O(36) Cs(2) Cs(2) O(40) 37.9(10) . 54512 54512
O(36) Cs(2) Cs(2) O(41) 52.6(19) . 54512 54512
O(36) Cs(2) Cs(2) C(17) -55.4(17) . 54512 54512
O(36) Cs(2) Cs(2) C(23) 67(4) . 54512 54512
Cs(2) Cs(2) O(36) Cs(2) 24.9(8) 54512 55510 55510
Cs(2) Cs(2) O(36) C(13) -67(2) 54512 55510 55510
Cs(2) Cs(2) O(36) N(1) -167(4) 54512 55510 .
Cs(2) Cs(2) O(36) C(19) 154(2) 54512 55510 .
Cs(2) Cs(2) O(36) C(20) -96(2) 54512 55510 .
O(36) Cs(2) Cs(2) Cs(2) -19.7(7) 55510 54512 55510
O(36) Cs(2) Cs(2) O(36) 61.0(11) 55510 54512 54512
O(36) Cs(2) Cs(2) O(37) 103.1(9) 55510 54512 54512
O(36) Cs(2) Cs(2) O(38) 147.4(11) 55510 54512 54512
O(36) Cs(2) Cs(2) O(39) -161.2(12) 55510 54512 54512
O(36) Cs(2) Cs(2) O(40) -123.1(11) 55510 54512 54512
O(36) Cs(2) Cs(2) O(41) -108.3(19) 55510 54512 54512
O(36) Cs(2) Cs(2) C(17) 143.6(18) 55510 54512 54512
O(36) Cs(2) Cs(2) C(23) -94(4) 55510 54512 54512
O(36) Cs(2) Cs(2) O(36) -161.0(9) 55510 54512 .
Cs(2) Cs(2) O(37) C(14) 76(3) 54512 . .
Cs(2) Cs(2) O(37) C(15) -178(4) 54512 . .
O(37) Cs(2) Cs(2) Cs(2) 93.1(6) . 54512 55510
O(37) Cs(2) Cs(2) O(36) 173.8(11) . 54512 54512
O(37) Cs(2) Cs(2) O(37) -144.0(9) . 54512 54512
O(37) Cs(2) Cs(2) O(38) -99.8(11) . 54512 54512
O(37) Cs(2) Cs(2) O(39) -48.4(12) . 54512 54512
O(37) Cs(2) Cs(2) O(40) -10.3(10) . 54512 54512
O(37) Cs(2) Cs(2) O(41) 4.5(19) . 54512 54512
O(37) Cs(2) Cs(2) C(17) -103.5(17) . 54512 54512
O(37) Cs(2) Cs(2) C(23) 19(4) . 54512 54512
O(37) Cs(2) Cs(2) O(36) -48.1(8) . 54512 .
Cs(2) Cs(2) O(38) Cs(2) -49.8(11) 54512 . 55510
Cs(2) Cs(2) O(38) C(16) 53(2) 54512 . .
Cs(2) Cs(2) O(38) C(17) 119(5) 54512 . .
Cs(2) Cs(2) O(38) C(18) 169(18) 54512 . .
Cs(2) Cs(2) O(38) C(25) -175(3) 54512 . .
O(38) Cs(2) Cs(2) Cs(2) 39.4(10) . 54512 55510
O(38) Cs(2) Cs(2) O(36) 120.1(14) . 54512 54512
O(38) Cs(2) Cs(2) O(37) 162.3(12) . 54512 54512
O(38) Cs(2) Cs(2) O(38) -153.5(14) . 54512 54512
O(38) Cs(2) Cs(2) O(39) -102.1(14) . 54512 54512
O(38) Cs(2) Cs(2) O(40) -64.0(13) . 54512 54512
O(38) Cs(2) Cs(2) O(41) -49(2) . 54512 54512
O(38) Cs(2) Cs(2) C(17) -157.3(19) . 54512 54512
O(38) Cs(2) Cs(2) C(23) -35(4) . 54512 54512
O(38) Cs(2) Cs(2) O(36) -101.9(12) . 54512 .
Cs(2) Cs(2) O(38) C(16) 102(2) 54512 54512 54512
Cs(2) Cs(2) O(38) C(17) 15(7) 54512 54512 54512
Cs(2) Cs(2) O(38) C(18) -163(10) 54512 54512 54512
Cs(2) Cs(2) O(38) C(25) -104(4) 54512 54512 54512
O(38) Cs(2) Cs(2) Cs(2) -167.1(8) 54512 54512 55510
O(38) Cs(2) Cs(2) O(36) -86.4(12) 54512 54512 54512
O(38) Cs(2) Cs(2) O(37) -44.2(10) 54512 54512 54512
O(38) Cs(2) Cs(2) O(39) 51.4(13) 54512 54512 54512
O(38) Cs(2) Cs(2) O(40) 89.5(12) 54512 54512 54512
O(38) Cs(2) Cs(2) O(41) 104(2) 54512 54512 54512
O(38) Cs(2) Cs(2) C(17) -3.8(18) 54512 54512 54512
O(38) Cs(2) Cs(2) C(23) 119(4) 54512 54512 54512
O(38) Cs(2) Cs(2) O(36) 51.6(10) 54512 54512 .
Cs(2) Cs(2) O(39) N(1) 80(7) 54512 . .
Cs(2) Cs(2) O(39) C(19) 110(3) 54512 . .
Cs(2) Cs(2) O(39) C(21) -48(6) 54512 . .
O(39) Cs(2) Cs(2) Cs(2) -66(3) . 54512 55510
O(39) Cs(2) Cs(2) O(36) 15(3) . 54512 54512
O(39) Cs(2) Cs(2) O(37) 57(3) . 54512 54512
O(39) Cs(2) Cs(2) O(38) 101(3) . 54512 54512
O(39) Cs(2) Cs(2) O(39) 153(3) . 54512 54512
O(39) Cs(2) Cs(2) O(40) -169(3) . 54512 54512
O(39) Cs(2) Cs(2) O(41) -154(4) . 54512 54512
O(39) Cs(2) Cs(2) C(17) 98(3) . 54512 54512
O(39) Cs(2) Cs(2) C(23) -140(5) . 54512 54512
O(39) Cs(2) Cs(2) O(36) 153(3) . 54512 .
Cs(2) Cs(2) O(40) O(41) -1(6) 54512 . .
Cs(2) Cs(2) O(40) C(22) -57(3) 54512 . .
Cs(2) Cs(2) O(40) C(24) 175(7) 54512 . .
O(40) Cs(2) Cs(2) Cs(2) -125.4(8) . 54512 55510
O(40) Cs(2) Cs(2) O(36) -44.7(12) . 54512 54512
O(40) Cs(2) Cs(2) O(37) -2.6(10) . 54512 54512
O(40) Cs(2) Cs(2) O(38) 41.7(12) . 54512 54512
O(40) Cs(2) Cs(2) O(39) 93.1(13) . 54512 54512
O(40) Cs(2) Cs(2) O(40) 131.2(11) . 54512 54512
O(40) Cs(2) Cs(2) O(41) 146.0(19) . 54512 54512
O(40) Cs(2) Cs(2) C(17) 37.9(18) . 54512 54512
O(40) Cs(2) Cs(2) C(23) 161(4) . 54512 54512
O(40) Cs(2) Cs(2) O(36) 93.3(10) . 54512 .
Cs(2) Cs(2) O(41) O(40) 179(5) 54512 . .
O(41) Cs(2) Cs(2) Cs(2) -125.6(15) . 54512 55510
O(41) Cs(2) Cs(2) O(36) -44.9(17) . 54512 54512
O(41) Cs(2) Cs(2) O(37) -2.8(16) . 54512 54512
O(41) Cs(2) Cs(2) O(38) 41.5(17) . 54512 54512
O(41) Cs(2) Cs(2) O(39) 92.9(18) . 54512 54512
O(41) Cs(2) Cs(2) O(40) 131.0(17) . 54512 54512
O(41) Cs(2) Cs(2) O(41) 146(2) . 54512 54512
O(41) Cs(2) Cs(2) C(17) 38(2) . 54512 54512
O(41) Cs(2) Cs(2) C(23) 160(4) . 54512 54512
O(41) Cs(2) Cs(2) O(36) 93.1(16) . 54512 .
Cs(2) Cs(2) C(17) O(38) -79(5) 54512 . .
Cs(2) Cs(2) C(17) C(16) -10(6) 54512 . .
Cs(2) Cs(2) C(17) C(18) -91(8) 54512 . .
Cs(2) Cs(2) C(17) C(25) -136(4) 54512 . .
C(17) Cs(2) Cs(2) Cs(2) 64(2) . 54512 55510
C(17) Cs(2) Cs(2) O(36) 145(2) . 54512 54512
C(17) Cs(2) Cs(2) O(37) -173(2) . 54512 54512
C(17) Cs(2) Cs(2) O(38) -129(2) . 54512 54512
C(17) Cs(2) Cs(2) O(39) -77(2) . 54512 54512
C(17) Cs(2) Cs(2) O(40) -39(2) . 54512 54512
C(17) Cs(2) Cs(2) O(41) -25(3) . 54512 54512
C(17) Cs(2) Cs(2) C(17) -133(3) . 54512 54512
C(17) Cs(2) Cs(2) C(23) -10(4) . 54512 54512
C(17) Cs(2) Cs(2) O(36) -77(2) . 54512 .
Cs(2) Cs(2) C(18) O(38) 16(9) 54512 54512 54512
Cs(2) Cs(2) C(18) C(16) 79(4) 54512 54512 54512
Cs(2) Cs(2) C(18) C(17) 14(5) 54512 54512 54512
Cs(2) Cs(2) C(18) C(25) -63(8) 54512 54512 54512
Cs(2) Cs(2) C(18) C(23) 151(5) 54512 54512 .
C(18) Cs(2) Cs(2) Cs(2) -170.4(19) 54512 54512 55510
C(18) Cs(2) Cs(2) O(36) -90(2) 54512 54512 54512
C(18) Cs(2) Cs(2) O(37) -48(2) 54512 54512 54512
C(18) Cs(2) Cs(2) O(38) -3(2) 54512 54512 54512
C(18) Cs(2) Cs(2) O(39) 48(2) 54512 54512 54512
C(18) Cs(2) Cs(2) O(40) 86(2) 54512 54512 54512
C(18) Cs(2) Cs(2) O(41) 101(2) 54512 54512 54512
C(18) Cs(2) Cs(2) C(17) -7(2) 54512 54512 54512
C(18) Cs(2) Cs(2) C(23) 116(4) 54512 54512 54512
C(18) Cs(2) Cs(2) O(36) 48(2) 54512 54512 .
Cs(2) Cs(2) C(23) C(22) 138(4) 54512 . .
Cs(2) Cs(2) C(23) C(18) -27(5) 54512 . 54512
C(23) Cs(2) Cs(2) Cs(2) -157.1(14) . 54512 55510
C(23) Cs(2) Cs(2) O(36) -76.4(17) . 54512 54512
C(23) Cs(2) Cs(2) O(37) -34.3(16) . 54512 54512
C(23) Cs(2) Cs(2) O(38) 10.0(17) . 54512 54512
C(23) Cs(2) Cs(2) O(39) 61.4(18) . 54512 54512
C(23) Cs(2) Cs(2) O(40) 99.5(17) . 54512 54512
C(23) Cs(2) Cs(2) O(41) 114(2) . 54512 54512
C(23) Cs(2) Cs(2) C(17) 6(2) . 54512 54512
C(23) Cs(2) Cs(2) C(23) 129(4) . 54512 54512
C(23) Cs(2) Cs(2) O(36) 61.6(16) . 54512 .
O(36) Cs(2) O(36) Cs(2) -120.1(12) . 55510 55510
O(36) Cs(2) O(36) C(13) 148(2) . 55510 55510
O(36) Cs(2) O(36) N(1) 48(5) . 55510 .
O(36) Cs(2) O(36) C(19) 9(3) . 55510 .
O(36) Cs(2) O(36) C(20) 119(3) . 55510 .
O(36) Cs(2) O(36) Cs(2) 156.0(11) 55510 . 54512
O(36) Cs(2) O(36) C(13) 50(3) 55510 . .
O(36) Cs(2) O(36) N(1) 176(5) 55510 . 54512
O(36) Cs(2) O(36) C(19) -140(3) 55510 . 54512
O(36) Cs(2) O(36) C(20) 79(3) 55510 . 54512
O(36) Cs(2) O(37) C(14) 18(3) . . .
O(36) Cs(2) O(37) C(15) 124(8) . . .
O(37) Cs(2) O(36) Cs(2) 118.2(9) . . 54512
O(37) Cs(2) O(36) C(13) 13(2) . . .
O(37) Cs(2) O(36) N(1) 138(8) . . 54512
O(37) Cs(2) O(36) C(19) -178(3) . . 54512
O(37) Cs(2) O(36) C(20) 41(3) . . 54512
O(36) Cs(2) O(38) Cs(2) -132.0(7) . . 55510
O(36) Cs(2) O(38) C(16) -29(2) . . .
O(36) Cs(2) O(38) C(17) 37(5) . . .
O(36) Cs(2) O(38) C(18) 87(21) . . .
O(36) Cs(2) O(38) C(25) 102(3) . . .
O(38) Cs(2) O(36) Cs(2) 127.4(8) . . 54512
O(38) Cs(2) O(36) C(13) 22(2) . . .
O(38) Cs(2) O(36) N(1) 147(7) . . 54512
O(38) Cs(2) O(36) C(19) -169(3) . . 54512
O(38) Cs(2) O(36) C(20) 50(3) . . 54512
O(36) Cs(2) O(38) Cs(2) 90.4(11) . 54512 54512
O(36) Cs(2) O(38) C(16) -168(3) . 54512 54512
O(36) Cs(2) O(38) C(17) 105(7) . 54512 54512
O(36) Cs(2) O(38) C(18) -72(10) . 54512 54512
O(36) Cs(2) O(38) C(25) -14(4) . 54512 54512
O(38) Cs(2) O(36) Cs(2) -66.4(11) 54512 . 54512
O(38) Cs(2) O(36) C(13) -172(3) 54512 . .
O(38) Cs(2) O(36) N(1) -46(7) 54512 . 54512
O(38) Cs(2) O(36) C(19) -3(3) 54512 . 54512
O(38) Cs(2) O(36) C(20) -144(3) 54512 . 54512
O(36) Cs(2) O(39) N(1) -132(6) . . .
O(36) Cs(2) O(39) C(19) -102(3) . . .
O(36) Cs(2) O(39) C(21) 101(4) . . .
O(39) Cs(2) O(36) Cs(2) -170.3(12) . . 54512
O(39) Cs(2) O(36) C(13) 84(2) . . .
O(39) Cs(2) O(36) N(1) -150(7) . . 54512
O(39) Cs(2) O(36) C(19) -107(3) . . 54512
O(39) Cs(2) O(36) C(20) 112(3) . . 54512
O(36) Cs(2) O(40) O(41) 74(7) . . .
O(36) Cs(2) O(40) C(22) 18(3) . . .
O(36) Cs(2) O(40) C(24) -110(9) . . .
O(40) Cs(2) O(36) Cs(2) -119.1(7) . . 54512
O(40) Cs(2) O(36) C(13) 135(2) . . .
O(40) Cs(2) O(36) N(1) -99(8) . . 54512
O(40) Cs(2) O(36) C(19) -55(3) . . 54512
O(40) Cs(2) O(36) C(20) 163(3) . . 54512
O(36) Cs(2) O(41) O(40) -109(7) . . .
O(41) Cs(2) O(36) Cs(2) -106.6(15) . . 54512
O(41) Cs(2) O(36) C(13) 148(3) . . .
O(41) Cs(2) O(36) N(1) -87(8) . . 54512
O(41) Cs(2) O(36) C(19) -43(3) . . 54512
O(41) Cs(2) O(36) C(20) 176(3) . . 54512
O(36) Cs(2) C(17) O(38) -146(5) . . .
O(36) Cs(2) C(17) C(16) -77(4) . . .
O(36) Cs(2) C(17) C(18) -159(8) . . .
O(36) Cs(2) C(17) C(25) 156(5) . . .
C(17) Cs(2) O(36) Cs(2) 138.5(17) . . 54512
C(17) Cs(2) O(36) C(13) 33(3) . . .
C(17) Cs(2) O(36) N(1) 159(8) . . 54512
C(17) Cs(2) O(36) C(19) -158(3) . . 54512
C(17) Cs(2) O(36) C(20) 61(3) . . 54512
O(36) Cs(2) C(18) O(38) 98(10) . 54512 54512
O(36) Cs(2) C(18) C(16) 161(5) . 54512 54512
O(36) Cs(2) C(18) C(17) 97(6) . 54512 54512
O(36) Cs(2) C(18) C(25) 19(7) . 54512 54512
O(36) Cs(2) C(18) C(23) -127(6) . 54512 .
C(18) Cs(2) O(36) Cs(2) -81(2) 54512 . 54512
C(18) Cs(2) O(36) C(13) 174(4) 54512 . .
C(18) Cs(2) O(36) N(1) -60(8) 54512 . 54512
C(18) Cs(2) O(36) C(19) -17(4) 54512 . 54512
C(18) Cs(2) O(36) C(20) -158(4) 54512 . 54512
O(36) Cs(2) C(23) C(22) -156(5) . . .
O(36) Cs(2) C(23) C(18) 39(4) . . 54512
C(23) Cs(2) O(36) Cs(2) -104.9(17) . . 54512
C(23) Cs(2) O(36) C(13) 150(3) . . .
C(23) Cs(2) O(36) N(1) -85(8) . . 54512
C(23) Cs(2) O(36) C(19) -41(3) . . 54512
C(23) Cs(2) O(36) C(20) 178(3) . . 54512
O(36) Cs(2) O(37) C(14) -143(3) 55510 . .
O(36) Cs(2) O(37) C(15) -36(8) 55510 . .
O(37) Cs(2) O(36) Cs(2) -89.3(7) . 55510 55510
O(37) Cs(2) O(36) C(13) 179(2) . 55510 55510
O(37) Cs(2) O(36) N(1) 78(4) . 55510 .
O(37) Cs(2) O(36) C(19) 40(3) . 55510 .
O(37) Cs(2) O(36) C(20) 150(2) . 55510 .
O(36) Cs(2) O(38) Cs(2) 70.7(11) 55510 . 55510
O(36) Cs(2) O(38) C(16) 174(3) 55510 . .
O(36) Cs(2) O(38) C(17) -121(5) 55510 . .
O(36) Cs(2) O(38) C(18) -70(20) 55510 . .
O(36) Cs(2) O(38) C(25) -55(3) 55510 . .
O(38) Cs(2) O(36) Cs(2) -78.0(13) . 55510 55510
O(38) Cs(2) O(36) C(13) -170(3) . 55510 55510
O(38) Cs(2) O(36) N(1) 90(4) . 55510 .
O(38) Cs(2) O(36) C(19) 51(3) . 55510 .
O(38) Cs(2) O(36) C(20) 161(3) . 55510 .
O(36) Cs(2) O(38) Cs(2) -134.9(14) 55510 54512 54512
O(36) Cs(2) O(38) C(16) -33(3) 55510 54512 54512
O(36) Cs(2) O(38) C(17) -120(7) 55510 54512 54512
O(36) Cs(2) O(38) C(18) 63(11) 55510 54512 54512
O(36) Cs(2) O(38) C(25) 121(4) 55510 54512 54512
O(38) Cs(2) O(36) Cs(2) 138.6(16) 54512 55510 55510
O(38) Cs(2) O(36) C(13) 46(3) 54512 55510 55510
O(38) Cs(2) O(36) N(1) -54(5) 54512 55510 .
O(38) Cs(2) O(36) C(19) -92(3) 54512 55510 .
O(38) Cs(2) O(36) C(20) 18(3) 54512 55510 .
O(36) Cs(2) O(39) N(1) 14(6) 55510 . .
O(36) Cs(2) O(39) C(19) 44(2) 55510 . .
O(36) Cs(2) O(39) C(21) -113(4) 55510 . .
O(39) Cs(2) O(36) Cs(2) -179.6(15) . 55510 55510
O(39) Cs(2) O(36) C(13) 88(3) . 55510 55510
O(39) Cs(2) O(36) N(1) -12(4) . 55510 .
O(39) Cs(2) O(36) C(19) -50(3) . 55510 .
O(39) Cs(2) O(36) C(20) 60(3) . 55510 .
O(36) Cs(2) O(40) O(41) -140(7) 55510 . .
O(36) Cs(2) O(40) C(22) 165(3) 55510 . .
O(36) Cs(2) O(40) C(24) 37(9) 55510 . .
O(40) Cs(2) O(36) Cs(2) 147.2(8) . 55510 55510
O(40) Cs(2) O(36) C(13) 55(2) . 55510 55510
O(40) Cs(2) O(36) N(1) -45(4) . 55510 .
O(40) Cs(2) O(36) C(19) -83(3) . 55510 .
O(40) Cs(2) O(36) C(20) 27(2) . 55510 .
O(36) Cs(2) O(41) O(40) 39(7) 55510 . .
O(41) Cs(2) O(36) Cs(2) 138.9(15) . 55510 55510
O(41) Cs(2) O(36) C(13) 47(3) . 55510 55510
O(41) Cs(2) O(36) N(1) -53(4) . 55510 .
O(41) Cs(2) O(36) C(19) -92(3) . 55510 .
O(41) Cs(2) O(36) C(20) 18(3) . 55510 .
O(36) Cs(2) C(17) O(38) 45(4) 55510 . .
O(36) Cs(2) C(17) C(16) 114(5) 55510 . .
O(36) Cs(2) C(17) C(18) 33(7) 55510 . .
O(36) Cs(2) C(17) C(25) -12(4) 55510 . .
C(17) Cs(2) O(36) Cs(2) -98(2) . 55510 55510
C(17) Cs(2) O(36) C(13) 170(3) . 55510 55510
C(17) Cs(2) O(36) N(1) 69(5) . 55510 .
C(17) Cs(2) O(36) C(19) 31(3) . 55510 .
C(17) Cs(2) O(36) C(20) 141(3) . 55510 .
O(36) Cs(2) C(18) O(38) -131(9) 55510 54512 54512
O(36) Cs(2) C(18) C(16) -68(5) 55510 54512 54512
O(36) Cs(2) C(18) C(17) -132(4) 55510 54512 54512
O(36) Cs(2) C(18) C(25) 150(7) 55510 54512 54512
O(36) Cs(2) C(18) C(23) 4(5) 55510 54512 .
C(18) Cs(2) O(36) Cs(2) 154(3) 54512 55510 55510
C(18) Cs(2) O(36) C(13) 62(4) 54512 55510 55510
C(18) Cs(2) O(36) N(1) -38(5) 54512 55510 .
C(18) Cs(2) O(36) C(19) -76(4) 54512 55510 .
C(18) Cs(2) O(36) C(20) 34(4) 54512 55510 .
O(36) Cs(2) C(23) C(22) -12(5) 55510 . .
O(36) Cs(2) C(23) C(18) -177(3) 55510 . 54512
C(23) Cs(2) O(36) Cs(2) 156.5(16) . 55510 55510
C(23) Cs(2) O(36) C(13) 64(3) . 55510 55510
C(23) Cs(2) O(36) N(1) -36(5) . 55510 .
C(23) Cs(2) O(36) C(19) -74(3) . 55510 .
C(23) Cs(2) O(36) C(20) 36(3) . 55510 .
O(37) Cs(2) O(38) Cs(2) -122.8(11) . . 55510
O(37) Cs(2) O(38) C(16) -20(2) . . .
O(37) Cs(2) O(38) C(17) 46(5) . . .
O(37) Cs(2) O(38) C(18) 96(21) . . .
O(37) Cs(2) O(38) C(25) 112(3) . . .
O(38) Cs(2) O(37) C(14) -152(4) . . .
O(38) Cs(2) O(37) C(15) -45(8) . . .
O(37) Cs(2) O(38) Cs(2) 94.4(8) . 54512 54512
O(37) Cs(2) O(38) C(16) -164(2) . 54512 54512
O(37) Cs(2) O(38) C(17) 109(7) . 54512 54512
O(37) Cs(2) O(38) C(18) -68(10) . 54512 54512
O(37) Cs(2) O(38) C(25) -10(4) . 54512 54512
O(38) Cs(2) O(37) C(14) 14(4) 54512 . .
O(38) Cs(2) O(37) C(15) 121(8) 54512 . .
O(37) Cs(2) O(39) N(1) -79(6) . . .
O(37) Cs(2) O(39) C(19) -50(3) . . .
O(37) Cs(2) O(39) C(21) 153(4) . . .
O(39) Cs(2) O(37) C(14) -111(3) . . .
O(39) Cs(2) O(37) C(15) -4(8) . . .
O(37) Cs(2) O(40) O(41) 131(7) . . .
O(37) Cs(2) O(40) C(22) 75(3) . . .
O(37) Cs(2) O(40) C(24) -52(9) . . .
O(40) Cs(2) O(37) C(14) -65(4) . . .
O(40) Cs(2) O(37) C(15) 42(8) . . .
O(37) Cs(2) O(41) O(40) -57(7) . . .
O(41) Cs(2) O(37) C(14) -52(4) . . .
O(41) Cs(2) O(37) C(15) 55(8) . . .
O(37) Cs(2) C(17) O(38) -122(6) . . .
O(37) Cs(2) C(17) C(16) -53(3) . . .
O(37) Cs(2) C(17) C(18) -134(9) . . .
O(37) Cs(2) C(17) C(25) -180(6) . . .
C(17) Cs(2) O(37) C(14) -133(4) . . .
C(17) Cs(2) O(37) C(15) -26(8) . . .
O(37) Cs(2) C(18) O(38) 114(10) . 54512 54512
O(37) Cs(2) C(18) C(16) 177(3) . 54512 54512
O(37) Cs(2) C(18) C(17) 112(5) . 54512 54512
O(37) Cs(2) C(18) C(25) 35(9) . 54512 54512
O(37) Cs(2) C(18) C(23) -111(4) . 54512 .
C(18) Cs(2) O(37) C(14) 5(4) 54512 . .
C(18) Cs(2) O(37) C(15) 111(8) 54512 . .
O(37) Cs(2) C(23) C(22) -119(4) . . .
O(37) Cs(2) C(23) C(18) 75(5) . . 54512
C(23) Cs(2) O(37) C(14) -23(4) . . .
C(23) Cs(2) O(37) C(15) 83(8) . . .
O(38) Cs(2) O(38) Cs(2) 124(2) . 54512 54512
O(38) Cs(2) O(38) C(16) -135(2) . 54512 54512
O(38) Cs(2) O(38) C(17) 138(7) . 54512 54512
O(38) Cs(2) O(38) C(18) -39(11) . 54512 54512
O(38) Cs(2) O(38) C(25) 20(5) . 54512 54512
O(38) Cs(2) O(38) Cs(2) -158(2) 54512 . 55510
O(38) Cs(2) O(38) C(16) -55(3) 54512 . .
O(38) Cs(2) O(38) C(17) 11(6) 54512 . .
O(38) Cs(2) O(38) C(18) 61(21) 54512 . .
O(38) Cs(2) O(38) C(25) 77(4) 54512 . .
O(38) Cs(2) O(39) N(1) -38(6) . . .
O(38) Cs(2) O(39) C(19) -8(2) . . .
O(38) Cs(2) O(39) C(21) -166(4) . . .
O(39) Cs(2) O(38) Cs(2) 109.4(15) . . 55510
O(39) Cs(2) O(38) C(16) -148(3) . . .
O(39) Cs(2) O(38) C(17) -82(5) . . .
O(39) Cs(2) O(38) C(18) -32(20) . . .
O(39) Cs(2) O(38) C(25) -16(3) . . .
O(38) Cs(2) O(40) O(41) -169(7) . . .
O(38) Cs(2) O(40) C(22) 135(3) . . .
O(38) Cs(2) O(40) C(24) 7(9) . . .
O(40) Cs(2) O(38) Cs(2) 116.7(8) . . 55510
O(40) Cs(2) O(38) C(16) -140(2) . . .
O(40) Cs(2) O(38) C(17) -75(5) . . .
O(40) Cs(2) O(38) C(18) -24(21) . . .
O(40) Cs(2) O(38) C(25) -9(3) . . .
O(38) Cs(2) O(41) O(40) 12(7) . . .
O(41) Cs(2) O(38) Cs(2) 113.9(17) . . 55510
O(41) Cs(2) O(38) C(16) -143(2) . . .
O(41) Cs(2) O(38) C(17) -77(5) . . .
O(41) Cs(2) O(38) C(18) -27(21) . . .
O(41) Cs(2) O(38) C(25) -12(4) . . .
O(38) Cs(2) C(17) C(16) 69(5) . . .
O(38) Cs(2) C(17) C(18) -13(6) . . .
O(38) Cs(2) C(17) C(25) -58(5) . . .
C(17) Cs(2) O(38) Cs(2) -169(5) . . 55510
C(17) Cs(2) O(38) C(16) -66(5) . . .
C(17) Cs(2) O(38) C(18) 50(21) . . .
C(17) Cs(2) O(38) C(25) 66(6) . . .
O(38) Cs(2) C(18) O(38) 152(8) . 54512 54512
O(38) Cs(2) C(18) C(16) -145(3) . 54512 54512
O(38) Cs(2) C(18) C(17) 150(4) . 54512 54512
O(38) Cs(2) C(18) C(25) 73(10) . 54512 54512
O(38) Cs(2) C(18) C(23) -73(6) . 54512 .
C(18) Cs(2) O(38) Cs(2) -170(3) 54512 . 55510
C(18) Cs(2) O(38) C(16) -67(4) 54512 . .
C(18) Cs(2) O(38) C(17) -1(5) 54512 . .
C(18) Cs(2) O(38) C(18) 49(21) 54512 . .
C(18) Cs(2) O(38) C(25) 64(5) 54512 . .
O(38) Cs(2) C(23) C(22) -59(5) . . .
O(38) Cs(2) C(23) C(18) 136(4) . . 54512
C(23) Cs(2) O(38) Cs(2) 153(2) . . 55510
C(23) Cs(2) O(38) C(16) -105(3) . . .
C(23) Cs(2) O(38) C(17) -39(6) . . .
C(23) Cs(2) O(38) C(18) 12(21) . . .
C(23) Cs(2) O(38) C(25) 27(4) . . .
O(38) Cs(2) O(39) N(1) 171(6) 54512 . .
O(38) Cs(2) O(39) C(19) -160(2) 54512 . .
O(38) Cs(2) O(39) C(21) 43(4) 54512 . .
O(39) Cs(2) O(38) Cs(2) -159.4(11) . 54512 54512
O(39) Cs(2) O(38) C(16) -58(2) . 54512 54512
O(39) Cs(2) O(38) C(17) -145(7) . 54512 54512
O(39) Cs(2) O(38) C(18) 38(10) . 54512 54512
O(39) Cs(2) O(38) C(25) 97(4) . 54512 54512
O(38) Cs(2) O(40) O(41) 36(7) 54512 . .
O(38) Cs(2) O(40) C(22) -20(3) 54512 . .
O(38) Cs(2) O(40) C(24) -148(9) 54512 . .
O(40) Cs(2) O(38) Cs(2) -143.7(10) . 54512 54512
O(40) Cs(2) O(38) C(16) -42(2) . 54512 54512
O(40) Cs(2) O(38) C(17) -129(7) . 54512 54512
O(40) Cs(2) O(38) C(18) 54(10) . 54512 54512
O(40) Cs(2) O(38) C(25) 112(4) . 54512 54512
O(38) Cs(2) O(41) O(40) -141(7) 54512 . .
O(41) Cs(2) O(38) Cs(2) -135.2(18) . 54512 54512
O(41) Cs(2) O(38) C(16) -34(2) . 54512 54512
O(41) Cs(2) O(38) C(17) -121(7) . 54512 54512
O(41) Cs(2) O(38) C(18) 62(10) . 54512 54512
O(41) Cs(2) O(38) C(25) 121(4) . 54512 54512
O(38) Cs(2) C(17) O(38) -174(3) 54512 . .
O(38) Cs(2) C(17) C(16) -105(4) 54512 . .
O(38) Cs(2) C(17) C(18) 174(7) 54512 . .
O(38) Cs(2) C(17) C(25) 129(4) 54512 . .
C(17) Cs(2) O(38) Cs(2) 129(2) . 54512 54512
C(17) Cs(2) O(38) C(16) -130(3) . 54512 54512
C(17) Cs(2) O(38) C(17) 143(7) . 54512 54512
C(17) Cs(2) O(38) C(18) -34(11) . 54512 54512
C(17) Cs(2) O(38) C(25) 25(5) . 54512 54512
O(38) Cs(2) C(18) C(16) 63(9) 54512 54512 54512
O(38) Cs(2) C(18) C(17) -2(4) 54512 54512 54512
O(38) Cs(2) C(18) C(25) -79(13) 54512 54512 54512
O(38) Cs(2) C(18) C(23) 135(13) 54512 54512 .
C(18) Cs(2) O(38) Cs(2) 163(10) 54512 54512 54512
C(18) Cs(2) O(38) C(16) -96(11) 54512 54512 54512
C(18) Cs(2) O(38) C(17) 177(9) 54512 54512 54512
C(18) Cs(2) O(38) C(25) 59(11) 54512 54512 54512
O(38) Cs(2) C(23) C(22) 153(6) 54512 . .
O(38) Cs(2) C(23) C(18) -13(4) 54512 . 54512
C(23) Cs(2) O(38) Cs(2) -163(2) . 54512 54512
C(23) Cs(2) O(38) C(16) -61(3) . 54512 54512
C(23) Cs(2) O(38) C(17) -148(8) . 54512 54512
C(23) Cs(2) O(38) C(18) 34(10) . 54512 54512
C(23) Cs(2) O(38) C(25) 93(5) . 54512 54512
O(39) Cs(2) O(40) O(41) -161(7) . . .
O(39) Cs(2) O(40) C(22) 143(3) . . .
O(39) Cs(2) O(40) C(24) 15(9) . . .
O(40) Cs(2) O(39) N(1) 151(7) . . .
O(40) Cs(2) O(39) C(19) -179(2) . . .
O(40) Cs(2) O(39) C(21) 23(3) . . .
O(39) Cs(2) O(41) O(40) 16(6) . . .
O(41) Cs(2) O(39) N(1) 146(7) . . .
O(41) Cs(2) O(39) C(19) 176(3) . . .
O(41) Cs(2) O(39) C(21) 19(4) . . .
O(39) Cs(2) C(17) O(38) 85(5) . . .
O(39) Cs(2) C(17) C(16) 154(5) . . .
O(39) Cs(2) C(17) C(18) 72(8) . . .
O(39) Cs(2) C(17) C(25) 27(4) . . .
C(17) Cs(2) O(39) N(1) -61(6) . . .
C(17) Cs(2) O(39) C(19) -31(3) . . .
C(17) Cs(2) O(39) C(21) 172(5) . . .
O(39) Cs(2) C(18) O(38) -145(10) . 54512 54512
O(39) Cs(2) C(18) C(16) -82(4) . 54512 54512
O(39) Cs(2) C(18) C(17) -147(5) . 54512 54512
O(39) Cs(2) C(18) C(25) 136(8) . 54512 54512
O(39) Cs(2) C(18) C(23) -11(5) . 54512 .
C(18) Cs(2) O(39) N(1) 178(6) 54512 . .
C(18) Cs(2) O(39) C(19) -153(3) 54512 . .
C(18) Cs(2) O(39) C(21) 50(4) 54512 . .
O(39) Cs(2) C(23) C(22) -24(5) . . .
O(39) Cs(2) C(23) C(18) 170(5) . . 54512
C(23) Cs(2) O(39) N(1) 173(6) . . .
C(23) Cs(2) O(39) C(19) -158(3) . . .
C(23) Cs(2) O(39) C(21) 45(4) . . .
O(41) Cs(2) O(40) C(22) -56(7) . . .
O(41) Cs(2) O(40) C(24) 176(10) . . .
O(40) Cs(2) C(17) O(38) 110(5) . . .
O(40) Cs(2) C(17) C(16) 179(4) . . .
O(40) Cs(2) C(17) C(18) 97(8) . . .
O(40) Cs(2) C(17) C(25) 52(5) . . .
C(17) Cs(2) O(40) O(41) 173(7) . . .
C(17) Cs(2) O(40) C(22) 117(3) . . .
C(17) Cs(2) O(40) C(24) -11(9) . . .
O(40) Cs(2) C(18) O(38) -123(11) . 54512 54512
O(40) Cs(2) C(18) C(16) -60(3) . 54512 54512
O(40) Cs(2) C(18) C(17) -125(6) . 54512 54512
O(40) Cs(2) C(18) C(25) 158(9) . 54512 54512
O(40) Cs(2) C(18) C(23) 12(4) . 54512 .
C(18) Cs(2) O(40) O(41) 45(7) 54512 . .
C(18) Cs(2) O(40) C(22) -11(3) 54512 . .
C(18) Cs(2) O(40) C(24) -139(9) 54512 . .
O(40) Cs(2) C(23) C(22) 2(3) . . .
O(40) Cs(2) C(23) C(18) -163(6) . . 54512
C(23) Cs(2) O(40) O(41) 53(7) . . .
C(23) Cs(2) O(40) C(22) -2(3) . . .
C(23) Cs(2) O(40) C(24) -130(10) . . .
O(41) Cs(2) C(17) O(38) 111(5) . . .
O(41) Cs(2) C(17) C(16) -180(3) . . .
O(41) Cs(2) C(17) C(18) 99(8) . . .
O(41) Cs(2) C(17) C(25) 54(6) . . .
C(17) Cs(2) O(41) O(40) -8(7) . . .
O(41) Cs(2) C(18) O(38) -113(11) . 54512 54512
O(41) Cs(2) C(18) C(16) -49(3) . 54512 54512
O(41) Cs(2) C(18) C(17) -114(6) . 54512 54512
O(41) Cs(2) C(18) C(25) 169(10) . 54512 54512
O(41) Cs(2) C(18) C(23) 22(4) . 54512 .
C(18) Cs(2) O(41) O(40) -130(8) 54512 . .
O(41) Cs(2) C(23) C(22) 21(4) . . .
O(41) Cs(2) C(23) C(18) -144(7) . . 54512
C(23) Cs(2) O(41) O(40) -111(8) . . .
C(17) Cs(2) C(18) O(38) 151(9) . 54512 54512
C(17) Cs(2) C(18) C(16) -146(3) . 54512 54512
C(17) Cs(2) C(18) C(17) 150(5) . 54512 54512
C(17) Cs(2) C(18) C(25) 72(9) . 54512 54512
C(17) Cs(2) C(18) C(23) -74(5) . 54512 .
C(18) Cs(2) C(17) O(38) 179(3) 54512 . .
C(18) Cs(2) C(17) C(16) -112(4) 54512 . .
C(18) Cs(2) C(17) C(18) 166(8) 54512 . .
C(18) Cs(2) C(17) C(25) 121(5) 54512 . .
C(17) Cs(2) C(23) C(22) -72(5) . . .
C(17) Cs(2) C(23) C(18) 123(5) . . 54512
C(23) Cs(2) C(17) O(38) 149(4) . . .
C(23) Cs(2) C(17) C(16) -142(4) . . .
C(23) Cs(2) C(17) C(18) 136(8) . . .
C(23) Cs(2) C(17) C(25) 91(5) . . .
C(18) Cs(2) C(23) C(22) 166(8) 54512 . .
C(23) Cs(2) C(18) O(38) -135(13) . 54512 54512
C(23) Cs(2) C(18) C(16) -72(5) . 54512 54512
C(23) Cs(2) C(18) C(17) -136(8) . 54512 54512
C(23) Cs(2) C(18) C(25) 146(12) . 54512 54512
O(1) Mo(1) O(2) Mo(2) -156.6(9) . . .
O(1) Mo(1) O(2) Mo(2) -156.6(9) . 56503 56503
O(1) Mo(1) O(3) Mo(3) 157.2(9) . . .
O(1) Mo(1) O(3) Mo(3) 157.2(9) . 56503 56503
O(2) Mo(1) O(2) Mo(2) 23(2) . 56503 56503
O(2) Mo(1) O(2) Mo(2) 23(2) 56503 . .
O(2) Mo(1) O(3) Mo(3) 56.0(10) . . .
O(3) Mo(1) O(2) Mo(2) -54.9(10) . . .
O(2) Mo(1) O(3) Mo(3) -101.1(10) . 56503 56503
O(3) Mo(1) O(2) Mo(2) 101.3(11) 56503 . .
O(2) Mo(1) O(3) Mo(3) -101.1(10) 56503 . .
O(3) Mo(1) O(2) Mo(2) 101.3(11) . 56503 56503
O(2) Mo(1) O(3) Mo(3) 56.0(10) 56503 56503 56503
O(3) Mo(1) O(2) Mo(2) -54.9(10) 56503 56503 56503
O(3) Mo(1) O(3) Mo(3) -22.8(19) . 56503 56503
O(3) Mo(1) O(3) Mo(3) -22.8(19) 56503 . .
O(2) Mo(2) O(4) Mo(4) 103.1(10) . . 56503
O(4) Mo(2) O(2) Mo(1) -101.7(11) . . .
O(5) Mo(2) O(2) Mo(1) 155.7(10) . . .
O(2) Mo(2) O(6) Cs(1) 168.1(5) . . .
O(2) Mo(2) O(6) Mo(3) -55.0(11) . . .
O(6) Mo(2) O(2) Mo(1) 55.6(10) . . .
O(2) Mo(2) O(7) Cs(1) 115.9(11) . . .
O(2) Mo(2) O(7) Mo(6) -24(2) . . .
O(7) Mo(2) O(2) Mo(1) -24(2) . . .
O(5) Mo(2) O(4) Mo(4) -155.4(10) . . 56503
O(4) Mo(2) O(6) Cs(1) -110.2(11) . . .
O(4) Mo(2) O(6) Mo(3) 27(2) . . .
O(6) Mo(2) O(4) Mo(4) 22(2) . . 56503
O(4) Mo(2) O(7) Cs(1) -165.8(6) . . .
O(4) Mo(2) O(7) Mo(6) 54.5(12) . . .
O(7) Mo(2) O(4) Mo(4) -54.1(10) . . 56503
O(5) Mo(2) O(6) Cs(1) 66.9(4) . . .
O(5) Mo(2) O(6) Mo(3) -156.3(10) . . .
O(5) Mo(2) O(7) Cs(1) -63.7(5) . . .
O(5) Mo(2) O(7) Mo(6) 156.6(11) . . .
O(6) Mo(2) O(7) Cs(1) 36.4(5) . . .
O(6) Mo(2) O(7) Mo(6) -103.3(12) . . .
O(7) Mo(2) O(6) Cs(1) -34.8(4) . . .
O(7) Mo(2) O(6) Mo(3) 102.0(11) . . .
O(3) Mo(3) O(6) Cs(1) -169.8(5) . . .
O(3) Mo(3) O(6) Mo(2) 54.6(11) . . .
O(6) Mo(3) O(3) Mo(1) -56.2(10) . . .
O(8) Mo(3) O(3) Mo(1) -155.4(10) . . .
O(3) Mo(3) O(9) Mo(4) -102.5(9) . . .
O(9) Mo(3) O(3) Mo(1) 101.2(10) . . .
O(3) Mo(3) O(10) Cs(1) -106.5(11) . . .
O(3) Mo(3) O(10) Mo(5) 29.4(15) . . .
O(10) Mo(3) O(3) Mo(1) 19.5(19) . . .
O(8) Mo(3) O(6) Cs(1) -69.5(5) . . .
O(8) Mo(3) O(6) Mo(2) 155.0(10) . . .
O(6) Mo(3) O(9) Mo(4) -23.3(17) . . .
O(9) Mo(3) O(6) Cs(1) 110.4(10) . . .
O(9) Mo(3) O(6) Mo(2) -25(2) . . .
O(6) Mo(3) O(10) Cs(1) -31.0(4) . . .
O(6) Mo(3) O(10) Mo(5) 104.9(7) . . .
O(10) Mo(3) O(6) Cs(1) 32.3(4) . . .
O(10) Mo(3) O(6) Mo(2) -103.2(11) . . .
O(8) Mo(3) O(9) Mo(4) 156.6(8) . . .
O(8) Mo(3) O(10) Cs(1) 68.4(5) . . .
O(8) Mo(3) O(10) Mo(5) -155.7(7) . . .
O(9) Mo(3) O(10) Cs(1) 171.6(3) . . .
O(9) Mo(3) O(10) Mo(5) -52.5(7) . . .
O(10) Mo(3) O(9) Mo(4) 54.8(8) . . .
O(4) Mo(4) O(9) Mo(3) 102.1(9) 56503 . .
O(9) Mo(4) O(4) Mo(2) -102.2(11) . 56503 56503
O(11) Mo(4) O(4) Mo(2) 156.4(10) . 56503 56503
O(4) Mo(4) O(12) Mo(5) -25.6(15) 56503 . .
O(12) Mo(4) O(4) Mo(2) -23.5(18) . 56503 56503
O(4) Mo(4) O(17) Mo(6) -49.7(13) 56503 56503 56503
O(17) Mo(4) O(4) Mo(2) 52.0(11) 56503 56503 56503
O(4) Mo(4) O(23) P(1) -130.4(9) 56503 . .
O(4) Mo(4) O(23) O(22) -129.9(7) 56503 . 56503
O(23) Mo(4) O(4) Mo(2) -7.8(9) . 56503 56503
O(11) Mo(4) O(9) Mo(3) -155.7(8) . . .
O(9) Mo(4) O(12) Mo(5) 53.3(8) . . .
O(12) Mo(4) O(9) Mo(3) -54.2(8) . . .
O(9) Mo(4) O(17) Mo(6) 30.6(18) . 56503 56503
O(17) Mo(4) O(9) Mo(3) 22.0(15) 56503 . .
O(9) Mo(4) O(23) P(1) -44.0(8) . . .
O(9) Mo(4) O(23) O(22) -43.5(6) . . 56503
O(23) Mo(4) O(9) Mo(3) 38.7(8) . . .
O(11) Mo(4) O(12) Mo(5) 154.6(8) . . .
O(11) Mo(4) O(17) Mo(6) -151.7(12) . 56503 56503
O(11) Mo(4) O(23) P(1) -180.0(10) . . .
O(11) Mo(4) O(23) O(22) -179.5(7) . . 56503
O(12) Mo(4) O(17) Mo(6) 106.9(13) . 56503 56503
O(17) Mo(4) O(12) Mo(5) -101.2(9) 56503 . .
O(12) Mo(4) O(23) P(1) 43.2(8) . . .
O(12) Mo(4) O(23) O(22) 43.7(6) . . 56503
O(23) Mo(4) O(12) Mo(5) -39.6(8) . . .
O(17) Mo(4) O(23) P(1) 127.8(10) 56503 . .
O(17) Mo(4) O(23) O(22) 128.3(7) 56503 . 56503
O(23) Mo(4) O(17) Mo(6) 11.7(11) . 56503 56503
O(10) Mo(5) O(12) Mo(4) -53.3(8) . . .
O(12) Mo(5) O(10) Cs(1) -171.6(3) . . .
O(12) Mo(5) O(10) Mo(3) 52.4(7) . . .
O(13) Mo(5) O(10) Cs(1) -69.0(5) . . .
O(13) Mo(5) O(10) Mo(3) 155.0(7) . . .
O(10) Mo(5) O(14) Mo(7) -22.9(17) . . .
O(14) Mo(5) O(10) Cs(1) 108.0(9) . . .
O(14) Mo(5) O(10) Mo(3) -28.0(14) . . .
O(10) Mo(5) O(16) Cs(1) -34.2(4) . . .
O(10) Mo(5) O(16) Mo(6) 104.7(9) . . .
O(16) Mo(5) O(10) Cs(1) 32.6(4) . . .
O(16) Mo(5) O(10) Mo(3) -103.4(7) . . .
O(10) Mo(5) O(21) P(1) 46.3(9) . . .
O(10) Mo(5) O(21) O(22) 44.3(6) . . 56503
O(21) Mo(5) O(10) Cs(1) 95.4(4) . . .
O(21) Mo(5) O(10) Mo(3) -40.7(7) . . .
O(13) Mo(5) O(12) Mo(4) -154.6(8) . . .
O(12) Mo(5) O(14) Mo(7) -103.4(9) . . .
O(14) Mo(5) O(12) Mo(4) 103.4(8) . . .
O(12) Mo(5) O(16) Cs(1) -113.0(9) . . .
O(12) Mo(5) O(16) Mo(6) 26.0(16) . . .
O(16) Mo(5) O(12) Mo(4) 25.2(15) . . .
O(12) Mo(5) O(21) P(1) -42.0(9) . . .
O(12) Mo(5) O(21) O(22) -44.0(6) . . 56503
O(21) Mo(5) O(12) Mo(4) 38.8(8) . . .
O(13) Mo(5) O(14) Mo(7) 154.1(9) . . .
O(13) Mo(5) O(16) Cs(1) 66.8(4) . . .
O(13) Mo(5) O(16) Mo(6) -154.2(8) . . .
O(13) Mo(5) O(21) P(1) 177.8(11) . . .
O(13) Mo(5) O(21) O(22) 175.9(13) . . 56503
O(14) Mo(5) O(16) Cs(1) 168.6(4) . . .
O(14) Mo(5) O(16) Mo(6) -52.4(9) . . .
O(16) Mo(5) O(14) Mo(7) 52.5(9) . . .
O(14) Mo(5) O(21) P(1) -128.2(11) . . .
O(14) Mo(5) O(21) O(22) -130.1(8) . . 56503
O(21) Mo(5) O(14) Mo(7) -8.9(8) . . .
O(16) Mo(5) O(21) P(1) 131.7(10) . . .
O(16) Mo(5) O(21) O(22) 129.7(7) . . 56503
O(21) Mo(5) O(16) Cs(1) -128.2(5) . . .
O(21) Mo(5) O(16) Mo(6) 10.7(7) . . .
O(15) Mo(6) O(7) Cs(1) 63.6(5) . . .
O(15) Mo(6) O(7) Mo(2) -156.5(11) . . .
O(7) Mo(6) O(16) Cs(1) 36.6(4) . . .
O(7) Mo(6) O(16) Mo(5) -104.0(9) . . .
O(16) Mo(6) O(7) Cs(1) -38.4(5) . . .
O(16) Mo(6) O(7) Mo(2) 101.4(12) . . .
O(7) Mo(6) O(17) Mo(4) 49.4(12) . . 56503
O(17) Mo(6) O(7) Cs(1) 167.5(6) . . .
O(17) Mo(6) O(7) Mo(2) -52.7(12) . . .
O(7) Mo(6) O(18) Mo(7) 25.9(19) . . .
O(18) Mo(6) O(7) Cs(1) -116.3(10) . . .
O(18) Mo(6) O(7) Mo(2) 24(2) . . .
O(15) Mo(6) O(16) Cs(1) -64.6(4) . . .
O(15) Mo(6) O(16) Mo(5) 154.8(8) . . .
O(15) Mo(6) O(17) Mo(4) 150.5(12) . . 56503
O(15) Mo(6) O(18) Mo(7) -154.0(9) . . .
O(16) Mo(6) O(17) Mo(4) -30.2(19) . . 56503
O(17) Mo(6) O(16) Cs(1) 116.1(9) . . .
O(17) Mo(6) O(16) Mo(5) -24.5(16) . . .
O(16) Mo(6) O(18) Mo(7) -52.1(10) . . .
O(18) Mo(6) O(16) Cs(1) -167.3(4) . . .
O(18) Mo(6) O(16) Mo(5) 52.1(9) . . .
O(17) Mo(6) O(18) Mo(7) 102.3(10) . . .
O(18) Mo(6) O(17) Mo(4) -106.9(12) . . 56503
O(14) Mo(7) O(14) Mo(5) 24.9(17) . 56503 56503
O(14) Mo(7) O(14) Mo(5) 24.9(18) 56503 . .
O(14) Mo(7) O(18) Mo(6) 53.0(10) . . .
O(18) Mo(7) O(14) Mo(5) -53.1(9) . . .
O(14) Mo(7) O(18) Mo(6) -103.4(10) . 56503 56503
O(18) Mo(7) O(14) Mo(5) 103.0(9) 56503 . .
O(19) Mo(7) O(14) Mo(5) -155.1(8) . . .
O(14) Mo(7) O(18) Mo(6) -103.4(10) 56503 . .
O(18) Mo(7) O(14) Mo(5) 103.0(9) . 56503 56503
O(14) Mo(7) O(18) Mo(6) 53.0(10) 56503 56503 56503
O(18) Mo(7) O(14) Mo(5) -53.1(9) 56503 56503 56503
O(19) Mo(7) O(14) Mo(5) -155.1(8) . 56503 56503
O(18) Mo(7) O(18) Mo(6) -25.2(19) . 56503 56503
O(18) Mo(7) O(18) Mo(6) -25.2(19) 56503 . .
O(19) Mo(7) O(18) Mo(6) 154.8(9) . . .
O(19) Mo(7) O(18) Mo(6) 154.8(9) . 56503 56503
O(20) P(1) O(20) O(22) -126.4(8) . 56503 .
O(20) P(1) O(20) O(22) -126.4(8) 56503 . 56503
O(20) P(1) O(21) Mo(5) -57.7(11) . . .
O(20) P(1) O(21) O(22) -55.4(8) . . 56503
O(21) P(1) O(20) O(20) -178.3(8) . . 56503
O(21) P(1) O(20) O(22) 55.3(9) . . 56503
O(20) P(1) O(21) Mo(5) -85(14) . 56503 56503
O(20) P(1) O(21) O(22) -83(13) . 56503 .
O(21) P(1) O(20) O(20) 28(13) 56503 . 56503
O(21) P(1) O(20) O(22) -99(13) 56503 . 56503
O(20) P(1) O(22) O(20) 53.8(8) . . 56503
O(20) P(1) O(22) O(21) 176.3(8) . . 56503
O(20) P(1) O(22) O(23) -63.0(8) . . 56503
O(22) P(1) O(20) O(20) -53.4(8) . . 56503
O(22) P(1) O(20) O(22) -179.8(4) . . 56503
O(20) P(1) O(22) O(21) 122.5(9) . 56503 .
O(20) P(1) O(22) O(23) -116.7(8) . 56503 .
O(22) P(1) O(20) O(20) 126.4(8) 56503 . 56503
O(20) P(1) O(23) Mo(4) 59.4(9) . . .
O(20) P(1) O(23) O(22) 58.8(8) . . 56503
O(23) P(1) O(20) O(20) 66.8(8) . . 56503
O(23) P(1) O(20) O(22) -59.7(7) . . 56503
O(20) P(1) O(23) Mo(4) 121.7(9) . 56503 56503
O(20) P(1) O(23) O(22) 121.1(8) . 56503 .
O(23) P(1) O(20) O(20) -113.0(8) 56503 . 56503
O(23) P(1) O(20) O(22) 120.6(8) 56503 . 56503
O(20) P(1) O(21) Mo(5) -85(12) 56503 . .
O(20) P(1) O(21) O(22) -83(12) 56503 . 56503
O(21) P(1) O(20) O(20) 28(12) . 56503 .
O(21) P(1) O(20) O(22) -99(12) . 56503 .
O(20) P(1) O(21) Mo(5) -57.7(11) 56503 56503 56503
O(20) P(1) O(21) O(22) -55.4(8) 56503 56503 .
O(21) P(1) O(20) O(20) -178.3(8) 56503 56503 .
O(21) P(1) O(20) O(22) 55.3(9) 56503 56503 .
O(20) P(1) O(22) O(21) 122.5(9) 56503 . 56503
O(20) P(1) O(22) O(23) -116.7(8) 56503 . 56503
O(22) P(1) O(20) O(20) 126.4(8) . 56503 .
O(20) P(1) O(22) O(20) 53.8(9) 56503 56503 .
O(20) P(1) O(22) O(21) 176.3(8) 56503 56503 .
O(20) P(1) O(22) O(23) -63.0(8) 56503 56503 .
O(22) P(1) O(20) O(20) -53.4(8) 56503 56503 .
O(22) P(1) O(20) O(22) -179.8(6) 56503 56503 .
O(20) P(1) O(23) Mo(4) 121.7(9) 56503 . .
O(20) P(1) O(23) O(22) 121.1(8) 56503 . 56503
O(23) P(1) O(20) O(20) -113.0(8) . 56503 .
O(23) P(1) O(20) O(22) 120.6(7) . 56503 .
O(20) P(1) O(23) Mo(4) 59.4(9) 56503 56503 56503
O(20) P(1) O(23) O(22) 58.8(8) 56503 56503 .
O(23) P(1) O(20) O(20) 66.8(8) 56503 56503 .
O(23) P(1) O(20) O(22) -59.7(7) 56503 56503 .
O(21) P(1) O(21) Mo(5) 120.7(11) . 56503 56503
O(21) P(1) O(21) O(22) 123.0(9) . 56503 .
O(21) P(1) O(21) Mo(5) 120.7(11) 56503 . .
O(21) P(1) O(21) O(22) 123.0(9) 56503 . 56503
O(21) P(1) O(22) O(20) 176.3(8) . . 56503
O(21) P(1) O(22) O(21) -61.2(9) . . 56503
O(21) P(1) O(22) O(23) 59.5(8) . . 56503
O(22) P(1) O(21) Mo(5) 177.9(8) . . .
O(22) P(1) O(21) O(22) -179.8(6) . . 56503
O(21) P(1) O(22) O(20) -122.5(9) . 56503 .
O(21) P(1) O(22) O(23) 120.7(8) . 56503 .
O(22) P(1) O(21) Mo(5) -2.3(8) 56503 . .
O(21) P(1) O(23) Mo(4) -56.0(9) . . .
O(21) P(1) O(23) O(22) -56.6(8) . . 56503
O(23) P(1) O(21) Mo(5) 55.2(10) . . .
O(23) P(1) O(21) O(22) 57.5(8) . . 56503
O(21) P(1) O(23) Mo(4) -122.9(9) . 56503 56503
O(21) P(1) O(23) O(22) -123.5(8) . 56503 .
O(23) P(1) O(21) Mo(5) -124.5(10) 56503 . .
O(23) P(1) O(21) O(22) -122.2(8) 56503 . 56503
O(21) P(1) O(22) O(20) -122.5(9) 56503 . 56503
O(21) P(1) O(22) O(23) 120.7(8) 56503 . 56503
O(22) P(1) O(21) Mo(5) -2.3(8) . 56503 56503
O(21) P(1) O(22) O(20) 176.3(8) 56503 56503 .
O(21) P(1) O(22) O(21) -61.2(9) 56503 56503 .
O(21) P(1) O(22) O(23) 59.5(8) 56503 56503 .
O(22) P(1) O(21) Mo(5) 177.9(8) 56503 56503 56503
O(22) P(1) O(21) O(22) -179.8(4) 56503 56503 .
O(21) P(1) O(23) Mo(4) -122.9(9) 56503 . .
O(21) P(1) O(23) O(22) -123.5(8) 56503 . 56503
O(23) P(1) O(21) Mo(5) -124.5(10) . 56503 56503
O(23) P(1) O(21) O(22) -122.2(8) . 56503 .
O(21) P(1) O(23) Mo(4) -56.0(9) 56503 56503 56503
O(21) P(1) O(23) O(22) -56.6(8) 56503 56503 .
O(23) P(1) O(21) Mo(5) 55.2(10) 56503 56503 56503
O(23) P(1) O(21) O(22) 57.5(7) 56503 56503 .
O(22) P(1) O(22) O(20) 27(187) . 56503 .
O(22) P(1) O(22) O(21) 149(186) . 56503 .
O(22) P(1) O(22) O(23) -90(94) . 56503 .
O(22) P(1) O(22) O(20) 27(194) 56503 . 56503
O(22) P(1) O(22) O(21) 149(177) 56503 . 56503
O(22) P(1) O(22) O(23) -90(94) 56503 . 56503
O(22) P(1) O(23) Mo(4) -179.7(5) . . .
O(22) P(1) O(23) O(22) 179.6(3) . . 56503
O(23) P(1) O(22) O(20) -62.8(8) . . 56503
O(23) P(1) O(22) O(21) 59.7(8) . . 56503
O(23) P(1) O(22) O(23) -179.5(6) . . 56503
O(22) P(1) O(23) Mo(4) 0.6(8) . 56503 56503
O(23) P(1) O(22) O(20) 116.7(8) 56503 . 56503
O(23) P(1) O(22) O(21) -120.7(8) 56503 . 56503
O(22) P(1) O(23) Mo(4) 0.6(8) 56503 . .
O(23) P(1) O(22) O(20) 116.7(8) . 56503 .
O(23) P(1) O(22) O(21) -120.7(8) . 56503 .
O(22) P(1) O(23) Mo(4) -179.7(5) 56503 56503 56503
O(22) P(1) O(23) O(22) 179.6(3) 56503 56503 .
O(23) P(1) O(22) O(20) -62.8(8) 56503 56503 .
O(23) P(1) O(22) O(21) 59.7(8) 56503 56503 .
O(23) P(1) O(22) O(23) -179.5(6) 56503 56503 .
O(23) P(1) O(23) Mo(4) 91(67) . 56503 56503
O(23) P(1) O(23) O(22) 90(67) . 56503 .
O(23) P(1) O(23) Mo(4) 91(67) 56503 . .
O(23) P(1) O(23) O(22) 90(67) 56503 . 56503
P(1) O(20) O(20) O(22) 41.4(6) . 56503 .
P(1) O(20) O(22) O(21) -46.3(6) . 56503 .
P(1) O(20) O(22) O(23) 49.9(6) . 56503 .
O(20) O(20) O(22) P(1) -41.8(6) 56503 56503 .
O(20) O(20) O(22) O(21) -88.1(9) 56503 56503 .
O(20) O(20) O(22) O(23) 8.1(9) 56503 56503 .
O(22) O(20) O(20) P(1) 41.4(6) 56503 56503 .
O(22) O(20) O(20) O(22) 82.7(9) 56503 56503 .
Mo(5) O(21) O(22) P(1) 178.1(7) . 56503 .
Mo(5) O(21) O(22) O(20) -136.5(7) . 56503 .
Mo(5) O(21) O(22) O(23) 130.4(7) . 56503 .
P(1) O(21) O(22) O(20) 45.4(7) . 56503 .
P(1) O(21) O(22) O(23) -47.7(6) . 56503 .
P(1) O(22) O(23) Mo(4) -179.5(6) . 56503 56503
O(20) O(22) O(23) Mo(4) 131.8(7) 56503 56503 56503
O(20) O(22) O(23) P(1) -48.7(6) 56503 56503 .
O(21) O(22) O(23) Mo(4) -132.0(8) 56503 56503 56503
O(21) O(22) O(23) P(1) 47.5(7) 56503 56503 .
Cs(1) O(24) O(25) C(1) -138(3) . . .
Cs(1) O(24) O(25) C(2) -105(9) . . .
Cs(1) O(24) O(35) O(34) -73(48) . . .
Cs(1) O(24) O(35) C(11) 137(3) . . .
Cs(1) O(24) O(35) C(12) 168(2) . . .
Cs(1) O(24) C(1) O(25) 41(3) . . .
Cs(1) O(24) C(12) O(35) -13(2) . . .
Cs(1) O(24) C(12) C(11) 3(4) . . .
O(25) O(24) O(35) Cs(1) 33(3) . . .
O(25) O(24) O(35) O(34) -40(50) . . .
O(25) O(24) O(35) C(11) 170(3) . . .
O(25) O(24) O(35) C(12) -159(4) . . .
O(35) O(24) O(25) Cs(1) -31(3) . . .
O(35) O(24) O(25) C(1) -168(5) . . .
O(35) O(24) O(25) C(2) -136(9) . . .
C(1) O(24) O(25) Cs(1) 138(3) . . .
C(1) O(24) O(25) C(2) 33(10) . . .
O(25) O(24) C(12) O(35) 118(11) . . .
O(25) O(24) C(12) C(11) 134(10) . . .
C(12) O(24) O(25) Cs(1) -137(11) . . .
C(12) O(24) O(25) C(1) 86(12) . . .
C(12) O(24) O(25) C(2) 119(13) . . .
O(35) O(24) C(1) O(25) 43(21) . . .
C(1) O(24) O(35) Cs(1) -2(17) . . .
C(1) O(24) O(35) O(34) -75(55) . . .
C(1) O(24) O(35) C(11) 135(19) . . .
C(1) O(24) O(35) C(12) 166(21) . . .
O(35) O(24) C(12) C(11) 16(2) . . .
C(12) O(24) O(35) Cs(1) -168(2) . . .
C(12) O(24) O(35) O(34) 119(48) . . .
C(12) O(24) O(35) C(11) -31(4) . . .
C(1) O(24) C(12) O(35) -176(6) . . .
C(1) O(24) C(12) C(11) -160(5) . . .
C(12) O(24) C(1) O(25) -154(5) . . .
Cs(1) O(25) C(1) O(24) -46(3) . . .
Cs(1) O(25) C(2) O(26) 92(4) . . .
Cs(1) O(25) C(2) C(3) 50(4) . . .
O(24) O(25) C(2) O(26) -168(7) . . .
O(24) O(25) C(2) C(3) 150(8) . . .
C(1) O(25) C(2) O(26) -144(5) . . .
C(1) O(25) C(2) C(3) 175(4) . . .
C(2) O(25) C(1) O(24) -166(4) . . .
C(2) O(26) C(3) O(27) 113(7) . . .
C(3) O(26) C(2) O(25) -108(6) . . .
Cs(1) O(27) C(3) O(26) -86(6) . . .
Cs(1) O(27) C(3) C(2) -43(6) . . .
Cs(1) O(27) C(4) O(28) 20(3) . . .
Cs(1) O(27) C(4) C(5) 57(4) . . .
C(3) O(27) C(4) O(28) 134(5) . . .
C(3) O(27) C(4) C(5) 172(5) . . .
C(4) O(27) C(3) O(26) 155(6) . . .
C(4) O(27) C(3) C(2) -162(5) . . .
Cs(1) O(28) O(29) O(30) -23(5) . . .
Cs(1) O(28) O(29) C(5) 138(4) . . .
Cs(1) O(28) O(29) C(6) -97(5) . . .
Cs(1) O(28) C(4) O(27) -21(3) . . .
Cs(1) O(28) C(4) C(5) -133(4) . . .
Cs(1) O(28) C(5) O(29) -74(5) . . .
Cs(1) O(28) C(5) C(4) 92(5) . . .
O(29) O(28) C(4) O(27) 94(6) . . .
O(29) O(28) C(4) C(5) -18(5) . . .
C(4) O(28) O(29) Cs(1) -119(5) . . .
C(4) O(28) O(29) O(30) -143(4) . . .
C(4) O(28) O(29) C(5) 18(5) . . .
C(4) O(28) O(29) C(6) 143(5) . . .
O(29) O(28) C(5) C(4) 165(4) . . .
C(5) O(28) O(29) Cs(1) -138(4) . . .
C(5) O(28) O(29) O(30) -161(5) . . .
C(5) O(28) O(29) C(6) 125(6) . . .
C(4) O(28) C(5) O(29) -165(4) . . .
C(5) O(28) C(4) O(27) 112(5) . . .
Cs(1) O(29) O(30) O(31) 14(6) . . .
Cs(1) O(29) O(30) C(6) -146(2) . . .
Cs(1) O(29) O(30) C(7) -122(16) . . .
Cs(1) O(29) C(5) O(28) 41(3) . . .
Cs(1) O(29) C(5) C(4) 23(6) . . .
Cs(1) O(29) C(6) O(30) 35(2) . . .
O(28) O(29) O(30) Cs(1) 22(5) . . .
O(28) O(29) O(30) O(31) 36(10) . . .
O(28) O(29) O(30) C(6) -124(6) . . .
O(28) O(29) O(30) C(7) -100(17) . . .
O(28) O(29) C(5) C(4) -18(5) . . .
O(28) O(29) C(6) O(30) 114(6) . . .
O(30) O(29) C(5) O(28) 135(12) . . .
O(30) O(29) C(5) C(4) 117(11) . . .
C(5) O(29) O(30) Cs(1) -101(12) . . .
C(5) O(29) O(30) O(31) -87(14) . . .
C(5) O(29) O(30) C(6) 113(13) . . .
C(5) O(29) O(30) C(7) 137(17) . . .
C(6) O(29) O(30) Cs(1) 146(2) . . .
C(6) O(29) O(30) O(31) 160(8) . . .
C(6) O(29) O(30) C(7) 24(15) . . .
C(5) O(29) C(6) O(30) -154(6) . . .
C(6) O(29) C(5) O(28) -130(6) . . .
C(6) O(29) C(5) C(4) -148(4) . . .
Cs(1) O(30) O(31) O(32) 63(3) . . .
Cs(1) O(30) O(31) C(7) -147(4) . . .
Cs(1) O(30) O(31) C(8) 164(7) . . .
Cs(1) O(30) C(6) O(29) -37(2) . . .
Cs(1) O(30) C(7) O(31) 34(4) . . .
Cs(1) O(30) C(7) C(8) 50(5) . . .
O(29) O(30) O(31) Cs(1) -14(7) . . .
O(29) O(30) O(31) O(32) 49(9) . . .
O(29) O(30) O(31) C(7) -161(9) . . .
O(29) O(30) O(31) C(8) 150(5) . . .
O(29) O(30) C(7) O(31) 151(15) . . .
O(29) O(30) C(7) C(8) 166(13) . . .
O(31) O(30) C(6) O(29) -149(14) . . .
C(6) O(30) O(31) Cs(1) 118(14) . . .
C(6) O(30) O(31) O(32) -178(9) . . .
C(6) O(30) O(31) C(7) -29(14) . . .
C(6) O(30) O(31) C(8) -77(17) . . .
O(31) O(30) C(7) C(8) 15(2) . . .
C(7) O(30) O(31) Cs(1) 147(4) . . .
C(7) O(30) O(31) O(32) -149(5) . . .
C(7) O(30) O(31) C(8) -49(8) . . .
C(6) O(30) C(7) O(31) 170(4) . . .
C(6) O(30) C(7) C(8) -175(3) . . .
C(7) O(30) C(6) O(29) -171(5) . . .
Cs(1) O(31) O(32) O(33) -16(3) . . .
Cs(1) O(31) O(32) C(8) -146(2) . . .
Cs(1) O(31) O(32) C(9) -107(4) . . .
Cs(1) O(31) C(7) O(30) -47(5) . . .
Cs(1) O(31) C(7) C(8) 152(5) . . .
Cs(1) O(31) C(8) O(32) 38(2) . . .
Cs(1) O(31) C(8) C(7) -157(4) . . .
Cs(1) O(31) C(8) C(9) 19(2) . . .
O(30) O(31) O(32) Cs(1) -66(4) . . .
O(30) O(31) O(32) O(33) -82(6) . . .
O(30) O(31) O(32) C(8) 148(4) . . .
O(30) O(31) O(32) C(9) -173(5) . . .
O(30) O(31) C(7) C(8) -161(3) . . .
O(30) O(31) C(8) O(32) -124(7) . . .
O(30) O(31) C(8) C(7) 41(7) . . .
O(30) O(31) C(8) C(9) -143(7) . . .
O(32) O(31) C(7) O(30) 137(7) . . .
O(32) O(31) C(7) C(8) -24(7) . . .
C(7) O(31) O(32) Cs(1) 177(8) . . .
C(7) O(31) O(32) O(33) 161(8) . . .
C(7) O(31) O(32) C(8) 31(9) . . .
C(7) O(31) O(32) C(9) 70(10) . . .
O(32) O(31) C(8) C(7) 165(4) . . .
O(32) O(31) C(8) C(9) -20(2) . . .
C(8) O(31) O(32) Cs(1) 146(2) . . .
C(8) O(31) O(32) O(33) 130(4) . . .
C(8) O(31) O(32) C(9) 39(4) . . .
C(7) O(31) C(8) O(32) -165(4) . . .
C(7) O(31) C(8) C(9) 175(4) . . .
C(8) O(31) C(7) O(30) 161(3) . . .
Cs(1) O(32) O(33) O(34) 78(5) . . .
Cs(1) O(32) O(33) C(9) -137(2) . . .
Cs(1) O(32) O(33) C(10) 158(3) . . .
Cs(1) O(32) C(8) O(31) -34.8(19) . . .
Cs(1) O(32) C(8) C(7) -43(3) . . .
Cs(1) O(32) C(8) C(9) 117(3) . . .
Cs(1) O(32) C(9) O(33) 44(2) . . .
Cs(1) O(32) C(9) C(8) -114(2) . . .
O(31) O(32) O(33) Cs(1) 16(3) . . .
O(31) O(32) O(33) O(34) 94(6) . . .
O(31) O(32) O(33) C(9) -122(4) . . .
O(31) O(32) O(33) C(10) 173(2) . . .
O(31) O(32) C(8) C(7) -8(2) . . .
O(31) O(32) C(8) C(9) 152(2) . . .
O(31) O(32) C(9) O(33) 130(4) . . .
O(31) O(32) C(9) C(8) -27(2) . . .
O(33) O(32) C(8) O(31) -116(5) . . .
O(33) O(32) C(8) C(7) -124(5) . . .
O(33) O(32) C(8) C(9) 36(4) . . .
C(8) O(32) O(33) Cs(1) 95(5) . . .
C(8) O(32) O(33) O(34) 173(3) . . .
C(8) O(32) O(33) C(9) -43(5) . . .
C(8) O(32) O(33) C(10) -108(5) . . .
O(33) O(32) C(9) C(8) -157(2) . . .
C(9) O(32) O(33) Cs(1) 137(2) . . .
C(9) O(32) O(33) O(34) -145(5) . . .
C(9) O(32) O(33) C(10) -65(4) . . .
C(8) O(32) C(9) O(33) 157(2) . . .
C(9) O(32) C(8) O(31) -152(2) . . .
C(9) O(32) C(8) C(7) -160(3) . . .
Cs(1) O(33) O(34) O(35) 16(2) . . .
Cs(1) O(33) O(34) C(10) -175.3(19) . . .
Cs(1) O(33) O(34) C(11) -55(7) . . .
Cs(1) O(33) C(9) O(32) -56(3) . . .
Cs(1) O(33) C(9) C(8) -38(3) . . .
Cs(1) O(33) C(10) O(34) 6(2) . . .
O(32) O(33) O(34) Cs(1) -78(5) . . .
O(32) O(33) O(34) O(35) -62(6) . . .
O(32) O(33) O(34) C(10) 106(5) . . .
O(32) O(33) O(34) C(11) -134(7) . . .
O(32) O(33) C(9) C(8) 18(2) . . .
O(32) O(33) C(10) O(34) -144(3) . . .
O(34) O(33) C(9) O(32) 155(3) . . .
O(34) O(33) C(9) C(8) 173(2) . . .
C(9) O(33) O(34) Cs(1) 155(4) . . .
C(9) O(33) O(34) O(35) 171(3) . . .
C(9) O(33) O(34) C(10) -21(4) . . .
C(9) O(33) O(34) C(11) 99(8) . . .
C(10) O(33) O(34) Cs(1) 175.3(19) . . .
C(10) O(33) O(34) O(35) -169(3) . . .
C(10) O(33) O(34) C(11) 120(7) . . .
C(9) O(33) C(10) O(34) 168(2) . . .
C(10) O(33) C(9) O(32) 141(2) . . .
C(10) O(33) C(9) C(8) 159(2) . . .
Cs(1) O(34) O(35) O(24) 73(48) . . .
Cs(1) O(34) O(35) C(11) -136(2) . . .
Cs(1) O(34) O(35) C(12) -172(3) . . .
Cs(1) O(34) C(10) O(33) -5(2) . . .
Cs(1) O(34) C(11) O(35) 40(2) . . .
Cs(1) O(34) C(11) C(12) 60(3) . . .
O(33) O(34) O(35) Cs(1) -16(2) . . .
O(33) O(34) O(35) O(24) 57(49) . . .
O(33) O(34) O(35) C(11) -151(3) . . .
O(33) O(34) O(35) C(12) 173(3) . . .
O(33) O(34) C(11) O(35) 89(7) . . .
O(33) O(34) C(11) C(12) 109(6) . . .
O(35) O(34) C(10) O(33) 100(17) . . .
C(10) O(34) O(35) Cs(1) -109(17) . . .
C(10) O(34) O(35) O(24) -36(59) . . .
C(10) O(34) O(35) C(11) 115(18) . . .
C(10) O(34) O(35) C(12) 79(18) . . .
O(35) O(34) C(11) C(12) 20(2) . . .
C(11) O(34) O(35) Cs(1) 136(2) . . .
C(11) O(34) O(35) O(24) -152(48) . . .
C(11) O(34) O(35) C(12) -36(4) . . .
C(10) O(34) C(11) O(35) -169(3) . . .
C(10) O(34) C(11) C(12) -149(3) . . .
C(11) O(34) C(10) O(33) -152(4) . . .
Cs(1) O(35) C(11) O(34) -57(2) . . .
Cs(1) O(35) C(11) C(12) 146(3) . . .
Cs(1) O(35) C(12) O(24) 16(3) . . .
Cs(1) O(35) C(12) C(11) -142(3) . . .
O(24) O(35) C(11) O(34) 178(3) . . .
O(24) O(35) C(11) C(12) 21(3) . . .
O(24) O(35) C(12) C(11) -157(3) . . .
O(34) O(35) C(11) C(12) -157(2) . . .
O(34) O(35) C(12) O(24) -175(3) . . .
O(34) O(35) C(12) C(11) 27(3) . . .
C(11) O(35) C(12) O(24) 157(3) . . .
C(12) O(35) C(11) O(34) 157(2) . . .
Cs(2) O(36) N(1) O(39) -31(11) . 54512 54512
Cs(2) O(36) N(1) C(19) 74(10) . 54512 54512
Cs(2) O(36) N(1) C(20) -114(6) . 54512 54512
Cs(2) O(36) C(13) C(14) -56(6) . . .
Cs(2) O(36) C(13) C(20) 126(6) . . 54512
Cs(2) O(36) C(19) O(39) -92(3) . 54512 54512
Cs(2) O(36) C(19) N(1) -136(8) . 54512 54512
Cs(2) O(36) C(19) C(25) 22(7) . 54512 54512
Cs(2) O(36) C(20) N(1) 140(5) . 54512 54512
Cs(2) O(36) C(20) C(13) -64(6) . 54512 .
Cs(2) O(36) N(1) O(39) -15(6) 54512 54512 54512
Cs(2) O(36) N(1) C(19) 90(6) 54512 54512 54512
Cs(2) O(36) N(1) C(20) -97(3) 54512 54512 54512
Cs(2) O(36) C(13) C(14) -115(6) 54512 . .
Cs(2) O(36) C(13) C(20) 68(6) 54512 . 54512
Cs(2) O(36) C(19) O(39) -43(2) 54512 54512 54512
Cs(2) O(36) C(19) N(1) -88(8) 54512 54512 54512
Cs(2) O(36) C(19) C(25) 70(5) 54512 54512 54512
Cs(2) O(36) C(20) N(1) 85(5) 54512 54512 54512
Cs(2) O(36) C(20) C(13) -119(6) 54512 54512 .
N(1) O(36) C(13) C(14) 155(7) 54512 . .
N(1) O(36) C(13) C(20) -23(8) 54512 . 54512
C(13) O(36) N(1) O(39) 95(6) . 54512 54512
C(13) O(36) N(1) C(19) -160(6) . 54512 54512
C(13) O(36) N(1) C(20) 12(4) . 54512 54512
N(1) O(36) C(19) O(39) 45(8) 54512 54512 54512
N(1) O(36) C(19) C(25) 158(10) 54512 54512 54512
C(19) O(36) N(1) O(39) -105(10) 54512 54512 54512
C(19) O(36) N(1) C(20) 172(8) 54512 54512 54512
N(1) O(36) C(20) C(13) 156(8) 54512 54512 .
C(20) O(36) N(1) O(39) 83(6) 54512 54512 54512
C(20) O(36) N(1) C(19) -172(8) 54512 54512 54512
C(13) O(36) C(19) O(39) 73(5) . 54512 54512
C(13) O(36) C(19) N(1) 29(9) . 54512 54512
C(13) O(36) C(19) C(25) -173(5) . 54512 54512
C(19) O(36) C(13) C(14) 137(6) 54512 . .
C(19) O(36) C(13) C(20) -41(8) 54512 . 54512
C(13) O(36) C(20) N(1) -156(8) . 54512 54512
C(20) O(36) C(13) C(14) 178(6) 54512 . .
C(19) O(36) C(20) N(1) -5(5) 54512 54512 54512
C(19) O(36) C(20) C(13) 151(6) 54512 54512 .
C(20) O(36) C(19) O(39) 52(4) 54512 54512 54512
C(20) O(36) C(19) N(1) 8(8) 54512 54512 54512
C(20) O(36) C(19) C(25) 166(5) 54512 54512 54512
Cs(2) O(37) C(14) C(13) -56(5) . . .
Cs(2) O(37) C(14) C(15) 131(6) . . .
Cs(2) O(37) C(15) C(14) -122(6) . . .
C(15) O(37) C(14) C(13) 173(7) . . .
Cs(2) O(38) C(16) C(17) 62(5) . . .
Cs(2) O(38) C(16) C(18) 161(8) . . .
Cs(2) O(38) C(17) C(16) -116(3) . . .
Cs(2) O(38) C(17) C(18) 164(8) . . .
Cs(2) O(38) C(17) C(25) 124(3) . . .
Cs(2) O(38) C(18) Cs(2) 131(24) . . 55510
Cs(2) O(38) C(18) C(16) -121(19) . . .
Cs(2) O(38) C(18) C(17) -47(19) . . .
Cs(2) O(38) C(18) C(25) 20(28) . . .
Cs(2) O(38) C(18) C(23) 176(11) . . 55510
Cs(2) O(38) C(25) C(17) -60(5) . . .
Cs(2) O(38) C(25) C(18) -172(13) . . .
Cs(2) O(38) C(25) C(19) 48(5) . . .
Cs(2) O(38) C(16) C(17) 130(6) 55510 . .
Cs(2) O(38) C(16) C(18) -131(8) 55510 . .
Cs(2) O(38) C(17) Cs(2) 14(6) 55510 . .
Cs(2) O(38) C(17) C(16) -103(5) 55510 . .
Cs(2) O(38) C(17) C(18) 178(9) 55510 . .
Cs(2) O(38) C(17) C(25) 138(6) 55510 . .
Cs(2) O(38) C(18) C(16) 108(7) 55510 . .
Cs(2) O(38) C(18) C(17) -178(9) 55510 . .
Cs(2) O(38) C(18) C(25) -111(10) 55510 . .
Cs(2) O(38) C(18) C(23) 45(12) 55510 . 55510
Cs(2) O(38) C(25) C(17) -139(6) 55510 . .
Cs(2) O(38) C(25) C(18) 110(13) 55510 . .
Cs(2) O(38) C(25) C(19) -30(7) 55510 . .
C(16) O(38) C(17) Cs(2) 116(3) . . .
C(16) O(38) C(17) C(18) -80(8) . . .
C(16) O(38) C(17) C(25) -119(4) . . .
C(17) O(38) C(16) C(18) 99(10) . . .
C(16) O(38) C(18) Cs(2) -108(7) . . 55510
C(16) O(38) C(18) C(17) 74(5) . . .
C(16) O(38) C(18) C(25) 141(10) . . .
C(16) O(38) C(18) C(23) -63(6) . . 55510
C(18) O(38) C(16) C(17) -99(10) . . .
C(16) O(38) C(25) C(17) 68(5) . . .
C(16) O(38) C(25) C(18) -43(12) . . .
C(16) O(38) C(25) C(19) 177(4) . . .
C(25) O(38) C(16) C(17) -71(6) . . .
C(25) O(38) C(16) C(18) 28(8) . . .
C(17) O(38) C(18) Cs(2) 178(9) . . 55510
C(17) O(38) C(18) C(16) -74(5) . . .
C(17) O(38) C(18) C(25) 67(11) . . .
C(17) O(38) C(18) C(23) -137(7) . . 55510
C(18) O(38) C(17) Cs(2) -164(8) . . .
C(18) O(38) C(17) C(16) 80(8) . . .
C(18) O(38) C(17) C(25) -40(8) . . .
C(17) O(38) C(25) C(18) -112(13) . . .
C(17) O(38) C(25) C(19) 109(7) . . .
C(25) O(38) C(17) Cs(2) -124(3) . . .
C(25) O(38) C(17) C(16) 119(4) . . .
C(25) O(38) C(17) C(18) 40(8) . . .
C(18) O(38) C(25) C(17) 112(13) . . .
C(18) O(38) C(25) C(19) -140(13) . . .
C(25) O(38) C(18) Cs(2) 111(10) . . 55510
C(25) O(38) C(18) C(16) -141(10) . . .
C(25) O(38) C(18) C(17) -67(11) . . .
C(25) O(38) C(18) C(23) 156(15) . . 55510
Cs(2) O(39) N(1) O(36) -25(10) . . 55510
Cs(2) O(39) N(1) C(19) 66(10) . . .
Cs(2) O(39) N(1) C(20) -89(6) . . .
Cs(2) O(39) C(19) O(36) -76(3) . . 55510
Cs(2) O(39) C(19) N(1) -130(9) . . .
Cs(2) O(39) C(19) C(25) 44(6) . . .
N(1) O(39) C(19) O(36) 54(8) . . 55510
N(1) O(39) C(19) C(25) 174(8) . . .
C(19) O(39) N(1) O(36) -91(10) . . 55510
C(19) O(39) N(1) C(20) -155(11) . . .
C(21) O(39) N(1) O(36) 115(6) . . 55510
C(21) O(39) N(1) C(19) -154(8) . . .
C(21) O(39) N(1) C(20) 51(5) . . .
C(21) O(39) C(19) O(36) 83(4) . . 55510
C(21) O(39) C(19) N(1) 29(9) . . .
C(21) O(39) C(19) C(25) -157(5) . . .
Cs(2) O(40) C(22) C(23) 4(5) . . .
O(41) O(40) C(22) C(23) -21(6) . . .
C(22) O(40) O(41) Cs(2) 131(6) . . .
C(24) O(40) O(41) Cs(2) -16(49) . . .
C(24) O(40) C(22) C(23) 155(6) . . .
O(36) N(1) C(19) O(39) 107(8) 55510 . .
O(36) N(1) C(19) C(25) 90(28) 55510 . .
O(36) N(1) C(20) C(13) 31(10) 55510 . 55510
O(39) N(1) C(19) O(36) -107(8) . . 55510
O(39) N(1) C(19) C(25) -17(25) . . .
O(39) N(1) C(20) O(36) 108(6) . . 55510
O(39) N(1) C(20) C(13) 139(9) . . 55510
C(19) N(1) C(20) O(36) -16(15) . . 55510
C(19) N(1) C(20) C(13) 15(23) . . 55510
C(20) N(1) C(19) O(36) 14(13) . . 55510
C(20) N(1) C(19) O(39) 121(20) . . .
C(20) N(1) C(19) C(25) 104(29) . . .
O(25) C(2) C(3) O(26) 89(6) . . .
O(25) C(2) C(3) O(27) -4(7) . . .
O(26) C(2) C(3) O(27) -93(8) . . .
O(27) C(4) C(5) O(28) -78(5) . . .
O(27) C(4) C(5) O(29) -62(7) . . .
O(28) C(4) C(5) O(29) 15(4) . . .
O(30) C(7) C(8) O(31) -21(4) . . .
O(30) C(7) C(8) O(32) -5(6) . . .
O(30) C(7) C(8) C(9) -28(8) . . .
O(31) C(7) C(8) O(32) 16(4) . . .
O(31) C(7) C(8) C(9) -7(6) . . .
O(31) C(8) C(9) O(32) 32(3) . . .
O(31) C(8) C(9) O(33) 10(3) . . .
O(32) C(8) C(9) O(33) -22(2) . . .
C(7) C(8) C(9) O(32) 36(5) . . .
C(7) C(8) C(9) O(33) 14(5) . . .
O(34) C(11) C(12) O(24) -52(4) . . .
O(34) C(11) C(12) O(35) -27(3) . . .
O(35) C(11) C(12) O(24) -25(3) . . .
O(36) C(13) C(14) O(37) 76(6) . . .
O(36) C(13) C(14) C(15) 83(10) . . .
O(36) C(13) C(20) N(1) 21(6) . 54512 54512
C(14) C(13) C(20) O(36) -22(103) . 54512 .
C(14) C(13) C(20) N(1) -1(132) . 54512 54512
C(20) C(13) C(14) O(37) 97(119) 54512 . .
C(20) C(13) C(14) C(15) 104(113) 54512 . .
C(13) C(14) C(15) O(37) -11(11) . . .
O(38) C(16) C(17) Cs(2) -82(5) . . .
O(38) C(16) C(17) C(18) 41(6) . . .
O(38) C(16) C(17) C(25) 52(5) . . .
O(38) C(16) C(18) Cs(2) 36(6) . . 55510
O(38) C(16) C(18) C(17) -49(7) . . .
O(38) C(16) C(18) C(25) -78(19) . . .
O(38) C(16) C(18) C(23) 114(9) . . 55510
C(17) C(16) C(18) Cs(2) 86(5) . . 55510
C(17) C(16) C(18) O(38) 49(7) . . .
C(17) C(16) C(18) C(25) -29(16) . . .
C(17) C(16) C(18) C(23) 163(8) . . 55510
C(18) C(16) C(17) Cs(2) -123(7) . . .
C(18) C(16) C(17) O(38) -41(6) . . .
C(18) C(16) C(17) C(25) 11(6) . . .
Cs(2) C(17) C(18) Cs(2) 19(6) . . 55510
Cs(2) C(17) C(18) O(38) 21(10) . . .
Cs(2) C(17) C(18) C(16) 106(6) . . .
Cs(2) C(17) C(18) C(25) -92(10) . . .
Cs(2) C(17) C(18) C(23) 84(11) . . 55510
Cs(2) C(17) C(25) O(38) 74(5) . . .
Cs(2) C(17) C(25) C(18) 114(10) . . .
Cs(2) C(17) C(25) C(19) -15(8) . . .
O(38) C(17) C(18) Cs(2) -1(5) . . 55510
O(38) C(17) C(18) C(16) 85(8) . . .
O(38) C(17) C(18) C(25) -113(12) . . .
O(38) C(17) C(18) C(23) 63(11) . . 55510
O(38) C(17) C(25) C(18) 40(9) . . .
O(38) C(17) C(25) C(19) -89(7) . . .
C(16) C(17) C(18) Cs(2) -87(3) . . 55510
C(16) C(17) C(18) O(38) -85(8) . . .
C(16) C(17) C(18) C(25) 162(10) . . .
C(16) C(17) C(18) C(23) -22(9) . . 55510
C(16) C(17) C(25) O(38) -58(5) . . .
C(16) C(17) C(25) C(18) -17(10) . . .
C(16) C(17) C(25) C(19) -146(5) . . .
C(18) C(17) C(25) O(38) -40(9) . . .
C(18) C(17) C(25) C(19) -129(11) . . .
C(25) C(17) C(18) Cs(2) 111(8) . . 55510
C(25) C(17) C(18) O(38) 113(12) . . .
C(25) C(17) C(18) C(16) -162(10) . . .
C(25) C(17) C(18) C(23) 176(14) . . 55510
Cs(2) C(18) C(23) C(22) 113(35) 55510 55510 55510
Cs(2) C(18) C(25) O(38) -38(7) 55510 . .
Cs(2) C(18) C(25) C(17) -80(6) 55510 . .
Cs(2) C(18) C(25) C(19) 21(14) 55510 . .
O(38) C(18) C(23) Cs(2) -27(8) . 55510 55510
O(38) C(18) C(23) C(22) 86(36) . 55510 55510
O(38) C(18) C(25) C(17) -41(8) . . .
O(38) C(18) C(25) C(19) 60(16) . . .
C(16) C(18) C(23) Cs(2) -89(3) . 55510 55510
C(16) C(18) C(23) C(22) 25(35) . 55510 55510
C(16) C(18) C(25) O(38) 67(17) . . .
C(16) C(18) C(25) C(17) 26(15) . . .
C(16) C(18) C(25) C(19) 127(15) . . .
C(17) C(18) C(23) Cs(2) -68(10) . 55510 55510
C(17) C(18) C(23) C(22) 46(41) . 55510 55510
C(17) C(18) C(25) O(38) 41(8) . . .
C(17) C(18) C(25) C(19) 101(11) . . .
C(23) C(18) C(25) O(38) -133(29) 55510 . .
C(23) C(18) C(25) C(17) -175(22) 55510 . .
C(23) C(18) C(25) C(19) -74(26) 55510 . .
C(25) C(18) C(23) Cs(2) 105(23) . 55510 55510
C(25) C(18) C(23) C(22) -142(32) . 55510 55510
O(36) C(19) C(25) O(38) 31(7) 55510 . .
O(36) C(19) C(25) C(17) 73(7) 55510 . .
O(36) C(19) C(25) C(18) -4(10) 55510 . .
O(39) C(19) C(25) O(38) -60(6) . . .
O(39) C(19) C(25) C(17) -18(8) . . .
O(39) C(19) C(25) C(18) -94(13) . . .
N(1) C(19) C(25) O(38) -47(30) . . .
N(1) C(19) C(25) C(17) -5(25) . . .
N(1) C(19) C(25) C(18) -81(32) . . .
O(40) C(22) C(23) Cs(2) -3(4) . . .
O(40) C(22) C(23) C(18) 106(32) . . 54512
